data_4117425
loop_
_publ_author_name
'Shohei Tashiro'
'Ryou Kubota'
'Mitsuhiko Shionoya'

_publ_contact_author_address
;
Department of Chemistry
The University of Tokyo
Graduate School of Science
7-3-1, Hongo
Bunkyo-ku
Tokyo
113-0033
;
_publ_contact_author_email shionoya@chem.s.u-tokyo.ac.jp
_publ_contact_author_fax 81-3-5841-8061
_publ_contact_author_name 'Prof Mitsuhiko Shionoya'
_publ_contact_author_phone 81-3-5841-8061
_publ_section_title
;
 Metal-Macrocycle Framework (MMF): Supramolecular Nano-Channel Surfaces
 with Shape Sorting Capability
;
_journal_name_full 'Journal of the American Chemical Society'
_journal_page_first 2461
_journal_page_last 2464
_journal_paper_doi 10.1021/ja209422m
_journal_volume 134
_journal_year 2012
_chemical_absolute_configuration ad
_chemical_formula_moiety '4(C42 H42 Cl6 N6 Pd3), 2.51(C8 H9 O Cl), 3.53(C2 H3 N), 3(H2 O)'
_chemical_formula_sum 'C195.13 H207.17 Cl26.51 N27.53 O5.51 Pd12'
_chemical_formula_weight 5242.93
_space_group_IT_number 4
_symmetry_cell_setting monoclinic
_symmetry_Int_Tables_number 4
_symmetry_space_group_name_Hall 'P 2yb'
_symmetry_space_group_name_H-M 'P 1 21 1'
_atom_sites_solution_hydrogens geom
_atom_sites_solution_primary direct
_atom_sites_solution_secondary difmap
_audit_creation_date 2011-12-08
_audit_creation_method 'by CrystalStructure 4.0'
_cell_angle_alpha 90.0000
_cell_angle_beta 90.7824(10)
_cell_angle_gamma 90.0000
_cell_formula_units_Z 2
_cell_length_a 14.3444(6)
_cell_length_b 52.812(3)
_cell_length_c 19.7014(9)
_cell_measurement_reflns_used 48387
_cell_measurement_temperature 93
_cell_measurement_theta_max 27.50
_cell_measurement_theta_min 3.01
_cell_volume 14923.5(13)
_computing_cell_refinement 'RAPID AUTO'
_computing_data_collection 'RAPID AUTO (Rigaku, ????)'
_computing_data_reduction 'RAPID AUTO'
_computing_molecular_graphics 'CrystalStructure 4.0'
_computing_publication_material 'CrystalStructure 4.0 (Rigaku, 2010)'
_computing_structure_refinement 'SHELXL97 (Sheldrick, 2008)'
_computing_structure_solution 'SHELXS97 (Sheldrick, 2008)'
_diffrn_ambient_temperature 93
_diffrn_detector_area_resol_mean 10.000
_diffrn_measured_fraction_theta_full 0.944
_diffrn_measured_fraction_theta_max 0.944
_diffrn_measurement_device_type 'Rigaku R-AXIS RAPID'
_diffrn_measurement_method \w
_diffrn_radiation_type 'Mo K\a'
_diffrn_radiation_wavelength 0.71075
_diffrn_reflns_av_R_equivalents 0.0880
_diffrn_reflns_limit_h_max 17
_diffrn_reflns_limit_h_min -18
_diffrn_reflns_limit_k_max 68
_diffrn_reflns_limit_k_min -68
_diffrn_reflns_limit_l_max 25
_diffrn_reflns_limit_l_min -24
_diffrn_reflns_number 131862
_diffrn_reflns_theta_full 27.53
_diffrn_reflns_theta_max 27.53
_diffrn_standards_number 0
_exptl_absorpt_coefficient_mu 0.984
_exptl_absorpt_correction_T_max 0.933
_exptl_absorpt_correction_T_min 0.418
_exptl_absorpt_correction_type multi-scan
_exptl_absorpt_process_details
;
    Higashi, T. (1995). Program for Absorption Correction.
    Rigaku Corporation, Tokyo, Japan.
;
_exptl_crystal_colour yellow
_exptl_crystal_density_diffrn 1.167
_exptl_crystal_description platelet
_exptl_crystal_F_000 5234.82
_exptl_crystal_size_max 0.400
_exptl_crystal_size_mid 0.240
_exptl_crystal_size_min 0.070
_platon_squeeze_details
;
;
_refine_diff_density_max 1.220
_refine_diff_density_min -1.390
_refine_ls_abs_structure_details 'Flack, H. D. (1983), Acta Cryst. A39, 876-881.  30239 Friedel Pairs'
_refine_ls_abs_structure_Flack 0.10(3)
_refine_ls_extinction_method none
_refine_ls_goodness_of_fit_ref 0.931
_refine_ls_hydrogen_treatment constr
_refine_ls_number_parameters 2259
_refine_ls_number_reflns 63073
_refine_ls_number_restraints 669
_refine_ls_R_factor_gt 0.0823
_refine_ls_shift/su_max 0.001
_refine_ls_structure_factor_coef Fsqd
_refine_ls_weighting_details 'w = 1/[\s^2^(Fo^2^)+(0.1226P)^2^+0.0000P] where P=(Fo^2^+2Fc^2^)/3'
_refine_ls_weighting_scheme calc
_refine_ls_wR_factor_ref 0.2359
_reflns_number_gt 31305
_reflns_number_total 63073
_reflns_threshold_expression F^2^>2.0\s(F^2^)
_cod_data_source_file ja209422m_si_002_11.cif
_cod_data_source_block 832895
_cod_original_cell_volume 14923.4(12)
_cod_database_code 4117425

loop_
_symmetry_equiv_pos_site_id
_symmetry_equiv_pos_as_xyz
1 +X,+Y,+Z
2 -X,1/2+Y,-Z

loop_
_atom_site_label
_atom_site_type_symbol
_atom_site_fract_x
_atom_site_fract_y
_atom_site_fract_z
_atom_site_U_iso_or_equiv
_atom_site_adp_type
_atom_site_occupancy
_atom_site_symmetry_multiplicity
_atom_site_calc_flag
_atom_site_refinement_flags
Pd1 Pd 0.24043(5) 0.317233(19) 0.40829(4) 0.0431(2) Uani 1.0 2 d .
Pd2 Pd 0.42268(5) 0.31987(2) -0.04279(4) 0.0511(3) Uani 1.0 2 d .
Pd3 Pd 0.84747(5) 0.28469(2) 0.27675(5) 0.0516(3) Uani 1.0 2 d .
Pd4 Pd 0.53575(5) 0.23065(2) 0.42761(5) 0.0557(3) Uani 1.0 2 d .
Pd5 Pd 0.02160(9) 0.14208(2) 0.20017(7) 0.0834(4) Uani 1.0 2 d .
Pd6 Pd 0.48092(13) 0.06142(3) 0.35524(10) 0.1320(7) Uani 1.0 2 d .
Pd7 Pd 0.26147(5) 0.296390(19) 0.57158(4) 0.0433(2) Uani 1.0 2 d .
Pd8 Pd 0.07589(5) 0.29303(2) 1.02291(4) 0.0487(3) Uani 1.0 2 d .
Pd9 Pd -0.34693(5) 0.33047(2) 0.70038(5) 0.0568(3) Uani 1.0 2 d .
Pd10 Pd -0.03199(5) 0.38361(2) 0.55252(5) 0.0566(3) Uani 1.0 2 d .
Pd11 Pd 0.48439(10) 0.46911(2) 0.78377(7) 0.0916(4) Uani 1.0 2 d .
Pd12 Pd 0.02338(15) 0.55291(4) 0.64362(12) 0.1529(8) Uani 1.0 2 d .
Cl1 Cl 0.26584(16) 0.27356(6) 0.41221(14) 0.0479(7) Uani 1.0 2 d .
Cl1G Cl 0.5896(6) 0.25189(15) -0.0273(5) 0.158(4) Uiso 0.747(11) 2 d .
Cl2 Cl 0.08022(15) 0.31315(6) 0.41008(13) 0.0511(8) Uani 1.0 2 d .
Cl2G Cl 0.3126(12) 0.1533(4) 0.4886(9) 0.435(10) Uiso 1.0 2 d .
Cl3 Cl 0.35911(18) 0.28118(7) -0.01580(16) 0.0619(8) Uani 1.0 2 d .
Cl3G Cl 0.6658(10) 0.4069(3) 0.3658(8) 0.280(9) Uiso 0.762(16) 2 d .
Cl4 Cl 0.49646(19) 0.30415(7) -0.13757(15) 0.0621(9) Uani 1.0 2 d .
Cl5 Cl 0.8145(2) 0.25417(7) 0.19732(18) 0.0728(10) Uani 1.0 2 d .
Cl6 Cl 0.8803(2) 0.25574(7) 0.35997(17) 0.0684(9) Uani 1.0 2 d .
Cl7 Cl 0.67406(18) 0.23229(7) 0.48792(17) 0.0691(9) Uani 1.0 2 d .
Cl8 Cl 0.44599(18) 0.22458(7) 0.52261(16) 0.0627(9) Uani 1.0 2 d .
Cl9 Cl -0.0038(4) 0.15393(9) 0.0903(3) 0.1056(14) Uani 1.0 2 d .
Cl10 Cl 0.0571(5) 0.10165(9) 0.1699(3) 0.1210(17) Uani 1.0 2 d .
Cl11 Cl 0.4068(4) 0.02298(11) 0.3638(4) 0.141(3) Uani 1.0 2 d .
Cl12 Cl 0.4795(5) 0.06813(14) 0.4717(4) 0.166(3) Uani 1.0 2 d .
Cl13 Cl 0.23556(16) 0.33927(6) 0.56757(14) 0.0508(7) Uani 1.0 2 d .
Cl14 Cl 0.42177(15) 0.30026(6) 0.56907(14) 0.0522(8) Uani 1.0 2 d .
Cl15 Cl 0.14137(19) 0.33128(7) 0.99669(16) 0.0617(8) Uani 1.0 2 d .
Cl16 Cl 0.00205(18) 0.30883(6) 1.11666(15) 0.0586(8) Uani 1.0 2 d .
Cl17 Cl -0.31565(19) 0.36236(8) 0.77856(17) 0.0713(10) Uani 1.0 2 d .
Cl18 Cl -0.3788(3) 0.35856(7) 0.61503(18) 0.0727(10) Uani 1.0 2 d .
Cl19 Cl -0.17035(19) 0.38159(8) 0.49073(18) 0.0732(10) Uani 1.0 2 d .
Cl20 Cl 0.05701(19) 0.38951(7) 0.45841(16) 0.0626(9) Uani 1.0 2 d .
Cl21 Cl 0.5166(4) 0.45567(9) 0.8928(3) 0.1146(16) Uani 1.0 2 d .
Cl22 Cl 0.4442(5) 0.50871(10) 0.8226(3) 0.1306(19) Uani 1.0 2 d .
Cl23 Cl 0.0916(5) 0.59189(12) 0.6447(4) 0.173(3) Uani 1.0 2 d .
Cl24 Cl 0.0273(7) 0.54979(18) 0.5244(4) 0.200(4) Uani 1.0 2 d .
O1G O 0.8150(14) 0.1994(4) 0.1763(11) 0.163(7) Uiso 0.747(11) 2 d .
O1W O 0.7029(13) 0.0956(4) 0.4276(10) 0.195(7) Uiso 1.0 2 d .
O2G O 0.784(3) 0.4430(9) 0.1398(19) 0.43(3) Uiso 0.762(16) 2 d .
O2W O 0.2097(17) 0.0153(5) 0.4730(13) 0.263(11) Uiso 1.0 2 d .
O3W O 0.7308(14) 0.4370(4) 0.8111(11) 0.212(8) Uiso 1.0 2 d .
N1 N 0.3792(5) 0.32409(18) 0.4168(4) 0.046(3) Uani 1.0 2 d .
N1S N 0.1542(9) 0.2511(3) 0.1556(6) 0.074(4) Uani 1.0 2 d .
N2 N 0.2292(5) 0.35576(15) 0.4022(5) 0.040(2) Uani 1.0 2 d .
N2S N 0.3495(8) 0.3615(3) 0.8175(7) 0.080(4) Uani 1.0 2 d .
N3 N 0.3577(6) 0.3363(2) 0.0360(5) 0.050(3) Uani 1.0 2 d .
N3S N 0.4647(16) 0.1880(5) 0.1375(14) 0.201(13) Uiso 0.83(3) 2 d .
N4 N 0.4740(7) 0.3559(2) -0.0589(5) 0.058(3) Uani 1.0 2 d .
N4S N 0.1030(17) 0.4380(5) 0.8663(14) 0.150(9) Uiso 0.70(3) 2 d .
N5 N 0.8144(6) 0.3130(3) 0.2104(5) 0.064(3) Uani 1.0 2 d .
N6 N 0.8823(5) 0.3150(2) 0.3396(5) 0.055(3) Uani 1.0 2 d .
N7 N 0.6049(6) 0.2354(3) 0.3370(5) 0.063(3) Uani 1.0 2 d .
N8 N 0.4176(6) 0.2293(2) 0.3697(5) 0.051(3) Uani 1.0 2 d .
N9 N -0.0286(7) 0.1752(2) 0.2313(6) 0.065(3) Uani 1.0 2 d .
N10 N 0.0381(11) 0.1359(3) 0.3021(7) 0.112(5) Uani 1.0 2 d .
N11 N 0.4884(14) 0.0598(4) 0.2577(8) 0.176(6) Uani 1.0 2 d .
N12 N 0.5490(14) 0.0922(4) 0.3428(12) 0.176(6) Uani 1.0 2 d .
N13 N 0.1220(5) 0.29019(17) 0.5617(5) 0.045(3) Uani 1.0 2 d .
N14 N 0.2721(6) 0.2574(3) 0.5789(5) 0.060(3) Uani 1.0 2 d .
N15 N 0.1380(6) 0.2765(2) 0.9424(5) 0.053(3) Uani 1.0 2 d .
N16 N 0.0225(6) 0.25824(19) 1.0392(5) 0.051(3) Uani 1.0 2 d .
N17 N -0.3138(5) 0.30332(19) 0.7712(5) 0.056(3) Uani 1.0 2 d .
N18 N -0.3825(6) 0.30091(19) 0.6431(4) 0.048(3) Uani 1.0 2 d .
N19 N -0.1007(7) 0.3789(2) 0.6411(5) 0.061(3) Uani 1.0 2 d .
N20 N 0.0841(6) 0.38241(19) 0.6136(5) 0.052(3) Uani 1.0 2 d .
N21 N 0.5355(7) 0.4375(3) 0.7482(7) 0.076(3) Uani 1.0 2 d .
N22 N 0.4555(8) 0.4788(3) 0.6892(7) 0.091(4) Uani 1.0 2 d .
N23 N 0.0134(11) 0.5531(3) 0.7414(7) 0.126(5) Uani 1.0 2 d .
N24 N -0.0405(12) 0.5187(3) 0.6431(10) 0.138(5) Uani 1.0 2 d .
C1 C 0.3905(7) 0.3507(3) 0.4358(6) 0.052(4) Uani 1.0 2 d .
C1G C 0.6667(6) 0.22586(17) -0.0159(8) 0.115(8) Uiso 0.747(11) 2 d .
C1S C 0.1316(10) 0.2610(3) 0.2002(9) 0.072(5) Uani 1.0 2 d .
C1T C 0.0933(9) 0.2751(3) 0.2672(7) 0.072(4) Uani 1.0 2 d .
C2 C 0.4711(8) 0.3595(3) 0.4681(6) 0.060(4) Uani 1.0 2 d .
C2G C 0.6764(9) 0.2186(3) 0.0513(7) 0.107(8) Uiso 0.747(11) 2 d .
C2S C 0.3747(7) 0.3505(3) 0.7697(7) 0.051(3) Uani 1.0 2 d .
C2T C 0.4019(7) 0.3403(3) 0.7105(6) 0.053(3) Uani 1.0 2 d .
C3 C 0.4822(8) 0.3849(3) 0.4802(7) 0.062(4) Uani 1.0 2 d .
C3G C 0.7346(11) 0.1982(3) 0.0678(9) 0.148(11) Uiso 0.747(11) 2 d .
C3S C 0.4033(13) 0.2017(4) 0.1042(11) 0.107(8) Uiso 0.83(3) 2 d .
C3T C 0.3181(12) 0.2170(4) 0.0670(10) 0.096(7) Uiso 0.83(3) 2 d .
C4 C 0.4092(10) 0.4018(3) 0.4637(7) 0.077(4) Uani 1.0 2 d .
C4G C 0.7844(10) 0.1856(3) 0.0171(11) 0.144(11) Uiso 0.747(11) 2 d .
C4S C 0.1417(19) 0.4207(5) 0.8901(16) 0.137(9) Uiso 0.70(3) 2 d .
C4T C 0.1626(18) 0.3947(5) 0.9136(15) 0.122(9) Uiso 0.70(3) 2 d .
C5 C 0.3259(9) 0.3909(3) 0.4349(7) 0.068(4) Uani 1.0 2 d .
C5G C 0.7749(12) 0.1931(4) -0.0512(10) 0.128(9) Uiso 0.747(11) 2 d .
C6 C 0.3181(7) 0.3662(3) 0.4267(6) 0.048(3) Uani 1.0 2 d .
C6G C 0.7154(11) 0.2135(3) -0.0672(8) 0.153(11) Uiso 0.747(11) 2 d .
C7 C 0.1949(8) 0.3660(3) 0.3347(6) 0.054(3) Uani 1.0 2 d .
C7G C 0.7436(18) 0.1895(5) 0.1358(14) 0.166(7) Uiso 0.747(11) 2 d .
C8 C 0.2495(7) 0.3562(3) 0.2765(6) 0.045(3) Uani 1.0 2 d .
C8G C 0.723(2) 0.1620(4) 0.1575(18) 0.168(8) Uiso 0.747(11) 2 d .
C9 C 0.2176(7) 0.3366(3) 0.2387(6) 0.049(3) Uani 1.0 2 d .
C9G C 0.2231(12) 0.1292(5) 0.5163(8) 0.33(3) Uiso 1.0 2 d .
C10 C 0.3344(8) 0.3665(3) 0.2551(6) 0.054(3) Uani 1.0 2 d .
C10G C 0.1502(12) 0.1412(4) 0.5505(10) 0.44(4) Uiso 1.0 2 d .
C11 C 0.2646(8) 0.3267(2) 0.1834(6) 0.051(3) Uani 1.0 2 d .
C11G C 0.0744(16) 0.1270(5) 0.5757(16) 0.35(3) Uiso 1.0 2 d .
C12 C 0.3833(8) 0.3576(3) 0.2024(6) 0.056(4) Uani 1.0 2 d .
C12G C 0.0755(19) 0.1003(5) 0.5685(16) 0.30(2) Uiso 1.0 2 d .
C13 C 0.3509(7) 0.3371(3) 0.1669(6) 0.053(4) Uani 1.0 2 d .
C13G C 0.144(2) 0.0886(4) 0.5299(16) 0.261(17) Uiso 1.0 2 d .
C14 C 0.3999(7) 0.3277(3) 0.1060(6) 0.053(4) Uani 1.0 2 d .
C14G C 0.221(2) 0.1026(5) 0.5068(18) 0.48(4) Uiso 1.0 2 d .
C15 C 0.3689(9) 0.3636(3) 0.0270(7) 0.053(3) Uani 1.0 2 d .
C15G C -0.0021(13) 0.1424(5) 0.6095(12) 0.165(9) Uiso 1.0 2 d .
C16 C 0.3067(10) 0.3810(4) 0.0652(7) 0.081(5) Uani 1.0 2 d .
C16G C 0.6095(14) 0.4126(3) 0.2877(8) 0.190(15) Uiso 0.762(16) 2 d .
C17 C 0.3199(11) 0.4058(3) 0.0575(8) 0.070(4) Uani 1.0 2 d .
C17G C 0.6696(15) 0.4198(3) 0.2379(9) 0.58(7) Uiso 0.762(16) 2 d .
C18 C 0.3725(10) 0.4155(3) 0.0126(8) 0.076(4) Uani 1.0 2 d .
C18G C 0.6355(19) 0.4263(4) 0.1736(8) 0.32(3) Uiso 0.762(16) 2 d .
C19 C 0.4288(9) 0.3984(4) -0.0257(6) 0.070(5) Uani 1.0 2 d .
C19G C 0.5379(19) 0.4265(4) 0.1625(11) 0.217(18) Uiso 0.762(16) 2 d .
C20 C 0.4208(9) 0.3721(4) -0.0177(6) 0.073(5) Uani 1.0 2 d .
C20G C 0.4782(15) 0.4203(5) 0.2154(14) 0.25(2) Uiso 0.762(16) 2 d .
C21 C 0.5757(8) 0.3590(3) -0.0542(6) 0.056(3) Uani 1.0 2 d .
C21G C 0.5160(15) 0.4134(4) 0.2782(12) 0.211(17) Uiso 0.762(16) 2 d .
C22 C 0.6153(7) 0.3466(3) 0.0135(6) 0.053(3) Uani 1.0 2 d .
C22G C 0.697(3) 0.4334(5) 0.1149(12) 0.27(3) Uiso 0.762(16) 2 d .
C23 C 0.6387(6) 0.3207(3) 0.0168(6) 0.047(3) Uani 1.0 2 d .
C23G C 0.648(3) 0.4548(11) 0.074(3) 0.45(5) Uiso 0.762(16) 2 d .
C24 C 0.6188(9) 0.3619(3) 0.0720(7) 0.063(4) Uani 1.0 2 d .
C25 C 0.6718(7) 0.3114(3) 0.0743(6) 0.049(3) Uani 1.0 2 d .
C26 C 0.6519(8) 0.3510(3) 0.1296(7) 0.069(5) Uani 1.0 2 d .
C27 C 0.6779(7) 0.3255(3) 0.1350(6) 0.047(3) Uani 1.0 2 d .
C28 C 0.7094(7) 0.3125(3) 0.1978(6) 0.060(4) Uani 1.0 2 d .
C29 C 0.8615(6) 0.3383(3) 0.2327(5) 0.040(3) Uani 1.0 2 d .
C30 C 0.8610(7) 0.3570(3) 0.1885(7) 0.061(3) Uani 1.0 2 d .
C31 C 0.8986(9) 0.3792(3) 0.2175(8) 0.074(3) Uani 1.0 2 d .
C32 C 0.9327(8) 0.3799(3) 0.2820(7) 0.067(3) Uani 1.0 2 d .
C33 C 0.9251(8) 0.3602(3) 0.3232(7) 0.058(3) Uani 1.0 2 d .
C34 C 0.8856(7) 0.3384(3) 0.2947(6) 0.049(3) Uani 1.0 2 d .
C35 C 0.8338(7) 0.3172(3) 0.4024(6) 0.059(4) Uani 1.0 2 d .
C36 C 0.7255(7) 0.3171(3) 0.3912(5) 0.054(3) Uani 1.0 2 d .
C37 C 0.6726(7) 0.2965(3) 0.4070(6) 0.048(3) Uani 1.0 2 d .
C38 C 0.6837(7) 0.3392(3) 0.3644(6) 0.052(3) Uani 1.0 2 d .
C39 C 0.5843(7) 0.2973(3) 0.3924(6) 0.046(3) Uani 1.0 2 d .
C40 C 0.5859(7) 0.3390(3) 0.3494(6) 0.051(3) Uani 1.0 2 d .
C41 C 0.5386(6) 0.3163(3) 0.3652(6) 0.047(3) Uani 1.0 2 d .
C42 C 0.4305(6) 0.3159(3) 0.3543(6) 0.048(3) Uani 1.0 2 d .
C43 C 0.5384(7) 0.2422(3) 0.2846(7) 0.053(4) Uani 1.0 2 d .
C44 C 0.5615(8) 0.2521(3) 0.2233(7) 0.060(4) Uani 1.0 2 d .
C45 C 0.4949(9) 0.2613(3) 0.1784(7) 0.069(4) Uani 1.0 2 d .
C46 C 0.3968(9) 0.2603(3) 0.1941(7) 0.065(4) Uani 1.0 2 d .
C47 C 0.3735(7) 0.2502(3) 0.2547(7) 0.060(4) Uani 1.0 2 d .
C48 C 0.4413(7) 0.2401(3) 0.3030(7) 0.066(4) Uani 1.0 2 d .
C49 C 0.3791(7) 0.2037(3) 0.3663(7) 0.059(4) Uani 1.0 2 d .
C50 C 0.2890(8) 0.2018(3) 0.3268(6) 0.059(4) Uani 1.0 2 d .
C51 C 0.2063(8) 0.2105(3) 0.3579(8) 0.073(4) Uani 1.0 2 d .
C52 C 0.2824(9) 0.1930(3) 0.2624(6) 0.058(4) Uani 1.0 2 d .
C53 C 0.1226(8) 0.2100(3) 0.3227(8) 0.066(4) Uani 1.0 2 d .
C54 C 0.1933(10) 0.1921(3) 0.2274(7) 0.070(4) Uani 1.0 2 d .
C55 C 0.1132(8) 0.1991(3) 0.2551(7) 0.057(4) Uani 1.0 2 d .
C56 C 0.0241(8) 0.1982(3) 0.2187(7) 0.063(4) Uani 1.0 2 d .
C57 C -0.0550(8) 0.1733(3) 0.3059(7) 0.069(3) Uani 1.0 2 d .
C58 C -0.1141(8) 0.1898(3) 0.3393(7) 0.081(4) Uani 1.0 2 d .
C59 C -0.1320(8) 0.1865(3) 0.4052(7) 0.081(4) Uani 1.0 2 d .
C60 C -0.0947(9) 0.1670(3) 0.4402(8) 0.085(4) Uani 1.0 2 d .
C61 C -0.0313(9) 0.1508(3) 0.4071(7) 0.081(4) Uani 1.0 2 d .
C62 C -0.0163(6) 0.15237(18) 0.3346(6) 0.040(3) Uani 1.0 2 d .
C63 C 0.1397(15) 0.1371(4) 0.3261(10) 0.117(6) Uani 1.0 2 d .
C64 C 0.2114(12) 0.1171(3) 0.2946(9) 0.120(5) Uani 1.0 2 d .
C65 C 0.2058(13) 0.0938(3) 0.3270(9) 0.130(6) Uani 1.0 2 d .
C66 C 0.2663(12) 0.1217(3) 0.2402(9) 0.112(5) Uani 1.0 2 d .
C67 C 0.2642(14) 0.0753(4) 0.2936(10) 0.131(6) Uani 1.0 2 d .
C68 C 0.3207(15) 0.1045(3) 0.2113(10) 0.139(6) Uani 1.0 2 d .
C69 C 0.3270(15) 0.0798(3) 0.2387(11) 0.137(6) Uani 1.0 2 d .
C70 C 0.4023(15) 0.0601(4) 0.2150(13) 0.166(8) Uani 1.0 2 d .
C71 C 0.5576(15) 0.0782(4) 0.2363(13) 0.181(5) Uani 1.0 2 d .
C72 C 0.5965(15) 0.0753(4) 0.1754(12) 0.188(5) Uani 1.0 2 d .
C73 C 0.6768(16) 0.0895(5) 0.1621(12) 0.193(5) Uani 1.0 2 d .
C74 C 0.7165(16) 0.1076(5) 0.2113(13) 0.192(5) Uani 1.0 2 d .
C75 C 0.6673(17) 0.1103(5) 0.2704(12) 0.188(5) Uani 1.0 2 d .
C76 C 0.5969(17) 0.0936(5) 0.2820(13) 0.180(5) Uani 1.0 2 d .
C77 C 0.4788(12) 0.1171(5) 0.3523(12) 0.136(9) Uani 1.0 2 d .
C78 C 0.5245(12) 0.1406(4) 0.3441(10) 0.087(5) Uani 1.0 2 d .
C79 C 0.5744(11) 0.1525(4) 0.3951(9) 0.083(5) Uani 1.0 2 d .
C80 C 0.5237(12) 0.1540(4) 0.2779(9) 0.087(5) Uani 1.0 2 d .
C81 C 0.6192(9) 0.1759(4) 0.3879(10) 0.091(6) Uani 1.0 2 d .
C82 C 0.5652(10) 0.1760(4) 0.2741(8) 0.080(5) Uani 1.0 2 d .
C83 C 0.6164(8) 0.1888(4) 0.3232(9) 0.074(5) Uani 1.0 2 d .
C84 C 0.6641(8) 0.2123(3) 0.3178(7) 0.063(4) Uani 1.0 2 d .
C85 C 0.1103(6) 0.2633(3) 0.5427(6) 0.049(3) Uani 1.0 2 d .
C86 C 0.0280(7) 0.2541(3) 0.5122(6) 0.058(4) Uani 1.0 2 d .
C87 C 0.0212(9) 0.2287(3) 0.4954(6) 0.061(4) Uani 1.0 2 d .
C88 C 0.0918(8) 0.2119(3) 0.5147(7) 0.060(4) Uani 1.0 2 d .
C89 C 0.1726(8) 0.2209(3) 0.5440(6) 0.054(3) Uani 1.0 2 d .
C90 C 0.1844(7) 0.2467(3) 0.5584(6) 0.051(3) Uani 1.0 2 d .
C91 C 0.3097(7) 0.2476(3) 0.6464(6) 0.055(4) Uani 1.0 2 d .
C92 C 0.2571(7) 0.2573(3) 0.7053(6) 0.049(3) Uani 1.0 2 d .
C93 C 0.2904(8) 0.2772(3) 0.7436(6) 0.058(4) Uani 1.0 2 d .
C94 C 0.1707(7) 0.2471(3) 0.7217(6) 0.051(3) Uani 1.0 2 d .
C95 C 0.2387(8) 0.2866(3) 0.7992(6) 0.061(4) Uani 1.0 2 d .
C96 C 0.1186(7) 0.2569(3) 0.7757(6) 0.049(3) Uani 1.0 2 d .
C97 C 0.1526(7) 0.2770(3) 0.8159(6) 0.053(3) Uani 1.0 2 d .
C98 C 0.1013(7) 0.2862(3) 0.8767(5) 0.044(3) Uani 1.0 2 d .
C99 C 0.1390(7) 0.2492(3) 0.9552(6) 0.056(4) Uani 1.0 2 d .
C100 C 0.1918(8) 0.2321(3) 0.9152(6) 0.051(3) Uani 1.0 2 d .
C101 C 0.1843(10) 0.2062(4) 0.9238(8) 0.081(5) Uani 1.0 2 d .
C102 C 0.1135(11) 0.1967(4) 0.9680(8) 0.089(5) Uani 1.0 2 d .
C103 C 0.0653(10) 0.2137(3) 1.0073(8) 0.076(5) Uani 1.0 2 d .
C104 C 0.0739(7) 0.2397(3) 0.9963(6) 0.049(3) Uani 1.0 2 d .
C105 C -0.0834(8) 0.2564(3) 1.0302(7) 0.068(4) Uani 1.0 2 d .
C106 C -0.1146(8) 0.2671(3) 0.9660(8) 0.062(4) Uani 1.0 2 d .
C107 C -0.1422(8) 0.2905(4) 0.9649(6) 0.078(5) Uani 1.0 2 d .
C108 C -0.1178(8) 0.2545(3) 0.9033(8) 0.072(5) Uani 1.0 2 d .
C109 C -0.1736(8) 0.3039(3) 0.9039(7) 0.066(4) Uani 1.0 2 d .
C110 C -0.1445(8) 0.2653(3) 0.8442(7) 0.065(4) Uani 1.0 2 d .
C111 C -0.1762(8) 0.2913(4) 0.8450(6) 0.071(5) Uani 1.0 2 d .
C112 C -0.2106(7) 0.3016(3) 0.7801(6) 0.066(4) Uani 1.0 2 d .
C113 C -0.3570(6) 0.2790(2) 0.7486(5) 0.038(3) Uani 1.0 2 d .
C114 C -0.3649(7) 0.2587(3) 0.7901(8) 0.098(6) Uani 1.0 2 d .
C115 C -0.4029(8) 0.2360(3) 0.7676(8) 0.092(6) Uani 1.0 2 d .
C116 C -0.4313(7) 0.2345(3) 0.7010(7) 0.059(4) Uani 1.0 2 d .
C117 C -0.4212(7) 0.2548(3) 0.6579(7) 0.072(4) Uani 1.0 2 d .
C118 C -0.3858(7) 0.2779(3) 0.6828(6) 0.055(4) Uani 1.0 2 d .
C119 C -0.3281(6) 0.2964(3) 0.5771(6) 0.065(4) Uani 1.0 2 d .
C120 C -0.2252(6) 0.2955(3) 0.5889(5) 0.050(3) Uani 1.0 2 d .
C121 C -0.1788(8) 0.3165(3) 0.5762(6) 0.065(4) Uani 1.0 2 d .
C122 C -0.1797(7) 0.2757(3) 0.6163(6) 0.053(3) Uani 1.0 2 d .
C123 C -0.0743(7) 0.3193(3) 0.5854(5) 0.052(3) Uani 1.0 2 d .
C124 C -0.0872(7) 0.2756(3) 0.6287(6) 0.052(3) Uani 1.0 2 d .
C125 C -0.0334(7) 0.2970(3) 0.6158(5) 0.051(3) Uani 1.0 2 d .
C126 C 0.0684(6) 0.2977(3) 0.6260(5) 0.049(3) Uani 1.0 2 d .
C127 C -0.0294(8) 0.3708(3) 0.6958(7) 0.062(4) Uani 1.0 2 d .
C128 C -0.0616(10) 0.3614(3) 0.7577(8) 0.076(5) Uani 1.0 2 d .
C129 C 0.0026(8) 0.3534(3) 0.8062(8) 0.070(4) Uani 1.0 2 d .
C130 C 0.0999(8) 0.3538(3) 0.7846(8) 0.080(5) Uani 1.0 2 d .
C131 C 0.1283(9) 0.3633(3) 0.7227(7) 0.065(4) Uani 1.0 2 d .
C132 C 0.0605(7) 0.37227(19) 0.6781(6) 0.045(3) Uani 1.0 2 d .
C133 C 0.1298(8) 0.4084(3) 0.6169(7) 0.060(4) Uani 1.0 2 d .
C134 C 0.2203(7) 0.4106(2) 0.6542(7) 0.051(3) Uani 1.0 2 d .
C135 C 0.3021(7) 0.4022(3) 0.6214(8) 0.069(4) Uani 1.0 2 d .
C136 C 0.2270(7) 0.4188(3) 0.7223(8) 0.063(4) Uani 1.0 2 d .
C137 C 0.3861(7) 0.4033(3) 0.6548(7) 0.055(4) Uani 1.0 2 d .
C138 C 0.3088(9) 0.4201(3) 0.7571(8) 0.068(4) Uani 1.0 2 d .
C139 C 0.3906(8) 0.4111(3) 0.7217(8) 0.059(4) Uani 1.0 2 d .
C140 C 0.4834(9) 0.4125(3) 0.7610(8) 0.070(4) Uani 1.0 2 d .
C141 C 0.5549(7) 0.4411(3) 0.6793(8) 0.088(3) Uani 1.0 2 d .
C142 C 0.6103(8) 0.4255(3) 0.6391(8) 0.092(4) Uani 1.0 2 d .
C143 C 0.6301(9) 0.4305(3) 0.5721(8) 0.091(4) Uani 1.0 2 d .
C144 C 0.5891(9) 0.4512(3) 0.5427(8) 0.098(4) Uani 1.0 2 d .
C145 C 0.5354(10) 0.4661(3) 0.5867(8) 0.104(4) Uani 1.0 2 d .
C146 C 0.5175(7) 0.4630(2) 0.6582(7) 0.062(3) Uani 1.0 2 d .
C147 C 0.3556(10) 0.4771(3) 0.6659(9) 0.084(5) Uani 1.0 2 d .
C148 C 0.2999(11) 0.4957(3) 0.6969(8) 0.099(5) Uani 1.0 2 d .
C149 C 0.2903(11) 0.5205(3) 0.6724(8) 0.106(5) Uani 1.0 2 d .
C150 C 0.2387(12) 0.4890(3) 0.7517(9) 0.110(5) Uani 1.0 2 d .
C151 C 0.2289(12) 0.5382(4) 0.7013(10) 0.122(6) Uani 1.0 2 d .
C152 C 0.1725(13) 0.5061(4) 0.7795(10) 0.123(6) Uani 1.0 2 d .
C153 C 0.1668(14) 0.5314(4) 0.7542(10) 0.134(6) Uani 1.0 2 d .
C154 C 0.0972(14) 0.5497(4) 0.7876(12) 0.155(8) Uani 1.0 2 d .
C155 C -0.0507(12) 0.5352(4) 0.7655(11) 0.142(5) Uani 1.0 2 d .
C156 C -0.0949(13) 0.5336(4) 0.8268(11) 0.159(5) Uani 1.0 2 d .
C157 C -0.1695(14) 0.5163(4) 0.8370(11) 0.164(6) Uani 1.0 2 d .
C158 C -0.2006(15) 0.5006(4) 0.7832(11) 0.158(5) Uani 1.0 2 d .
C159 C -0.1604(14) 0.5030(4) 0.7206(11) 0.145(5) Uani 1.0 2 d .
C160 C -0.0846(14) 0.5191(4) 0.7151(11) 0.134(4) Uani 1.0 2 d .
C161 C 0.0376(13) 0.4984(4) 0.6347(12) 0.121(6) Uani 1.0 2 d .
C162 C -0.0200(12) 0.4720(4) 0.6356(11) 0.100(5) Uani 1.0 2 d .
C163 C -0.0728(13) 0.4627(4) 0.5856(10) 0.105(5) Uani 1.0 2 d .
C164 C -0.0157(10) 0.4605(4) 0.7016(10) 0.095(5) Uani 1.0 2 d .
C165 C -0.1127(12) 0.4394(4) 0.5974(9) 0.101(5) Uani 1.0 2 d .
C166 C -0.0616(10) 0.4357(3) 0.7145(9) 0.084(4) Uani 1.0 2 d .
C167 C -0.1123(10) 0.4258(3) 0.6583(8) 0.071(4) Uani 1.0 2 d .
C168 C -0.1613(8) 0.4010(3) 0.6646(8) 0.070(4) Uani 1.0 2 d .
H1N H 0.4019 0.3144 0.4528 0.0554 Uiso 1.0 2 calc R
H2 H 0.5184 0.3479 0.4817 0.0718 Uiso 1.0 2 calc R
H2N H 0.1849 0.3604 0.4339 0.0484 Uiso 1.0 2 calc R
H3 H 0.5387 0.3910 0.4996 0.0744 Uiso 1.0 2 calc R
H3N H 0.2947 0.3322 0.0342 0.0596 Uiso 1.0 2 calc R
H4 H 0.4148 0.4195 0.4713 0.0924 Uiso 1.0 2 calc R
H4N H 0.4576 0.3599 -0.1034 0.0693 Uiso 1.0 2 calc R
H5 H 0.2757 0.4016 0.4215 0.0813 Uiso 1.0 2 calc R
H5N H 0.8414 0.3086 0.1694 0.0762 Uiso 1.0 2 calc R
H6N H 0.9441 0.3120 0.3523 0.0660 Uiso 1.0 2 calc R
H7 H 0.1285 0.3613 0.3281 0.0648 Uiso 1.0 2 calc R
H7N H 0.6452 0.2491 0.3425 0.0757 Uiso 1.0 2 calc R
H8 H 0.1988 0.3847 0.3353 0.0648 Uiso 1.0 2 calc R
H8N H 0.3735 0.2397 0.3895 0.0607 Uiso 1.0 2 calc R
H9 H 0.1598 0.3291 0.2506 0.0582 Uiso 1.0 2 calc R
H9N H -0.0846 0.1773 0.2077 0.0778 Uiso 1.0 2 calc R
H10 H 0.3589 0.3806 0.2793 0.0649 Uiso 1.0 2 calc R
H10N H 0.0161 0.1197 0.3114 0.1339 Uiso 1.0 2 calc R
H11 H 0.2387 0.3132 0.1575 0.0607 Uiso 1.0 2 calc R
H11N H 0.5155 0.0441 0.2490 0.2115 Uiso 1.0 2 calc R
H12 H 0.4400 0.3655 0.1899 0.0672 Uiso 1.0 2 calc R
H12N H 0.5934 0.0930 0.3776 0.2116 Uiso 1.0 2 calc R
H13N H 0.0997 0.3000 0.5259 0.0540 Uiso 1.0 2 calc R
H14 H 0.4000 0.3089 0.1074 0.0642 Uiso 1.0 2 calc R
H14N H 0.3149 0.2525 0.5464 0.0723 Uiso 1.0 2 calc R
H15 H 0.4656 0.3334 0.1087 0.0642 Uiso 1.0 2 calc R
H15N H 0.2000 0.2815 0.9446 0.0635 Uiso 1.0 2 calc R
H16 H 0.2595 0.3747 0.0940 0.0976 Uiso 1.0 2 calc R
H16N H 0.0360 0.2541 1.0842 0.0611 Uiso 1.0 2 calc R
H17 H 0.2883 0.4169 0.0872 0.0845 Uiso 1.0 2 calc R
H17N H -0.3396 0.3080 0.8125 0.0667 Uiso 1.0 2 calc R
H18 H 0.3743 0.4333 0.0050 0.0907 Uiso 1.0 2 calc R
H18N H -0.4437 0.3039 0.6292 0.0580 Uiso 1.0 2 calc R
H19 H 0.4723 0.4050 -0.0570 0.0841 Uiso 1.0 2 calc R
H19N H -0.1406 0.3653 0.6346 0.0730 Uiso 1.0 2 calc R
H20N H 0.1263 0.3714 0.5938 0.0621 Uiso 1.0 2 calc R
H21 H 0.5913 0.3773 -0.0548 0.0677 Uiso 1.0 2 calc R
H21N H 0.5933 0.4356 0.7696 0.0907 Uiso 1.0 2 calc R
H22 H 0.6051 0.3510 -0.0939 0.0677 Uiso 1.0 2 calc R
H22N H 0.4755 0.4954 0.6828 0.1092 Uiso 1.0 2 calc R
H23 H 0.6307 0.3101 -0.0218 0.0566 Uiso 1.0 2 calc R
H23N H -0.0113 0.5689 0.7524 0.1517 Uiso 1.0 2 calc R
H24 H 0.5988 0.3791 0.0711 0.0750 Uiso 1.0 2 calc R
H24N H -0.0856 0.5176 0.6089 0.1661 Uiso 1.0 2 calc R
H25 H 0.6925 0.2943 0.0750 0.0584 Uiso 1.0 2 calc R
H26 H 0.6580 0.3613 0.1689 0.0830 Uiso 1.0 2 calc R
H28 H 0.6888 0.2946 0.1955 0.0723 Uiso 1.0 2 calc R
H29 H 0.6784 0.3204 0.2370 0.0723 Uiso 1.0 2 calc R
H30 H 0.8383 0.3556 0.1431 0.0730 Uiso 1.0 2 calc R
H31 H 0.9001 0.3942 0.1909 0.0883 Uiso 1.0 2 calc R
H32 H 0.9627 0.3948 0.2980 0.0798 Uiso 1.0 2 calc R
H33 H 0.9453 0.3608 0.3693 0.0693 Uiso 1.0 2 calc R
H35 H 0.8525 0.3332 0.4251 0.0704 Uiso 1.0 2 calc R
H36 H 0.8518 0.3030 0.4325 0.0704 Uiso 1.0 2 calc R
H37 H 0.6996 0.2820 0.4281 0.0582 Uiso 1.0 2 calc R
H38 H 0.7199 0.3540 0.3564 0.0627 Uiso 1.0 2 calc R
H39 H 0.5490 0.2826 0.4025 0.0556 Uiso 1.0 2 calc R
H40 H 0.5546 0.3532 0.3301 0.0612 Uiso 1.0 2 calc R
H42 H 0.4137 0.3274 0.3163 0.0579 Uiso 1.0 2 calc R
H43 H 0.4105 0.2986 0.3416 0.0579 Uiso 1.0 2 calc R
H44 H 0.6252 0.2529 0.2111 0.0715 Uiso 1.0 2 calc R
H45 H 0.5138 0.2683 0.1364 0.0823 Uiso 1.0 2 calc R
H46 H 0.3507 0.2665 0.1633 0.0779 Uiso 1.0 2 calc R
H47 H 0.3095 0.2498 0.2663 0.0718 Uiso 1.0 2 calc R
H49 H 0.3687 0.1976 0.4130 0.0711 Uiso 1.0 2 calc R
H50 H 0.4254 0.1924 0.3451 0.0711 Uiso 1.0 2 calc R
H51 H 0.2086 0.2168 0.4031 0.0878 Uiso 1.0 2 calc R
H52 H 0.3368 0.1875 0.2400 0.0694 Uiso 1.0 2 calc R
H53 H 0.0689 0.2169 0.3434 0.0794 Uiso 1.0 2 calc R
H54 H 0.1919 0.1862 0.1819 0.0843 Uiso 1.0 2 calc R
H56 H -0.0138 0.2130 0.2324 0.0754 Uiso 1.0 2 calc R
H57 H 0.0355 0.1997 0.1694 0.0754 Uiso 1.0 2 calc R
H58 H -0.1420 0.2034 0.3153 0.0968 Uiso 1.0 2 calc R
H59 H -0.1716 0.1981 0.4276 0.0977 Uiso 1.0 2 calc R
H60 H -0.1106 0.1641 0.4862 0.1025 Uiso 1.0 2 calc R
H61 H 0.0022 0.1385 0.4330 0.0970 Uiso 1.0 2 calc R
H63 H 0.1410 0.1349 0.3761 0.1400 Uiso 1.0 2 calc R
H64 H 0.1634 0.1543 0.3164 0.1400 Uiso 1.0 2 calc R
H65 H 0.1689 0.0905 0.3657 0.1555 Uiso 1.0 2 calc R
H66 H 0.2657 0.1383 0.2216 0.1344 Uiso 1.0 2 calc R
H67 H 0.2604 0.0584 0.3097 0.1566 Uiso 1.0 2 calc R
H68 H 0.3554 0.1088 0.1723 0.1666 Uiso 1.0 2 calc R
H70 H 0.3743 0.0430 0.2153 0.1988 Uiso 1.0 2 calc R
H71 H 0.4195 0.0640 0.1676 0.1988 Uiso 1.0 2 calc R
H72 H 0.5708 0.0640 0.1425 0.2261 Uiso 1.0 2 calc R
H73 H 0.7066 0.0874 0.1197 0.2317 Uiso 1.0 2 calc R
H74 H 0.7721 0.1167 0.2029 0.2306 Uiso 1.0 2 calc R
H75 H 0.6821 0.1233 0.3020 0.2250 Uiso 1.0 2 calc R
H77 H 0.4270 0.1159 0.3187 0.1632 Uiso 1.0 2 calc R
H78 H 0.4514 0.1165 0.3981 0.1632 Uiso 1.0 2 calc R
H79 H 0.5786 0.1444 0.4380 0.0992 Uiso 1.0 2 calc R
H80 H 0.4937 0.1467 0.2392 0.1039 Uiso 1.0 2 calc R
H81 H 0.6514 0.1832 0.4254 0.1096 Uiso 1.0 2 calc R
H82 H 0.5595 0.1843 0.2315 0.0962 Uiso 1.0 2 calc R
H84 H 0.6853 0.2144 0.2705 0.0760 Uiso 1.0 2 calc R
H85 H 0.7202 0.2119 0.3476 0.0760 Uiso 1.0 2 calc R
H86 H -0.0227 0.2652 0.5031 0.0700 Uiso 1.0 2 calc R
H87 H -0.0316 0.2227 0.4707 0.0737 Uiso 1.0 2 calc R
H88 H 0.0841 0.1942 0.5075 0.0726 Uiso 1.0 2 calc R
H89 H 0.2215 0.2095 0.5548 0.0648 Uiso 1.0 2 calc R
H91 H 0.3070 0.2289 0.6463 0.0658 Uiso 1.0 2 calc R
H92 H 0.3759 0.2526 0.6515 0.0658 Uiso 1.0 2 calc R
H93 H 0.3485 0.2847 0.7328 0.0694 Uiso 1.0 2 calc R
H94 H 0.1464 0.2333 0.6959 0.0617 Uiso 1.0 2 calc R
H95 H 0.2643 0.3000 0.8257 0.0728 Uiso 1.0 2 calc R
H96 H 0.0593 0.2498 0.7852 0.0584 Uiso 1.0 2 calc R
H98 H 0.1040 0.3050 0.8775 0.0528 Uiso 1.0 2 calc R
H99 H 0.0350 0.2813 0.8719 0.0528 Uiso 1.0 2 calc R
H100 H 0.2329 0.2386 0.8821 0.0607 Uiso 1.0 2 calc R
H101 H 0.2250 0.1950 0.9011 0.0969 Uiso 1.0 2 calc R
H102 H 0.1003 0.1791 0.9700 0.1066 Uiso 1.0 2 calc R
H103 H 0.0259 0.2077 1.0422 0.0908 Uiso 1.0 2 calc R
H105 H -0.1025 0.2384 1.0325 0.0815 Uiso 1.0 2 calc R
H106 H -0.1139 0.2655 1.0678 0.0815 Uiso 1.0 2 calc R
H107 H -0.1419 0.2996 1.0066 0.0932 Uiso 1.0 2 calc R
H108 H -0.0999 0.2372 0.9025 0.0866 Uiso 1.0 2 calc R
H109 H -0.1917 0.3212 0.9060 0.0789 Uiso 1.0 2 calc R
H110 H -0.1426 0.2560 0.8029 0.0778 Uiso 1.0 2 calc R
H112 H -0.1859 0.2910 0.7431 0.0790 Uiso 1.0 2 calc R
H113 H -0.1842 0.3188 0.7745 0.0790 Uiso 1.0 2 calc R
H114 H -0.3439 0.2601 0.8358 0.1179 Uiso 1.0 2 calc R
H115 H -0.4090 0.2219 0.7974 0.1110 Uiso 1.0 2 calc R
H116 H -0.4584 0.2193 0.6844 0.0703 Uiso 1.0 2 calc R
H117 H -0.4381 0.2532 0.6113 0.0860 Uiso 1.0 2 calc R
H119 H -0.3489 0.2803 0.5564 0.0779 Uiso 1.0 2 calc R
H120 H -0.3428 0.3102 0.5446 0.0779 Uiso 1.0 2 calc R
H121 H -0.2130 0.3307 0.5602 0.0781 Uiso 1.0 2 calc R
H122 H -0.2145 0.2610 0.6276 0.0641 Uiso 1.0 2 calc R
H123 H -0.0401 0.3340 0.5729 0.0624 Uiso 1.0 2 calc R
H124 H -0.0583 0.2607 0.6465 0.0629 Uiso 1.0 2 calc R
H126 H 0.0859 0.2860 0.6633 0.0590 Uiso 1.0 2 calc R
H127 H 0.0872 0.3150 0.6398 0.0590 Uiso 1.0 2 calc R
H128 H -0.1266 0.3605 0.7662 0.0910 Uiso 1.0 2 calc R
H129 H -0.0151 0.3481 0.8503 0.0845 Uiso 1.0 2 calc R
H130 H 0.1461 0.3471 0.8146 0.0961 Uiso 1.0 2 calc R
H131 H 0.1924 0.3636 0.7111 0.0782 Uiso 1.0 2 calc R
H133 H 0.1393 0.4142 0.5698 0.0723 Uiso 1.0 2 calc R
H134 H 0.0852 0.4202 0.6381 0.0723 Uiso 1.0 2 calc R
H135 H 0.2986 0.3959 0.5764 0.0833 Uiso 1.0 2 calc R
H136 H 0.1715 0.4236 0.7446 0.0756 Uiso 1.0 2 calc R
H137 H 0.4414 0.3986 0.6320 0.0663 Uiso 1.0 2 calc R
H138 H 0.3124 0.4266 0.8021 0.0819 Uiso 1.0 2 calc R
H140 H 0.5233 0.3981 0.7474 0.0840 Uiso 1.0 2 calc R
H141 H 0.4713 0.4108 0.8102 0.0840 Uiso 1.0 2 calc R
H142 H 0.6357 0.4106 0.6591 0.1106 Uiso 1.0 2 calc R
H143 H 0.6710 0.4199 0.5473 0.1092 Uiso 1.0 2 calc R
H144 H 0.5961 0.4552 0.4961 0.1173 Uiso 1.0 2 calc R
H145 H 0.5066 0.4804 0.5663 0.1242 Uiso 1.0 2 calc R
H147 H 0.3522 0.4793 0.6160 0.1005 Uiso 1.0 2 calc R
H148 H 0.3309 0.4602 0.6769 0.1005 Uiso 1.0 2 calc R
H149 H 0.3268 0.5257 0.6350 0.1273 Uiso 1.0 2 calc R
H150 H 0.2429 0.4725 0.7701 0.1324 Uiso 1.0 2 calc R
H151 H 0.2287 0.5551 0.6850 0.1459 Uiso 1.0 2 calc R
H152 H 0.1325 0.5007 0.8146 0.1479 Uiso 1.0 2 calc R
H154 H 0.0774 0.5428 0.8318 0.1859 Uiso 1.0 2 calc R
H155 H 0.1276 0.5663 0.7959 0.1859 Uiso 1.0 2 calc R
H156 H -0.0752 0.5442 0.8631 0.1912 Uiso 1.0 2 calc R
H157 H -0.1984 0.5153 0.8800 0.1970 Uiso 1.0 2 calc R
H158 H -0.2487 0.4886 0.7901 0.1896 Uiso 1.0 2 calc R
H159 H -0.1838 0.4940 0.6824 0.1739 Uiso 1.0 2 calc R
H161 H 0.0836 0.4991 0.6726 0.1451 Uiso 1.0 2 calc R
H162 H 0.0705 0.5006 0.5912 0.1451 Uiso 1.0 2 calc R
H163 H -0.0826 0.4716 0.5442 0.1255 Uiso 1.0 2 calc R
H164 H 0.0169 0.4688 0.7375 0.1140 Uiso 1.0 2 calc R
H165 H -0.1440 0.4317 0.5600 0.1211 Uiso 1.0 2 calc R
H166 H -0.0572 0.4272 0.7569 0.1005 Uiso 1.0 2 calc R
H168 H -0.2196 0.4015 0.6371 0.0843 Uiso 1.0 2 calc R
H169 H -0.1785 0.3984 0.7126 0.0843 Uiso 1.0 2 calc R

loop_
_atom_site_aniso_label
_atom_site_aniso_U_11
_atom_site_aniso_U_22
_atom_site_aniso_U_33
_atom_site_aniso_U_12
_atom_site_aniso_U_13
_atom_site_aniso_U_23
Pd1 0.0235(4) 0.0725(6) 0.0332(6) 0.0044(4) 0.0005(3) -0.0014(4)
Pd2 0.0367(4) 0.0782(7) 0.0384(6) 0.0030(5) 0.0005(4) 0.0039(5)
Pd3 0.0297(4) 0.0831(7) 0.0421(6) -0.0013(4) 0.0039(4) -0.0023(5)
Pd4 0.0331(4) 0.0788(7) 0.0554(7) 0.0060(5) 0.0042(4) -0.0099(5)
Pd5 0.0942(9) 0.0733(9) 0.0825(10) -0.0068(7) -0.0030(7) 0.0026(6)
Pd6 0.1317(14) 0.1011(14) 0.1637(19) 0.0319(11) 0.0238(12) 0.0034(11)
Pd7 0.0231(4) 0.0757(7) 0.0312(6) 0.0039(4) 0.0012(3) -0.0022(4)
Pd8 0.0354(4) 0.0750(7) 0.0356(6) 0.0023(4) 0.0007(3) 0.0046(4)
Pd9 0.0306(4) 0.0963(8) 0.0435(7) 0.0016(5) 0.0026(4) -0.0075(5)
Pd10 0.0335(4) 0.0804(7) 0.0559(7) 0.0052(5) 0.0046(4) -0.0079(5)
Pd11 0.1062(10) 0.0692(9) 0.0994(11) -0.0163(7) 0.0061(8) -0.0036(7)
Pd12 0.1598(18) 0.1033(15) 0.197(3) 0.0329(13) 0.0437(15) 0.0078(13)
Cl1 0.0317(12) 0.071(2) 0.0405(19) 0.0048(13) 0.0029(10) -0.0081(13)
Cl2 0.0248(11) 0.089(3) 0.0391(18) 0.0020(13) -0.0017(10) 0.0036(14)
Cl3 0.0426(15) 0.082(3) 0.061(3) 0.0043(15) 0.0001(12) 0.0048(16)
Cl4 0.0488(16) 0.099(3) 0.039(2) 0.0040(16) 0.0074(12) -0.0021(15)
Cl5 0.0503(17) 0.097(3) 0.072(3) -0.0184(17) 0.0140(15) -0.0150(18)
Cl6 0.0529(17) 0.086(3) 0.066(3) 0.0063(16) 0.0063(14) 0.0087(17)
Cl7 0.0379(14) 0.096(3) 0.073(3) 0.0114(16) -0.0060(13) -0.0141(18)
Cl8 0.0417(14) 0.095(3) 0.051(3) 0.0118(15) 0.0030(12) -0.0042(16)
Cl9 0.135(4) 0.098(4) 0.083(4) -0.012(3) -0.004(3) 0.002(3)
Cl10 0.167(5) 0.082(4) 0.114(5) -0.000(3) 0.008(4) -0.006(3)
Cl11 0.147(5) 0.115(5) 0.161(6) 0.026(4) 0.045(4) 0.026(4)
Cl12 0.178(6) 0.158(6) 0.162(7) 0.035(5) 0.035(5) 0.009(5)
Cl13 0.0321(12) 0.080(3) 0.0406(19) 0.0102(13) -0.0007(10) -0.0058(13)
Cl14 0.0249(11) 0.087(3) 0.0446(19) 0.0070(13) 0.0010(10) 0.0015(14)
Cl15 0.0444(15) 0.083(3) 0.058(3) 0.0049(15) 0.0040(12) 0.0074(16)
Cl16 0.0452(15) 0.088(3) 0.043(2) 0.0011(14) 0.0018(12) 0.0017(14)
Cl17 0.0450(16) 0.115(3) 0.054(3) -0.0032(17) 0.0069(13) -0.0170(18)
Cl18 0.0549(17) 0.099(3) 0.064(3) 0.0047(17) 0.0058(15) -0.0019(18)
Cl19 0.0401(15) 0.109(3) 0.071(3) 0.0010(17) -0.0027(13) -0.0106(19)
Cl20 0.0444(15) 0.086(3) 0.058(3) 0.0080(15) 0.0032(13) -0.0026(16)
Cl21 0.146(4) 0.097(4) 0.101(4) -0.027(3) 0.001(3) 0.007(3)
Cl22 0.186(6) 0.088(4) 0.118(5) -0.006(4) 0.026(4) -0.004(3)
Cl23 0.206(7) 0.096(5) 0.219(8) 0.042(5) 0.100(6) 0.028(5)
Cl24 0.230(9) 0.220(9) 0.150(8) 0.017(7) 0.032(6) 0.012(6)
N1 0.032(5) 0.083(8) 0.024(6) -0.019(5) 0.003(4) -0.005(5)
N1S 0.107(9) 0.086(9) 0.028(8) 0.024(7) 0.010(6) 0.003(6)
N2 0.031(5) 0.034(5) 0.056(7) 0.005(4) -0.002(4) -0.002(4)
N2S 0.073(8) 0.095(10) 0.071(11) 0.014(7) -0.025(7) 0.011(7)
N3 0.034(5) 0.085(8) 0.030(6) 0.015(5) -0.000(4) 0.000(5)
N4 0.058(6) 0.096(9) 0.020(7) -0.018(6) 0.014(4) 0.025(5)
N5 0.044(5) 0.131(10) 0.016(6) 0.020(6) 0.019(4) 0.013(6)
N6 0.012(4) 0.108(9) 0.045(7) 0.006(5) -0.001(3) 0.006(6)
N7 0.035(5) 0.091(9) 0.064(8) -0.009(5) 0.005(5) 0.005(6)
N8 0.030(5) 0.084(8) 0.039(7) 0.024(5) 0.010(4) 0.000(5)
N9 0.060(6) 0.078(8) 0.057(8) 0.013(6) -0.001(5) 0.018(5)
N10 0.146(11) 0.110(10) 0.078(10) -0.091(9) -0.030(8) 0.036(8)
N11 0.170(11) 0.156(11) 0.205(13) 0.063(9) 0.094(9) 0.069(9)
N12 0.169(11) 0.156(11) 0.207(13) 0.064(9) 0.080(9) 0.057(9)
N13 0.035(5) 0.068(7) 0.032(6) 0.002(5) -0.000(4) -0.001(4)
N14 0.028(5) 0.129(10) 0.024(6) 0.020(5) -0.001(4) 0.007(5)
N15 0.043(5) 0.078(8) 0.038(7) -0.006(5) 0.003(4) 0.004(5)
N16 0.050(5) 0.076(7) 0.027(6) 0.003(5) 0.007(4) 0.018(5)
N17 0.018(4) 0.087(8) 0.062(7) 0.011(5) -0.007(4) -0.015(5)
N18 0.032(5) 0.096(8) 0.018(6) 0.005(5) 0.011(4) -0.004(5)
N19 0.044(6) 0.069(8) 0.069(8) 0.015(5) 0.004(5) -0.009(6)
N20 0.052(6) 0.066(7) 0.038(7) 0.004(5) 0.008(4) -0.010(5)
N21 0.052(6) 0.082(7) 0.092(8) -0.014(6) -0.004(5) -0.009(6)
N22 0.076(7) 0.060(7) 0.136(9) -0.006(6) -0.025(6) 0.035(6)
N23 0.124(10) 0.097(9) 0.160(12) 0.030(8) 0.072(9) 0.042(8)
N24 0.138(10) 0.086(9) 0.192(13) 0.005(8) 0.021(9) 0.012(9)
C1 0.028(6) 0.091(10) 0.038(8) -0.010(6) 0.003(5) 0.009(6)
C1S 0.055(8) 0.074(11) 0.085(14) 0.008(7) -0.019(8) 0.013(9)
C1T 0.075(9) 0.107(12) 0.034(9) 0.025(8) 0.010(6) -0.003(7)
C2 0.036(6) 0.095(11) 0.048(9) -0.010(7) 0.013(5) 0.003(7)
C2S 0.029(5) 0.084(10) 0.038(9) -0.004(6) -0.002(5) 0.006(7)
C2T 0.036(6) 0.071(9) 0.053(9) 0.009(6) -0.004(5) -0.011(6)
C3 0.038(6) 0.079(10) 0.069(10) -0.020(7) 0.010(6) -0.008(7)
C4 0.080(10) 0.097(12) 0.055(11) 0.007(9) 0.016(7) -0.005(8)
C5 0.055(8) 0.103(13) 0.045(10) -0.005(8) 0.011(6) -0.002(7)
C6 0.036(6) 0.075(10) 0.033(8) -0.001(6) 0.006(5) -0.013(6)
C7 0.045(7) 0.052(8) 0.065(10) -0.007(6) -0.001(6) -0.003(6)
C8 0.031(5) 0.076(9) 0.026(7) -0.004(6) 0.000(4) -0.010(6)
C9 0.027(5) 0.072(9) 0.047(8) 0.019(6) 0.014(5) 0.015(6)
C10 0.052(7) 0.083(10) 0.027(8) -0.003(6) 0.007(5) 0.009(6)
C11 0.048(6) 0.049(8) 0.055(9) -0.006(6) -0.008(5) 0.011(5)
C12 0.041(6) 0.089(10) 0.039(9) -0.005(6) 0.010(5) -0.012(7)
C13 0.042(6) 0.080(10) 0.038(8) 0.004(6) 0.009(5) 0.024(6)
C14 0.041(6) 0.088(10) 0.031(8) 0.002(6) 0.001(5) 0.008(6)
C15 0.057(8) 0.053(8) 0.050(10) -0.007(6) -0.011(6) -0.005(6)
C16 0.067(9) 0.130(15) 0.047(10) -0.017(10) -0.026(7) 0.027(9)
C17 0.097(11) 0.049(9) 0.065(12) 0.005(8) -0.004(8) -0.000(7)
C18 0.085(10) 0.053(9) 0.089(13) 0.016(8) 0.011(8) 0.018(8)
C19 0.062(8) 0.132(15) 0.016(8) 0.002(9) -0.003(6) -0.001(7)
C20 0.059(8) 0.145(16) 0.015(9) 0.034(9) -0.002(6) 0.011(8)
C21 0.064(7) 0.080(9) 0.026(8) -0.012(7) 0.012(5) 0.010(6)
C22 0.037(6) 0.111(11) 0.010(7) -0.001(6) 0.008(4) 0.002(6)
C23 0.024(5) 0.077(9) 0.041(8) 0.003(6) 0.006(4) -0.015(6)
C24 0.055(7) 0.076(10) 0.057(10) 0.013(7) 0.008(6) 0.016(7)
C25 0.027(5) 0.064(8) 0.055(9) 0.004(5) 0.000(5) -0.011(6)
C26 0.031(6) 0.142(15) 0.034(9) 0.002(7) 0.001(5) -0.009(8)
C27 0.026(5) 0.061(8) 0.053(9) 0.020(5) -0.007(5) -0.004(6)
C28 0.035(6) 0.094(10) 0.051(9) -0.013(6) -0.022(5) -0.016(7)
C29 0.012(4) 0.088(7) 0.021(6) -0.002(4) 0.004(3) 0.018(5)
C30 0.032(5) 0.093(7) 0.057(7) -0.013(5) -0.000(4) 0.004(5)
C31 0.057(6) 0.093(8) 0.071(7) -0.011(6) 0.008(5) 0.006(6)
C32 0.047(5) 0.092(8) 0.060(7) 0.001(6) -0.005(5) 0.002(6)
C33 0.042(5) 0.086(7) 0.045(7) -0.002(5) 0.006(5) -0.007(5)
C34 0.025(4) 0.083(7) 0.040(6) -0.003(5) 0.009(4) 0.003(5)
C35 0.042(6) 0.098(10) 0.037(8) 0.034(7) 0.004(5) -0.007(7)
C36 0.040(5) 0.098(8) 0.023(6) 0.001(6) 0.001(4) -0.020(6)
C37 0.033(5) 0.054(7) 0.059(7) -0.001(5) 0.006(5) -0.012(6)
C38 0.029(5) 0.084(8) 0.044(7) 0.004(5) 0.012(4) -0.002(6)
C39 0.033(5) 0.049(6) 0.058(7) 0.003(5) 0.010(5) -0.005(5)
C40 0.031(5) 0.093(8) 0.029(7) 0.003(5) 0.008(4) 0.003(6)
C41 0.020(4) 0.073(7) 0.050(7) -0.009(5) 0.010(4) -0.012(6)
C42 0.019(5) 0.080(9) 0.046(8) 0.014(5) 0.007(4) -0.004(6)
C43 0.033(6) 0.047(8) 0.080(11) 0.009(5) 0.001(6) -0.019(6)
C44 0.040(6) 0.086(10) 0.053(10) 0.010(7) 0.017(6) -0.002(7)
C45 0.071(9) 0.101(12) 0.034(9) 0.023(8) 0.020(6) -0.018(7)
C46 0.066(8) 0.080(10) 0.049(10) -0.001(7) 0.005(6) -0.001(7)
C47 0.024(5) 0.096(11) 0.059(10) -0.026(6) 0.012(5) -0.012(7)
C48 0.024(5) 0.120(12) 0.054(10) -0.010(7) 0.015(5) -0.012(7)
C49 0.030(6) 0.069(9) 0.079(10) -0.007(6) 0.003(5) -0.005(7)
C50 0.044(6) 0.102(11) 0.030(9) -0.017(7) 0.005(5) 0.004(6)
C51 0.040(7) 0.108(12) 0.072(11) -0.005(7) 0.014(6) -0.007(8)
C52 0.076(9) 0.062(9) 0.036(9) -0.010(7) 0.016(6) -0.008(6)
C53 0.038(7) 0.073(10) 0.088(12) 0.011(7) 0.013(6) 0.006(8)
C54 0.085(10) 0.064(10) 0.061(10) 0.010(8) -0.025(8) -0.000(7)
C55 0.049(7) 0.066(9) 0.057(10) 0.003(6) 0.000(6) 0.002(6)
C56 0.051(7) 0.049(8) 0.087(11) -0.018(6) -0.020(6) -0.000(7)
C57 0.055(6) 0.068(7) 0.084(7) -0.011(5) -0.005(5) -0.013(6)
C58 0.051(6) 0.097(8) 0.094(8) -0.008(6) 0.000(6) -0.005(7)
C59 0.049(6) 0.099(8) 0.096(8) -0.015(6) 0.008(6) 0.010(7)
C60 0.067(7) 0.091(8) 0.099(8) -0.009(6) 0.009(6) -0.011(6)
C61 0.066(6) 0.071(7) 0.106(8) 0.005(6) -0.003(6) -0.010(6)
C62 0.024(4) 0.023(5) 0.075(7) 0.000(4) 0.009(4) 0.005(5)
C63 0.157(15) 0.085(12) 0.109(14) 0.028(11) 0.005(12) 0.009(10)
C64 0.173(13) 0.080(10) 0.104(12) 0.018(10) -0.013(10) 0.016(9)
C65 0.178(14) 0.071(10) 0.140(13) 0.030(10) 0.004(11) 0.014(10)
C66 0.177(14) 0.070(10) 0.090(12) 0.027(10) 0.034(10) 0.005(8)
C67 0.172(14) 0.084(11) 0.135(14) 0.013(11) 0.019(11) 0.016(10)
C68 0.207(15) 0.082(11) 0.128(13) 0.015(11) 0.034(12) 0.011(10)
C69 0.203(14) 0.067(9) 0.143(13) 0.004(10) 0.052(11) 0.000(9)
C70 0.25(2) 0.066(11) 0.185(18) -0.004(13) 0.057(16) -0.011(12)
C71 0.176(10) 0.160(10) 0.209(13) 0.058(8) 0.093(8) 0.059(8)
C72 0.186(10) 0.164(10) 0.217(13) 0.050(8) 0.089(9) 0.057(9)
C73 0.192(11) 0.169(11) 0.220(13) 0.050(8) 0.084(9) 0.054(9)
C74 0.191(11) 0.170(11) 0.217(13) 0.053(8) 0.081(9) 0.054(9)
C75 0.185(10) 0.167(10) 0.213(13) 0.059(8) 0.084(9) 0.054(9)
C76 0.174(10) 0.158(10) 0.209(13) 0.059(8) 0.086(8) 0.057(8)
C77 0.069(10) 0.15(2) 0.19(3) 0.017(12) 0.047(12) -0.058(17)
C78 0.092(12) 0.080(12) 0.089(15) 0.023(10) -0.002(9) -0.010(10)
C79 0.077(10) 0.101(13) 0.071(13) 0.024(10) 0.012(8) 0.015(9)
C80 0.097(12) 0.081(12) 0.082(14) -0.000(10) -0.000(9) -0.025(9)
C81 0.040(7) 0.104(14) 0.130(17) 0.005(8) 0.007(8) -0.048(12)
C82 0.076(10) 0.113(14) 0.051(11) 0.011(10) 0.009(7) -0.008(8)
C83 0.037(7) 0.101(12) 0.083(13) 0.024(8) 0.000(7) -0.018(9)
C84 0.042(7) 0.089(11) 0.059(10) -0.010(7) 0.012(6) -0.027(7)
C85 0.022(5) 0.078(9) 0.049(9) 0.005(5) 0.010(4) -0.003(6)
C86 0.033(6) 0.082(10) 0.059(9) -0.013(6) -0.017(5) 0.020(7)
C87 0.056(7) 0.088(11) 0.041(9) -0.023(7) 0.009(6) -0.001(7)
C88 0.045(7) 0.077(10) 0.059(10) -0.032(7) 0.001(6) 0.003(7)
C89 0.056(7) 0.066(9) 0.040(8) 0.015(6) 0.017(5) -0.001(6)
C90 0.029(6) 0.061(9) 0.062(9) -0.006(6) -0.009(5) -0.007(6)
C91 0.043(6) 0.097(10) 0.025(8) 0.019(6) -0.001(5) 0.025(6)
C92 0.041(6) 0.082(9) 0.025(8) 0.012(6) 0.007(5) 0.016(6)
C93 0.039(6) 0.104(11) 0.031(8) -0.008(7) 0.007(5) 0.002(7)
C94 0.030(5) 0.071(9) 0.054(9) -0.001(5) 0.006(5) -0.005(6)
C95 0.050(7) 0.101(11) 0.032(8) 0.002(7) 0.011(5) -0.005(6)
C96 0.036(6) 0.087(10) 0.023(7) 0.003(6) 0.001(4) 0.010(6)
C97 0.038(6) 0.066(9) 0.056(9) 0.014(6) 0.005(5) -0.004(6)
C98 0.040(6) 0.081(9) 0.012(7) 0.001(6) 0.012(4) -0.008(5)
C99 0.037(6) 0.102(11) 0.030(8) 0.005(7) -0.008(5) 0.013(6)
C100 0.052(7) 0.064(9) 0.035(8) 0.012(6) 0.003(5) -0.003(6)
C101 0.074(9) 0.117(15) 0.051(11) 0.014(9) 0.014(7) -0.001(8)
C102 0.098(11) 0.121(15) 0.048(12) -0.032(11) -0.001(8) -0.009(9)
C103 0.072(9) 0.084(12) 0.071(12) -0.025(8) -0.007(8) 0.012(8)
C104 0.042(6) 0.063(9) 0.043(9) -0.008(6) 0.000(5) 0.000(6)
C105 0.040(6) 0.117(12) 0.046(10) -0.007(7) 0.004(6) 0.012(8)
C106 0.029(6) 0.073(10) 0.086(12) -0.004(7) 0.015(6) -0.010(8)
C107 0.053(7) 0.156(17) 0.024(9) 0.004(9) -0.006(5) -0.026(8)
C108 0.036(7) 0.083(11) 0.097(13) -0.005(7) -0.006(7) -0.037(9)
C109 0.055(7) 0.113(12) 0.030(9) 0.010(7) 0.005(6) -0.014(7)
C110 0.047(7) 0.098(11) 0.050(10) 0.021(7) -0.021(6) 0.000(7)
C111 0.043(6) 0.152(15) 0.017(8) -0.020(8) -0.005(5) 0.008(7)
C112 0.034(6) 0.127(12) 0.037(9) 0.015(7) 0.001(5) -0.013(7)
C113 0.021(5) 0.063(8) 0.031(7) 0.015(5) 0.006(4) 0.016(5)
C114 0.038(7) 0.131(15) 0.125(16) 0.011(9) -0.023(8) -0.059(13)
C115 0.052(8) 0.104(13) 0.121(16) -0.002(8) -0.024(8) 0.047(11)
C116 0.026(5) 0.059(9) 0.091(12) -0.008(6) 0.006(6) -0.007(7)
C117 0.027(6) 0.117(13) 0.071(11) 0.017(7) 0.001(6) -0.022(9)
C118 0.028(6) 0.067(9) 0.070(10) 0.003(6) -0.002(5) -0.000(7)
C119 0.020(5) 0.125(11) 0.050(8) -0.002(6) 0.000(4) -0.013(7)
C120 0.022(4) 0.107(8) 0.020(6) -0.006(6) 0.007(4) -0.015(6)
C121 0.042(6) 0.131(10) 0.022(7) 0.013(7) -0.001(5) -0.020(7)
C122 0.038(6) 0.082(8) 0.041(7) -0.001(6) 0.008(5) -0.002(6)
C123 0.030(5) 0.096(8) 0.030(7) -0.013(6) 0.012(4) -0.011(6)
C124 0.045(6) 0.071(8) 0.041(7) 0.014(6) 0.008(5) 0.006(6)
C125 0.033(5) 0.095(8) 0.026(6) 0.016(6) -0.004(4) -0.004(6)
C126 0.029(5) 0.102(9) 0.017(6) 0.016(6) 0.008(4) 0.006(6)
C127 0.042(7) 0.106(12) 0.038(9) 0.010(7) 0.010(5) 0.011(7)
C128 0.067(9) 0.076(11) 0.085(13) -0.016(8) -0.001(8) 0.007(8)
C129 0.046(7) 0.085(11) 0.081(11) -0.023(7) 0.000(6) 0.022(8)
C130 0.031(6) 0.125(14) 0.085(13) -0.003(8) -0.002(6) 0.009(9)
C131 0.057(8) 0.077(10) 0.062(11) 0.021(7) 0.005(7) 0.000(7)
C132 0.046(6) 0.036(7) 0.051(9) 0.007(5) 0.002(5) 0.001(5)
C133 0.046(7) 0.073(10) 0.062(10) 0.002(6) 0.003(6) -0.008(7)
C134 0.038(6) 0.048(7) 0.068(10) -0.009(5) 0.001(5) 0.002(6)
C135 0.027(6) 0.094(11) 0.088(12) -0.006(6) 0.012(6) -0.035(8)
C136 0.014(5) 0.048(8) 0.127(13) 0.013(5) -0.006(6) 0.013(7)
C137 0.031(6) 0.058(8) 0.077(11) -0.014(6) 0.002(5) -0.015(6)
C138 0.059(8) 0.059(9) 0.087(12) 0.001(7) 0.000(7) -0.020(7)
C139 0.045(7) 0.047(8) 0.086(12) -0.010(6) -0.001(6) 0.002(7)
C140 0.066(8) 0.057(9) 0.086(11) 0.024(7) -0.023(7) -0.011(7)
C141 0.050(5) 0.091(7) 0.122(8) -0.018(5) -0.008(6) -0.017(6)
C142 0.041(6) 0.117(8) 0.118(9) 0.001(6) -0.008(6) -0.024(7)
C143 0.044(6) 0.118(8) 0.111(9) -0.006(6) -0.005(6) -0.003(7)
C144 0.060(7) 0.106(8) 0.128(9) -0.023(6) 0.005(6) 0.010(7)
C145 0.066(7) 0.084(8) 0.160(9) -0.007(6) -0.005(7) 0.011(7)
C146 0.022(5) 0.031(5) 0.134(8) 0.009(4) 0.008(5) 0.020(5)
C147 0.071(9) 0.069(11) 0.111(14) 0.004(8) -0.005(8) 0.012(9)
C148 0.110(10) 0.075(10) 0.114(12) -0.012(9) -0.006(9) 0.001(9)
C149 0.108(10) 0.094(11) 0.117(12) -0.017(9) 0.028(9) 0.006(9)
C150 0.145(12) 0.073(10) 0.115(13) -0.005(9) 0.029(10) -0.001(9)
C151 0.115(11) 0.105(12) 0.146(14) 0.021(10) 0.041(10) -0.003(10)
C152 0.140(12) 0.098(12) 0.132(13) -0.014(11) 0.011(11) -0.005(10)
C153 0.139(12) 0.111(11) 0.153(13) 0.011(10) 0.020(10) -0.015(10)
C154 0.185(17) 0.107(14) 0.174(18) 0.002(14) 0.045(15) -0.028(13)
C155 0.139(9) 0.116(8) 0.172(11) 0.006(7) 0.058(8) 0.011(8)
C156 0.163(10) 0.136(10) 0.180(12) -0.013(9) 0.041(9) 0.014(9)
C157 0.168(11) 0.143(11) 0.183(13) -0.020(9) 0.042(10) 0.005(9)
C158 0.159(10) 0.132(10) 0.185(13) -0.026(9) 0.050(10) -0.003(9)
C159 0.140(10) 0.115(9) 0.181(12) -0.016(8) 0.047(9) -0.003(9)
C160 0.136(9) 0.090(8) 0.179(11) -0.004(7) 0.046(8) 0.009(8)
C161 0.120(13) 0.069(10) 0.174(16) 0.030(10) 0.008(11) 0.011(10)
C162 0.092(9) 0.078(9) 0.130(12) 0.020(8) -0.003(9) -0.014(9)
C163 0.109(11) 0.099(11) 0.106(12) 0.005(9) 0.000(9) -0.035(9)
C164 0.057(7) 0.094(10) 0.134(12) 0.030(8) 0.013(8) -0.048(9)
C165 0.101(10) 0.124(12) 0.078(11) 0.043(10) -0.011(8) -0.019(9)
C166 0.084(9) 0.076(9) 0.092(10) 0.047(8) 0.015(7) -0.026(8)
C167 0.063(7) 0.080(8) 0.070(9) 0.047(7) -0.013(6) -0.011(7)
C168 0.049(7) 0.094(10) 0.069(10) 0.019(7) 0.018(6) -0.010(7)

loop_
_atom_type_symbol
_atom_type_description
_atom_type_scat_dispersion_real
_atom_type_scat_dispersion_imag
_atom_type_scat_source
C C 0.0033 0.0016
;
International Tables for Crystallography
(1992, Vol. C, Tables 4.2.6.8 and 6.1.1.4)
;
H H 0.0000 0.0000
;
International Tables for Crystallography
(1992, Vol. C, Table 6.1.1.4)
;
N N 0.0061 0.0033
;
International Tables for Crystallography
(1992, Vol. C, Tables 4.2.6.8 and 6.1.1.4)
;
Pd Pd -0.9988 1.0072
;
International Tables for Crystallography
(1992, Vol. C, Tables 4.2.6.8 and 6.1.1.4)
;
Cl Cl 0.1484 0.1585
;
International Tables for Crystallography
(1992, Vol. C, Tables 4.2.6.8 and 6.1.1.4)
;
O O 0.0106 0.0060
;
International Tables for Crystallography
(1992, Vol. C, Tables 4.2.6.8 and 6.1.1.4)
;

loop_
_geom_angle_atom_site_label_1
_geom_angle_atom_site_label_2
_geom_angle_atom_site_label_3
_geom_angle
_geom_angle_publ_flag
Cl1 Pd1 Cl2 93.56(11) yes
Cl1 Pd1 N1 91.2(3) yes
Cl1 Pd1 N2 175.3(3) yes
Cl2 Pd1 N1 172.5(3) yes
Cl2 Pd1 N2 90.9(3) yes
N1 Pd1 N2 84.5(4) yes
Cl3 Pd2 Cl4 93.15(13) yes
Cl3 Pd2 N3 90.9(3) yes
Cl3 Pd2 N4 174.6(3) yes
Cl4 Pd2 N3 175.4(3) yes
Cl4 Pd2 N4 92.2(3) yes
N3 Pd2 N4 83.8(4) yes
Cl5 Pd3 Cl6 93.32(14) yes
Cl5 Pd3 N5 91.9(3) yes
Cl5 Pd3 N6 173.4(3) yes
Cl6 Pd3 N5 174.1(3) yes
Cl6 Pd3 N6 92.4(3) yes
N5 Pd3 N6 82.5(4) yes
Cl7 Pd4 Cl8 94.19(11) yes
Cl7 Pd4 N7 91.2(3) yes
Cl7 Pd4 N8 176.9(3) yes
Cl8 Pd4 N7 174.5(3) yes
Cl8 Pd4 N8 88.8(3) yes
N7 Pd4 N8 85.7(4) yes
Cl9 Pd5 Cl10 92.41(19) yes
Cl9 Pd5 N9 89.8(4) yes
Cl9 Pd5 N10 172.7(5) yes
Cl10 Pd5 N9 171.0(4) yes
Cl10 Pd5 N10 94.8(5) yes
N9 Pd5 N10 82.9(6) yes
Cl11 Pd6 Cl12 93.0(3) yes
Cl11 Pd6 N11 93.8(7) yes
Cl11 Pd6 N12 175.4(7) yes
Cl12 Pd6 N11 173.2(7) yes
Cl12 Pd6 N12 90.5(7) yes
N11 Pd6 N12 82.8(10) yes
Cl13 Pd7 Cl14 94.17(11) yes
Cl13 Pd7 N13 89.8(3) yes
Cl13 Pd7 N14 174.5(3) yes
Cl14 Pd7 N13 172.1(3) yes
Cl14 Pd7 N14 91.0(3) yes
N13 Pd7 N14 85.3(4) yes
Cl15 Pd8 Cl16 93.21(12) yes
Cl15 Pd8 N15 91.1(3) yes
Cl15 Pd8 N16 175.5(3) yes
Cl16 Pd8 N15 175.7(3) yes
Cl16 Pd8 N16 91.3(3) yes
N15 Pd8 N16 84.4(4) yes
Cl17 Pd9 Cl18 92.99(14) yes
Cl17 Pd9 N17 90.8(3) yes
Cl17 Pd9 N18 172.5(3) yes
Cl18 Pd9 N17 175.3(3) yes
Cl18 Pd9 N18 92.6(3) yes
N17 Pd9 N18 83.8(4) yes
Cl19 Pd10 Cl20 93.67(12) yes
Cl19 Pd10 N19 91.4(3) yes
Cl19 Pd10 N20 173.8(3) yes
Cl20 Pd10 N19 174.9(3) yes
Cl20 Pd10 N20 91.3(3) yes
N19 Pd10 N20 83.8(4) yes
Cl21 Pd11 Cl22 91.0(2) yes
Cl21 Pd11 N21 90.0(4) yes
Cl21 Pd11 N22 177.1(4) yes
Cl22 Pd11 N21 172.1(4) yes
Cl22 Pd11 N22 91.6(4) yes
N21 Pd11 N22 87.6(5) yes
Cl23 Pd12 Cl24 93.2(3) yes
Cl23 Pd12 N23 91.3(6) yes
Cl23 Pd12 N24 178.5(6) yes
Cl24 Pd12 N23 175.3(6) yes
Cl24 Pd12 N24 87.1(6) yes
N23 Pd12 N24 88.3(8) yes
Pd1 N1 C1 107.3(6) yes
Pd1 N1 C42 111.8(6) yes
C1 N1 C42 115.5(9) yes
Pd1 N2 C6 106.7(7) yes
Pd1 N2 C7 115.6(7) yes
C6 N2 C7 115.3(8) yes
Pd2 N3 C14 112.1(7) yes
Pd2 N3 C15 106.1(7) yes
C14 N3 C15 110.6(9) yes
Pd2 N4 C20 105.9(9) yes
Pd2 N4 C21 116.8(8) yes
C20 N4 C21 116.0(10) yes
Pd3 N5 C28 108.2(8) yes
Pd3 N5 C29 110.7(6) yes
C28 N5 C29 119.0(10) yes
Pd3 N6 C34 106.8(7) yes
Pd3 N6 C35 117.6(8) yes
C34 N6 C35 116.9(10) yes
Pd4 N7 C43 109.1(7) yes
Pd4 N7 C84 112.8(8) yes
C43 N7 C84 112.5(10) yes
Pd4 N8 C48 106.6(6) yes
Pd4 N8 C49 111.9(7) yes
C48 N8 C49 114.0(10) yes
Pd5 N9 C56 119.4(8) yes
Pd5 N9 C57 109.5(8) yes
C56 N9 C57 110.9(10) yes
Pd5 N10 C62 107.7(10) yes
Pd5 N10 C63 113.2(11) yes
C62 N10 C63 112.7(13) yes
Pd6 N11 C70 120.4(15) yes
Pd6 N11 C71 107.8(15) yes
C70 N11 C71 113.2(17) yes
Pd6 N12 C76 114.5(17) yes
Pd6 N12 C77 110.2(13) yes
C76 N12 C77 111.2(19) yes
Pd7 N13 C85 106.7(6) yes
Pd7 N13 C126 112.4(6) yes
C85 N13 C126 113.5(9) yes
Pd7 N14 C90 108.0(7) yes
Pd7 N14 C91 115.2(8) yes
C90 N14 C91 114.3(10) yes
Pd8 N15 C98 112.3(7) yes
Pd8 N15 C99 107.1(7) yes
C98 N15 C99 119.7(9) yes
Pd8 N16 C104 108.4(7) yes
Pd8 N16 C105 114.7(8) yes
C104 N16 C105 112.9(9) yes
Pd9 N17 C112 110.0(8) yes
Pd9 N17 C113 107.9(6) yes
C112 N17 C113 113.0(9) yes
Pd9 N18 C118 111.2(7) yes
Pd9 N18 C119 118.0(7) yes
C118 N18 C119 110.4(10) yes
Pd10 N19 C127 108.1(7) yes
Pd10 N19 C168 116.9(8) yes
C127 N19 C168 112.0(10) yes
Pd10 N20 C132 109.6(7) yes
Pd10 N20 C133 110.2(7) yes
C132 N20 C133 114.1(9) yes
Pd11 N21 C140 119.2(8) yes
Pd11 N21 C141 108.0(9) yes
C140 N21 C141 112.3(11) yes
Pd11 N22 C146 97.6(9) yes
Pd11 N22 C147 117.4(10) yes
C146 N22 C147 116.8(12) yes
Pd12 N23 C154 122.1(12) yes
Pd12 N23 C155 112.9(12) yes
C154 N23 C155 103.6(15) yes
Pd12 N24 C160 99.9(11) yes
Pd12 N24 C161 106.8(11) yes
C160 N24 C161 114.0(16) yes
N1 C1 C2 121.6(11) yes
N1 C1 C6 118.2(10) yes
C2 C1 C6 119.9(13) yes
Cl1G C1G C2G 112.9(10) yes
Cl1G C1G C6G 125.9(12) yes
C2G C1G C6G 121.2(11) yes
N1S C1S C1T 177.4(15) yes
C1 C2 C3 119.9(12) yes
C1G C2G C3G 119.1(13) yes
N2S C2S C2T 173.3(15) yes
C2 C3 C4 119.8(12) yes
C2G C3G C4G 120.6(15) yes
C2G C3G C7G 120.9(16) yes
C4G C3G C7G 118.5(16) yes
N3S C3S C3T 174(2) yes
C3 C4 C5 116.4(14) yes
C3G C4G C5G 120.3(14) yes
N4S C4S C4T 161(3) yes
C4 C5 C6 121.0(13) yes
C4G C5G C6G 118.6(16) yes
N2 C6 C1 119.2(11) yes
N2 C6 C5 118.9(10) yes
C1 C6 C5 121.8(11) yes
C1G C6G C5G 120.2(14) yes
N2 C7 C8 112.6(9) yes
O1G C7G C3G 118(2) yes
O1G C7G C8G 109(3) yes
C3G C7G C8G 123(3) yes
C7 C8 C9 120.8(9) yes
C7 C8 C10 124.3(11) yes
C9 C8 C10 114.8(10) yes
C8 C9 C11 123.6(10) yes
Cl2G C9G C10G 110.2(17) yes
Cl2G C9G C14G 130.2(18) yes
C10G C9G C14G 120(2) yes
C8 C10 C12 124.1(12) yes
C9G C10G C11G 121(2) yes
C9 C11 C13 118.4(11) yes
C10G C11G C12G 119(3) yes
C10G C11G C15G 115.5(19) yes
C12G C11G C15G 126(3) yes
C10 C12 C13 119.6(11) yes
C11G C12G C13G 120(3) yes
C11 C13 C12 119.3(11) yes
C11 C13 C14 119.0(11) yes
C12 C13 C14 121.2(10) yes
C12G C13G C14G 120(3) yes
N3 C14 C13 115.7(9) yes
C9G C14G C13G 120(3) yes
N3 C15 C16 118.7(11) yes
N3 C15 C20 120.6(13) yes
C16 C15 C20 120.1(14) yes
C15 C16 C17 117.5(13) yes
Cl3G C16G C17G 112.9(16) yes
Cl3G C16G C21G 124.8(16) yes
C17G C16G C21G 121.6(18) yes
C16 C17 C18 124.1(14) yes
C16G C17G C18G 120(2) yes
C17 C18 C19 116.9(14) yes
C17G C18G C19G 118.5(19) yes
C17G C18G C22G 124(3) yes
C19G C18G C22G 117.7(19) yes
C18 C19 C20 121.2(12) yes
C18G C19G C20G 120(2) yes
N4 C20 C15 121.4(16) yes
N4 C20 C19 119.4(12) yes
C15 C20 C19 119.2(14) yes
C19G C20G C21G 119(2) yes
N4 C21 C22 110.5(9) yes
C16G C21G C20G 120(2) yes
C21 C22 C23 121.6(11) yes
C21 C22 C24 117.4(12) yes
C23 C22 C24 120.8(11) yes
O2G C22G C18G 110(3) yes
O2G C22G C23G 108(3) yes
C18G C22G C23G 109(3) yes
C22 C23 C25 119.1(11) yes
C22 C24 C26 116.7(13) yes
C23 C25 C27 123.2(12) yes
C24 C26 C27 124.3(13) yes
C25 C27 C26 115.5(11) yes
C25 C27 C28 118.4(11) yes
C26 C27 C28 126.1(11) yes
N5 C28 C27 114.7(9) yes
N5 C29 C30 117.3(9) yes
N5 C29 C34 112.8(11) yes
C30 C29 C34 129.4(13) yes
C29 C30 C31 111.0(12) yes
C30 C31 C32 122.1(14) yes
C31 C32 C33 121.5(14) yes
C32 C33 C34 115.9(12) yes
N6 C34 C29 123.2(12) yes
N6 C34 C33 116.9(10) yes
C29 C34 C33 119.7(12) yes
N6 C35 C36 111.8(8) yes
C35 C36 C37 121.8(11) yes
C35 C36 C38 117.5(11) yes
C37 C36 C38 120.6(9) yes
C36 C37 C39 117.9(11) yes
C36 C38 C40 118.6(11) yes
C37 C39 C41 126.9(11) yes
C38 C40 C41 115.8(11) yes
C39 C41 C40 120.0(9) yes
C39 C41 C42 122.6(11) yes
C40 C41 C42 117.2(10) yes
N1 C42 C41 112.3(8) yes
N7 C43 C44 124.3(10) yes
N7 C43 C48 115.6(11) yes
C44 C43 C48 119.8(11) yes
C43 C44 C45 121.9(11) yes
C44 C45 C46 121.2(12) yes
C45 C46 C47 117.1(12) yes
C46 C47 C48 123.5(10) yes
N8 C48 C43 119.1(10) yes
N8 C48 C47 124.4(9) yes
C43 C48 C47 116.4(11) yes
N8 C49 C50 114.1(11) yes
C49 C50 C51 118.2(11) yes
C49 C50 C52 123.8(11) yes
C51 C50 C52 117.9(11) yes
C50 C51 C53 120.2(13) yes
C50 C52 C54 120.6(12) yes
C51 C53 C55 122.6(12) yes
C52 C54 C55 123.9(13) yes
C53 C55 C54 114.5(11) yes
C53 C55 C56 122.1(11) yes
C54 C55 C56 123.2(13) yes
N9 C56 C55 113.4(11) yes
N9 C57 C58 125.2(11) yes
N9 C57 C62 110.5(10) yes
C58 C57 C62 124.2(12) yes
C57 C58 C59 120.4(13) yes
C58 C59 C60 121.0(13) yes
C59 C60 C61 118.7(13) yes
C60 C61 C62 121.6(12) yes
N10 C62 C57 124.7(12) yes
N10 C62 C61 121.8(11) yes
C57 C62 C61 113.1(11) yes
N10 C63 C64 117.8(15) yes
C63 C64 C65 111.3(15) yes
C63 C64 C66 124.6(15) yes
C65 C64 C66 123.9(16) yes
C64 C65 C67 110.5(16) yes
C64 C66 C68 124.4(16) yes
C65 C67 C69 126.9(16) yes
C66 C68 C69 120.0(18) yes
C67 C69 C68 113.7(17) yes
C67 C69 C70 123.6(16) yes
C68 C69 C70 122.5(19) yes
N11 C70 C69 114.1(18) yes
N11 C71 C72 118(2) yes
N11 C71 C76 120(3) yes
C72 C71 C76 120(2) yes
C71 C72 C73 117(2) yes
C72 C73 C74 122(2) yes
C73 C74 C75 115(2) yes
C74 C75 C76 118(3) yes
N12 C76 C71 110(3) yes
N12 C76 C75 124(3) yes
C71 C76 C75 126(3) yes
N12 C77 C78 113.3(15) yes
C77 C78 C79 123.8(18) yes
C77 C78 C80 121.4(17) yes
C79 C78 C80 114.8(16) yes
C78 C79 C81 124.4(17) yes
C78 C80 C82 118.4(16) yes
C79 C81 C83 120.0(16) yes
C80 C82 C83 129.2(16) yes
C81 C83 C82 113.0(15) yes
C81 C83 C84 118.2(14) yes
C82 C83 C84 128.8(15) yes
N7 C84 C83 114.0(10) yes
N13 C85 C86 122.3(10) yes
N13 C85 C90 117.4(9) yes
C86 C85 C90 120.3(11) yes
C85 C86 C87 119.7(11) yes
C86 C87 C88 120.2(11) yes
C87 C88 C89 119.8(13) yes
C88 C89 C90 121.6(11) yes
N14 C90 C85 118.2(11) yes
N14 C90 C89 123.0(10) yes
C85 C90 C89 118.1(10) yes
N14 C91 C92 112.9(10) yes
C91 C92 C93 121.1(10) yes
C91 C92 C94 120.8(11) yes
C93 C92 C94 118.0(11) yes
C92 C93 C95 120.7(11) yes
C92 C94 C96 121.1(11) yes
C93 C95 C97 122.1(12) yes
C94 C96 C97 121.3(10) yes
C95 C97 C96 116.6(11) yes
C95 C97 C98 121.5(11) yes
C96 C97 C98 121.7(10) yes
N15 C98 C97 114.4(9) yes
N15 C99 C100 122.2(10) yes
N15 C99 C104 117.8(11) yes
C100 C99 C104 118.5(13) yes
C99 C100 C101 121.1(12) yes
C100 C101 C102 118.5(14) yes
C101 C102 C103 118.5(17) yes
C102 C103 C104 120.5(14) yes
N16 C104 C99 116.7(11) yes
N16 C104 C103 120.8(11) yes
C99 C104 C103 121.7(12) yes
N16 C105 C106 111.7(10) yes
C105 C106 C107 118.3(14) yes
C105 C106 C108 126.3(14) yes
C107 C106 C108 115.4(13) yes
C106 C107 C109 124.3(14) yes
C106 C108 C110 124.7(14) yes
C107 C109 C111 118.7(15) yes
C108 C110 C111 118.5(13) yes
C109 C111 C110 118.4(12) yes
C109 C111 C112 125.3(15) yes
C110 C111 C112 116.4(12) yes
N17 C112 C111 116.4(10) yes
N17 C113 C114 122.6(10) yes
N17 C113 C118 116.1(10) yes
C114 C113 C118 121.3(11) yes
C113 C114 C115 121.8(13) yes
C114 C115 C116 117.7(13) yes
C115 C116 C117 120.9(12) yes
C116 C117 C118 120.1(12) yes
N18 C118 C113 118.2(10) yes
N18 C118 C117 123.6(10) yes
C113 C118 C117 118.1(11) yes
N18 C119 C120 112.6(9) yes
C119 C120 C121 116.3(12) yes
C119 C120 C122 124.4(12) yes
C121 C120 C122 119.1(10) yes
C120 C121 C123 124.2(13) yes
C120 C122 C124 123.5(12) yes
C121 C123 C125 111.4(11) yes
C122 C124 C125 120.5(12) yes
C123 C125 C124 121.1(9) yes
C123 C125 C126 115.6(11) yes
C124 C125 C126 123.1(12) yes
N13 C126 C125 112.7(8) yes
N19 C127 C128 119.0(10) yes
N19 C127 C132 115.8(11) yes
C128 C127 C132 125.2(12) yes
C127 C128 C129 118.9(13) yes
C128 C129 C130 115.0(13) yes
C129 C130 C131 123.6(13) yes
C130 C131 C132 118.0(11) yes
N20 C132 C127 119.6(10) yes
N20 C132 C131 121.4(10) yes
C127 C132 C131 119.0(12) yes
N20 C133 C134 117.7(10) yes
C133 C134 C135 118.2(12) yes
C133 C134 C136 122.7(10) yes
C135 C134 C136 118.9(10) yes
C134 C135 C137 119.9(13) yes
C134 C136 C138 123.0(11) yes
C135 C137 C139 120.1(11) yes
C136 C138 C139 116.1(13) yes
C137 C139 C138 121.8(11) yes
C137 C139 C140 121.7(11) yes
C138 C139 C140 116.4(12) yes
N21 C140 C139 112.2(11) yes
N21 C141 C142 126.0(12) yes
N21 C141 C146 109.6(12) yes
C142 C141 C146 124.2(14) yes
C141 C142 C143 123.8(14) yes
C142 C143 C144 117.7(14) yes
C143 C144 C145 115.0(14) yes
C144 C145 C146 129.9(14) yes
N22 C146 C141 130.5(13) yes
N22 C146 C145 119.3(12) yes
C141 C146 C145 109.0(12) yes
N22 C147 C148 111.8(13) yes
C147 C148 C149 123.7(15) yes
C147 C148 C150 120.5(14) yes
C149 C148 C150 115.3(14) yes
C148 C149 C151 122.6(15) yes
C148 C150 C152 123.3(15) yes
C149 C151 C153 122.0(16) yes
C150 C152 C153 119.6(17) yes
C151 C153 C152 117.2(17) yes
C151 C153 C154 124.6(17) yes
C152 C153 C154 118.1(17) yes
N23 C154 C153 109.4(17) yes
N23 C155 C156 130.6(18) yes
N23 C155 C160 113.3(18) yes
C156 C155 C160 115.2(17) yes
C155 C156 C157 121.5(18) yes
C156 C157 C158 120.0(19) yes
C157 C158 C159 119.2(19) yes
C158 C159 C160 117.7(19) yes
N24 C160 C155 120.9(17) yes
N24 C160 C159 113.0(17) yes
C155 C160 C159 126(2) yes
N24 C161 C162 102.9(14) yes
C161 C162 C163 126.4(19) yes
C161 C162 C164 111.1(17) yes
C163 C162 C164 122.1(17) yes
C162 C163 C165 115.9(18) yes
C162 C164 C166 120.9(16) yes
C163 C165 C167 127.3(17) yes
C164 C166 C167 114.5(15) yes
C165 C167 C166 118.6(15) yes
C165 C167 C168 121.7(14) yes
C166 C167 C168 119.7(14) yes
N19 C168 C167 111.8(10) yes
Pd1 N1 H1N 107.278 no
C1 N1 H1N 107.287 no
C42 N1 H1N 107.273 no
Pd1 N2 H2N 106.197 no
C6 N2 H2N 106.198 no
C7 N2 H2N 106.197 no
Pd2 N3 H3N 109.322 no
C14 N3 H3N 109.319 no
C15 N3 H3N 109.308 no
Pd2 N4 H4N 105.708 no
C20 N4 H4N 105.687 no
C21 N4 H4N 105.701 no
Pd3 N5 H5N 106.043 no
C28 N5 H5N 106.040 no
C29 N5 H5N 106.030 no
Pd3 N6 H6N 104.710 no
C34 N6 H6N 104.694 no
C35 N6 H6N 104.689 no
Pd4 N7 H7N 107.386 no
C43 N7 H7N 107.391 no
C84 N7 H7N 107.375 no
Pd4 N8 H8N 108.047 no
C48 N8 H8N 108.043 no
C49 N8 H8N 108.040 no
Pd5 N9 H9N 105.324 no
C56 N9 H9N 105.293 no
C57 N9 H9N 105.311 no
Pd5 N10 H10N 107.684 no
C62 N10 H10N 107.693 no
C63 N10 H10N 107.676 no
Pd6 N11 H11N 104.618 no
C70 N11 H11N 104.610 no
C71 N11 H11N 104.615 no
Pd6 N12 H12N 106.877 no
C76 N12 H12N 106.872 no
C77 N12 H12N 106.861 no
Pd7 N13 H13N 108.017 no
C85 N13 H13N 108.019 no
C126 N13 H13N 108.010 no
Pd7 N14 H14N 106.210 no
C90 N14 H14N 106.207 no
C91 N14 H14N 106.204 no
Pd8 N15 H15N 105.586 no
C98 N15 H15N 105.573 no
C99 N15 H15N 105.559 no
Pd8 N16 H16N 106.780 no
C104 N16 H16N 106.785 no
C105 N16 H16N 106.794 no
Pd9 N17 H17N 108.623 no
C112 N17 H17N 108.621 no
C113 N17 H17N 108.604 no
Pd9 N18 H18N 105.386 no
C118 N18 H18N 105.382 no
C119 N18 H18N 105.369 no
Pd10 N19 H19N 106.398 no
C127 N19 H19N 106.405 no
C168 N19 H19N 106.384 no
Pd10 N20 H20N 107.576 no
C132 N20 H20N 107.580 no
C133 N20 H20N 107.563 no
Pd11 N21 H21N 105.416 no
C140 N21 H21N 105.422 no
C141 N21 H21N 105.402 no
Pd11 N22 H22N 108.072 no
C146 N22 H22N 108.066 no
C147 N22 H22N 108.068 no
Pd12 N23 H23N 105.662 no
C154 N23 H23N 105.671 no
C155 N23 H23N 105.663 no
Pd12 N24 H24N 111.826 no
C160 N24 H24N 111.822 no
C161 N24 H24N 111.802 no
C1 C2 H2 120.054 no
C3 C2 H2 120.056 no
C2 C3 H3 120.137 no
C4 C3 H3 120.080 no
C3 C4 H4 121.802 no
C5 C4 H4 121.792 no
C4 C5 H5 119.514 no
C6 C5 H5 119.525 no
N2 C7 H7 109.072 no
N2 C7 H8 109.085 no
C8 C7 H7 109.066 no
C8 C7 H8 109.070 no
H7 C7 H8 107.822 no
C8 C9 H9 118.182 no
C11 C9 H9 118.184 no
C8 C10 H10 117.947 no
C12 C10 H10 117.953 no
C9 C11 H11 120.796 no
C13 C11 H11 120.807 no
C10 C12 H12 120.215 no
C13 C12 H12 120.206 no
N3 C14 H14 108.357 no
N3 C14 H15 108.371 no
C13 C14 H14 108.364 no
C13 C14 H15 108.369 no
H14 C14 H15 107.440 no
C15 C16 H16 121.245 no
C17 C16 H16 121.224 no
C16 C17 H17 117.970 no
C18 C17 H17 117.968 no
C17 C18 H18 121.523 no
C19 C18 H18 121.534 no
C18 C19 H19 119.428 no
C20 C19 H19 119.409 no
N4 C21 H21 109.552 no
N4 C21 H22 109.555 no
C22 C21 H21 109.545 no
C22 C21 H22 109.571 no
H21 C21 H22 108.094 no
C22 C23 H23 120.466 no
C25 C23 H23 120.462 no
C22 C24 H24 121.633 no
C26 C24 H24 121.627 no
C23 C25 H25 118.403 no
C27 C25 H25 118.368 no
C24 C26 H26 117.850 no
C27 C26 H26 117.818 no
N5 C28 H28 108.589 no
N5 C28 H29 108.585 no
C27 C28 H28 108.564 no
C27 C28 H29 108.598 no
H28 C28 H29 107.563 no
C29 C30 H30 124.520 no
C31 C30 H30 124.503 no
C30 C31 H31 118.946 no
C32 C31 H31 118.946 no
C31 C32 H32 119.262 no
C33 C32 H32 119.275 no
C32 C33 H33 122.055 no
C34 C33 H33 122.048 no
N6 C35 H35 109.255 no
N6 C35 H36 109.257 no
C36 C35 H35 109.247 no
C36 C35 H36 109.253 no
H35 C35 H36 107.930 no
C36 C37 H37 121.039 no
C39 C37 H37 121.042 no
C36 C38 H38 120.699 no
C40 C38 H38 120.699 no
C37 C39 H39 116.559 no
C41 C39 H39 116.583 no
C38 C40 H40 122.108 no
C41 C40 H40 122.109 no
N1 C42 H42 109.149 no
N1 C42 H43 109.135 no
C41 C42 H42 109.137 no
C41 C42 H43 109.131 no
H42 C42 H43 107.851 no
C43 C44 H44 119.027 no
C45 C44 H44 119.042 no
C44 C45 H45 119.416 no
C46 C45 H45 119.415 no
C45 C46 H46 121.456 no
C47 C46 H46 121.445 no
C46 C47 H47 118.259 no
C48 C47 H47 118.254 no
N8 C49 H49 108.728 no
N8 C49 H50 108.715 no
C50 C49 H49 108.724 no
C50 C49 H50 108.714 no
H49 C49 H50 107.636 no
C50 C51 H51 119.927 no
C53 C51 H51 119.919 no
C50 C52 H52 119.672 no
C54 C52 H52 119.680 no
C51 C53 H53 118.698 no
C55 C53 H53 118.689 no
C52 C54 H54 118.035 no
C55 C54 H54 118.041 no
N9 C56 H56 108.887 no
N9 C56 H57 108.904 no
C55 C56 H56 108.908 no
C55 C56 H57 108.902 no
H56 C56 H57 107.728 no
C57 C58 H58 119.782 no
C59 C58 H58 119.792 no
C58 C59 H59 119.497 no
C60 C59 H59 119.523 no
C59 C60 H60 120.643 no
C61 C60 H60 120.639 no
C60 C61 H61 119.200 no
C62 C61 H61 119.195 no
N10 C63 H63 107.860 no
N10 C63 H64 107.868 no
C64 C63 H63 107.856 no
C64 C63 H64 107.844 no
H63 C63 H64 107.166 no
C64 C65 H65 124.737 no
C67 C65 H65 124.736 no
C64 C66 H66 117.786 no
C68 C66 H66 117.771 no
C65 C67 H67 116.529 no
C69 C67 H67 116.522 no
C66 C68 H68 119.991 no
C69 C68 H68 119.961 no
N11 C70 H70 108.722 no
N11 C70 H71 108.717 no
C69 C70 H70 108.737 no
C69 C70 H71 108.715 no
H70 C70 H71 107.629 no
C71 C72 H72 121.373 no
C73 C72 H72 121.361 no
C72 C73 H73 118.771 no
C74 C73 H73 118.795 no
C73 C74 H74 122.326 no
C75 C74 H74 122.343 no
C74 C75 H75 121.155 no
C76 C75 H75 121.181 no
N12 C77 H77 108.916 no
N12 C77 H78 108.920 no
C78 C77 H77 108.899 no
C78 C77 H78 108.902 no
H77 C77 H78 107.733 no
C78 C79 H79 117.805 no
C81 C79 H79 117.821 no
C78 C80 H80 120.800 no
C82 C80 H80 120.810 no
C79 C81 H81 120.009 no
C83 C81 H81 119.981 no
C80 C82 H82 115.366 no
C83 C82 H82 115.384 no
N7 C84 H84 108.734 no
N7 C84 H85 108.749 no
C83 C84 H84 108.769 no
C83 C84 H85 108.770 no
H84 C84 H85 107.640 no
C85 C86 H86 120.154 no
C87 C86 H86 120.185 no
C86 C87 H87 119.900 no
C88 C87 H87 119.920 no
C87 C88 H88 120.092 no
C89 C88 H88 120.085 no
C88 C89 H89 119.219 no
C90 C89 H89 119.192 no
N14 C91 H91 109.005 no
N14 C91 H92 108.988 no
C92 C91 H91 109.006 no
C92 C91 H92 108.989 no
H91 C91 H92 107.796 no
C92 C93 H93 119.629 no
C95 C93 H93 119.635 no
C92 C94 H94 119.443 no
C96 C94 H94 119.446 no
C93 C95 H95 118.934 no
C97 C95 H95 118.939 no
C94 C96 H96 119.335 no
C97 C96 H96 119.353 no
N15 C98 H98 108.650 no
N15 C98 H99 108.669 no
C97 C98 H98 108.658 no
C97 C98 H99 108.690 no
H98 C98 H99 107.582 no
C99 C100 H100 119.451 no
C101 C100 H100 119.466 no
C100 C101 H101 120.756 no
C102 C101 H101 120.757 no
C101 C102 H102 120.746 no
C103 C102 H102 120.757 no
C102 C103 H103 119.773 no
C104 C103 H103 119.765 no
N16 C105 H105 109.265 no
N16 C105 H106 109.282 no
C106 C105 H105 109.289 no
C106 C105 H106 109.271 no
H105 C105 H106 107.942 no
C106 C107 H107 117.845 no
C109 C107 H107 117.831 no
C106 C108 H108 117.674 no
C110 C108 H108 117.651 no
C107 C109 H109 120.636 no
C111 C109 H109 120.633 no
C108 C110 H110 120.802 no
C111 C110 H110 120.742 no
N17 C112 H112 108.182 no
N17 C112 H113 108.171 no
C111 C112 H112 108.197 no
C111 C112 H113 108.173 no
H112 C112 H113 107.336 no
C113 C114 H114 119.061 no
C115 C114 H114 119.097 no
C114 C115 H115 121.183 no
C116 C115 H115 121.154 no
C115 C116 H116 119.565 no
C117 C116 H116 119.549 no
C116 C117 H117 119.959 no
C118 C117 H117 119.960 no
N18 C119 H119 109.057 no
N18 C119 H120 109.086 no
C120 C119 H119 109.067 no
C120 C119 H120 109.098 no
H119 C119 H120 107.838 no
C120 C121 H121 117.881 no
C123 C121 H121 117.882 no
C120 C122 H122 118.264 no
C124 C122 H122 118.275 no
C121 C123 H123 124.318 no
C125 C123 H123 124.329 no
C122 C124 H124 119.747 no
C125 C124 H124 119.727 no
N13 C126 H126 109.035 no
N13 C126 H127 109.041 no
C125 C126 H126 109.042 no
C125 C126 H127 109.059 no
H126 C126 H127 107.824 no
C127 C128 H128 120.547 no
C129 C128 H128 120.514 no
C128 C129 H129 122.486 no
C130 C129 H129 122.476 no
C129 C130 H130 118.189 no
C131 C130 H130 118.190 no
C130 C131 H131 120.982 no
C132 C131 H131 120.985 no
N20 C133 H133 107.861 no
N20 C133 H134 107.874 no
C134 C133 H133 107.892 no
C134 C133 H134 107.905 no
H133 C133 H134 107.212 no
C134 C135 H135 120.062 no
C137 C135 H135 120.061 no
C134 C136 H136 118.479 no
C138 C136 H136 118.485 no
C135 C137 H137 119.946 no
C139 C137 H137 119.954 no
C136 C138 H138 121.929 no
C139 C138 H138 121.947 no
N21 C140 H140 109.176 no
N21 C140 H141 109.173 no
C139 C140 H140 109.161 no
C139 C140 H141 109.167 no
H140 C140 H141 107.885 no
C141 C142 H142 118.119 no
C143 C142 H142 118.128 no
C142 C143 H143 121.133 no
C144 C143 H143 121.174 no
C143 C144 H144 122.489 no
C145 C144 H144 122.481 no
C144 C145 H145 115.036 no
C146 C145 H145 115.043 no
N22 C147 H147 109.255 no
N22 C147 H148 109.245 no
C148 C147 H147 109.242 no
C148 C147 H148 109.245 no
H147 C147 H148 107.943 no
C148 C149 H149 118.721 no
C151 C149 H149 118.688 no
C148 C150 H150 118.377 no
C152 C150 H150 118.367 no
C149 C151 H151 119.006 no
C153 C151 H151 119.019 no
C150 C152 H152 120.230 no
C153 C152 H152 120.219 no
N23 C154 H154 109.804 no
N23 C154 H155 109.774 no
C153 C154 H154 109.801 no
C153 C154 H155 109.780 no
H154 C154 H155 108.239 no
C155 C156 H156 119.258 no
C157 C156 H156 119.259 no
C156 C157 H157 120.005 no
C158 C157 H157 120.040 no
C157 C158 H158 120.390 no
C159 C158 H158 120.383 no
C158 C159 H159 121.123 no
C160 C159 H159 121.138 no
N24 C161 H161 111.189 no
N24 C161 H162 111.197 no
C162 C161 H161 111.184 no
C162 C161 H162 111.163 no
H161 C161 H162 109.113 no
C162 C163 H163 122.058 no
C165 C163 H163 122.022 no
C162 C164 H164 119.561 no
C166 C164 H164 119.538 no
C163 C165 H165 116.318 no
C167 C165 H165 116.334 no
C164 C166 H166 122.739 no
C167 C166 H166 122.765 no
N19 C168 H168 109.248 no
N19 C168 H169 109.252 no
C167 C168 H168 109.246 no
C167 C168 H169 109.242 no
H168 C168 H169 107.920 no

loop_
_geom_bond_atom_site_label_1
_geom_bond_atom_site_label_2
_geom_bond_distance
_geom_bond_publ_flag
Pd1 Cl1 2.336(4) yes
Pd1 Cl2 2.309(3) yes
Pd1 N1 2.028(8) yes
Pd1 N2 2.044(8) yes
Pd2 Cl3 2.303(4) yes
Pd2 Cl4 2.313(4) yes
Pd2 N3 2.017(9) yes
Pd2 N4 2.064(11) yes
Pd3 Cl5 2.291(4) yes
Pd3 Cl6 2.286(4) yes
Pd3 N5 2.037(11) yes
Pd3 N6 2.079(11) yes
Pd4 Cl7 2.300(3) yes
Pd4 Cl8 2.309(4) yes
Pd4 N7 2.070(10) yes
Pd4 N8 2.031(8) yes
Pd5 Cl9 2.278(5) yes
Pd5 Cl10 2.277(5) yes
Pd5 N9 1.991(11) yes
Pd5 N10 2.046(13) yes
Pd6 Cl11 2.299(6) yes
Pd6 Cl12 2.321(8) yes
Pd6 N11 1.929(16) yes
Pd6 N12 1.92(2) yes
Pd7 Cl13 2.296(4) yes
Pd7 Cl14 2.310(3) yes
Pd7 N13 2.034(8) yes
Pd7 N14 2.070(12) yes
Pd8 Cl15 2.290(4) yes
Pd8 Cl16 2.298(3) yes
Pd8 N15 2.028(10) yes
Pd8 N16 2.018(10) yes
Pd9 Cl17 2.322(4) yes
Pd9 Cl18 2.284(4) yes
Pd9 N17 2.052(10) yes
Pd9 N18 1.989(10) yes
Pd10 Cl19 2.317(3) yes
Pd10 Cl20 2.287(4) yes
Pd10 N19 2.031(10) yes
Pd10 N20 2.042(9) yes
Pd11 Cl21 2.303(6) yes
Pd11 Cl22 2.303(6) yes
Pd11 N21 1.958(12) yes
Pd11 N22 1.972(14) yes
Pd12 Cl23 2.280(7) yes
Pd12 Cl24 2.355(9) yes
Pd12 N23 1.934(14) yes
Pd12 N24 2.025(16) yes
Cl1G C1G 1.777(12) yes
Cl2G C9G 1.90(3) yes
Cl3G C16G 1.75(3) yes
O1G C7G 1.39(4) yes
O2G C22G 1.44(5) yes
N1 C1 1.464(16) yes
N1 C42 1.505(13) yes
N1S C1S 1.08(2) yes
N2 C6 1.466(13) yes
N2 C7 1.513(15) yes
N2S C2S 1.169(19) yes
N3 C14 1.566(14) yes
N3 C15 1.461(16) yes
N3S C3S 1.31(4) yes
N4 C20 1.411(18) yes
N4 C21 1.470(15) yes
N4S C4S 1.16(4) yes
N5 C28 1.523(13) yes
N5 C29 1.559(16) yes
N6 C34 1.524(17) yes
N6 C35 1.432(14) yes
N7 C43 1.439(16) yes
N7 C84 1.537(17) yes
N8 C48 1.477(16) yes
N8 C49 1.459(17) yes
N9 C56 1.454(16) yes
N9 C57 1.526(17) yes
N10 C62 1.338(18) yes
N10 C63 1.53(3) yes
N11 C70 1.48(3) yes
N11 C71 1.46(3) yes
N12 C76 1.39(4) yes
N12 C77 1.67(3) yes
N13 C85 1.477(15) yes
N13 C126 1.541(13) yes
N14 C90 1.433(14) yes
N14 C91 1.519(14) yes
N15 C98 1.484(14) yes
N15 C99 1.462(18) yes
N16 C104 1.494(15) yes
N16 C105 1.531(14) yes
N17 C112 1.491(12) yes
N17 C113 1.493(15) yes
N18 C118 1.445(15) yes
N18 C119 1.543(14) yes
N19 C127 1.537(15) yes
N19 C168 1.531(17) yes
N20 C132 1.425(15) yes
N20 C133 1.520(16) yes
N21 C140 1.539(17) yes
N21 C141 1.40(2) yes
N22 C146 1.370(17) yes
N22 C147 1.500(18) yes
N23 C154 1.51(3) yes
N23 C155 1.41(3) yes
N24 C160 1.56(3) yes
N24 C161 1.56(3) yes
C1 C2 1.391(16) yes
C1 C6 1.331(16) yes
C1G C2G 1.38(2) yes
C1G C6G 1.40(2) yes
C1S C1T 1.62(3) yes
C2 C3 1.37(2) yes
C2G C3G 1.399(19) yes
C2S C2T 1.348(18) yes
C3 C4 1.41(2) yes
C3G C4G 1.40(3) yes
C3G C7G 1.42(4) yes
C3S C3T 1.63(3) yes
C4 C5 1.44(2) yes
C4G C5G 1.41(3) yes
C4S C4T 1.48(4) yes
C5 C6 1.32(2) yes
C5G C6G 1.41(3) yes
C7 C8 1.490(16) yes
C7G C8G 1.54(4) yes
C8 C9 1.351(16) yes
C8 C10 1.404(15) yes
C9 C11 1.391(16) yes
C9G C10G 1.40(3) yes
C9G C14G 1.41(4) yes
C10 C12 1.345(17) yes
C10G C11G 1.42(3) yes
C11 C13 1.397(16) yes
C11G C12G 1.42(4) yes
C11G C15G 1.53(4) yes
C12 C13 1.364(18) yes
C12G C13G 1.40(4) yes
C13 C14 1.485(16) yes
C13G C14G 1.41(4) yes
C15 C16 1.49(2) yes
C15 C20 1.244(19) yes
C16 C17 1.33(3) yes
C16G C17G 1.37(3) yes
C16G C21G 1.35(3) yes
C17 C18 1.28(2) yes
C17G C18G 1.40(3) yes
C18 C19 1.43(2) yes
C18G C19G 1.41(4) yes
C18G C22G 1.51(4) yes
C19 C20 1.40(3) yes
C19G C20G 1.40(4) yes
C20G C21G 1.39(4) yes
C21 C22 1.584(16) yes
C22 C23 1.41(2) yes
C22 C24 1.408(19) yes
C22G C23G 1.55(6) yes
C23 C25 1.318(16) yes
C24 C26 1.353(19) yes
C25 C27 1.412(17) yes
C26 C27 1.40(2) yes
C27 C28 1.481(16) yes
C29 C30 1.314(18) yes
C29 C34 1.265(15) yes
C30 C31 1.41(2) yes
C31 C32 1.355(19) yes
C32 C33 1.33(2) yes
C33 C34 1.395(18) yes
C35 C36 1.566(14) yes
C36 C37 1.363(17) yes
C36 C38 1.416(18) yes
C37 C39 1.296(13) yes
C38 C40 1.429(13) yes
C39 C41 1.306(16) yes
C40 C41 1.414(17) yes
C41 C42 1.564(12) yes
C43 C44 1.363(19) yes
C43 C48 1.448(15) yes
C44 C45 1.379(18) yes
C45 C46 1.446(18) yes
C46 C47 1.353(19) yes
C47 C48 1.453(17) yes
C49 C50 1.502(16) yes
C50 C51 1.420(17) yes
C50 C52 1.354(17) yes
C51 C53 1.378(17) yes
C52 C54 1.444(19) yes
C53 C55 1.46(2) yes
C54 C55 1.331(19) yes
C55 C56 1.457(17) yes
C57 C58 1.388(17) yes
C57 C62 1.355(16) yes
C58 C59 1.34(2) yes
C59 C60 1.35(2) yes
C60 C61 1.415(19) yes
C61 C62 1.450(18) yes
C63 C64 1.60(3) yes
C64 C65 1.39(3) yes
C64 C66 1.36(3) yes
C65 C67 1.45(3) yes
C66 C68 1.33(3) yes
C67 C69 1.44(3) yes
C68 C69 1.41(3) yes
C69 C70 1.57(3) yes
C71 C72 1.34(4) yes
C71 C76 1.33(4) yes
C72 C73 1.40(4) yes
C73 C74 1.47(4) yes
C74 C75 1.38(4) yes
C75 C76 1.36(4) yes
C77 C78 1.41(3) yes
C78 C79 1.38(3) yes
C78 C80 1.48(3) yes
C79 C81 1.40(3) yes
C80 C82 1.31(3) yes
C81 C83 1.45(3) yes
C82 C83 1.39(3) yes
C83 C84 1.42(2) yes
C85 C86 1.405(15) yes
C85 C90 1.410(15) yes
C86 C87 1.38(2) yes
C87 C88 1.395(18) yes
C88 C89 1.374(16) yes
C89 C90 1.399(18) yes
C91 C92 1.483(16) yes
C92 C93 1.376(18) yes
C92 C94 1.393(15) yes
C93 C95 1.421(17) yes
C94 C96 1.408(16) yes
C95 C97 1.380(16) yes
C96 C97 1.407(17) yes
C97 C98 1.495(15) yes
C99 C100 1.423(17) yes
C99 C104 1.342(16) yes
C100 C101 1.38(3) yes
C101 C102 1.44(3) yes
C102 C103 1.38(3) yes
C103 C104 1.39(2) yes
C105 C106 1.45(2) yes
C106 C107 1.30(3) yes
C106 C108 1.40(3) yes
C107 C109 1.460(19) yes
C108 C110 1.35(2) yes
C109 C111 1.337(19) yes
C110 C111 1.45(3) yes
C111 C112 1.468(17) yes
C113 C114 1.352(18) yes
C113 C118 1.355(15) yes
C114 C115 1.39(2) yes
C115 C116 1.371(19) yes
C116 C117 1.377(18) yes
C117 C118 1.409(17) yes
C119 C120 1.492(13) yes
C120 C121 1.32(2) yes
C120 C122 1.341(18) yes
C121 C123 1.514(14) yes
C122 C124 1.346(15) yes
C123 C125 1.443(18) yes
C124 C125 1.395(18) yes
C125 C126 1.472(13) yes
C127 C128 1.40(2) yes
C127 C132 1.342(15) yes
C128 C129 1.38(2) yes
C129 C130 1.465(17) yes
C130 C131 1.38(2) yes
C131 C132 1.385(17) yes
C133 C134 1.489(16) yes
C134 C135 1.418(16) yes
C134 C136 1.41(2) yes
C135 C137 1.364(16) yes
C136 C138 1.352(17) yes
C137 C139 1.38(2) yes
C138 C139 1.454(18) yes
C139 C140 1.532(18) yes
C141 C142 1.397(19) yes
C141 C146 1.336(17) yes
C142 C143 1.38(3) yes
C143 C144 1.36(2) yes
C144 C145 1.41(2) yes
C145 C146 1.44(2) yes
C147 C148 1.41(3) yes
C148 C149 1.40(2) yes
C148 C150 1.44(3) yes
C149 C151 1.41(3) yes
C150 C152 1.42(3) yes
C151 C153 1.43(3) yes
C152 C153 1.43(3) yes
C153 C154 1.54(3) yes
C155 C156 1.37(3) yes
C155 C160 1.39(3) yes
C156 C157 1.42(3) yes
C157 C158 1.41(3) yes
C158 C159 1.37(3) yes
C159 C160 1.38(3) yes
C161 C162 1.62(3) yes
C162 C163 1.33(3) yes
C162 C164 1.44(3) yes
C163 C165 1.38(3) yes
C164 C166 1.49(3) yes
C165 C167 1.40(3) yes
C166 C167 1.42(3) yes
C167 C168 1.49(2) yes
N1 H1N 0.930 no
N2 H2N 0.930 no
N3 H3N 0.930 no
N4 H4N 0.930 no
N5 H5N 0.930 no
N6 H6N 0.930 no
N7 H7N 0.930 no
N8 H8N 0.930 no
N9 H9N 0.930 no
N10 H10N 0.930 no
N11 H11N 0.930 no
N12 H12N 0.930 no
N13 H13N 0.930 no
N14 H14N 0.930 no
N15 H15N 0.930 no
N16 H16N 0.930 no
N17 H17N 0.930 no
N18 H18N 0.930 no
N19 H19N 0.930 no
N20 H20N 0.930 no
N21 H21N 0.930 no
N22 H22N 0.930 no
N23 H23N 0.930 no
N24 H24N 0.930 no
C2 H2 0.950 no
C3 H3 0.950 no
C4 H4 0.950 no
C5 H5 0.950 no
C7 H7 0.990 no
C7 H8 0.990 no
C9 H9 0.950 no
C10 H10 0.950 no
C11 H11 0.950 no
C12 H12 0.950 no
C14 H14 0.990 no
C14 H15 0.990 no
C16 H16 0.950 no
C17 H17 0.950 no
C18 H18 0.950 no
C19 H19 0.950 no
C21 H21 0.990 no
C21 H22 0.990 no
C23 H23 0.950 no
C24 H24 0.950 no
C25 H25 0.950 no
C26 H26 0.950 no
C28 H28 0.990 no
C28 H29 0.990 no
C30 H30 0.950 no
C31 H31 0.950 no
C32 H32 0.950 no
C33 H33 0.950 no
C35 H35 0.990 no
C35 H36 0.990 no
C37 H37 0.950 no
C38 H38 0.950 no
C39 H39 0.950 no
C40 H40 0.950 no
C42 H42 0.990 no
C42 H43 0.990 no
C44 H44 0.950 no
C45 H45 0.950 no
C46 H46 0.950 no
C47 H47 0.950 no
C49 H49 0.990 no
C49 H50 0.990 no
C51 H51 0.950 no
C52 H52 0.950 no
C53 H53 0.950 no
C54 H54 0.950 no
C56 H56 0.990 no
C56 H57 0.990 no
C58 H58 0.950 no
C59 H59 0.950 no
C60 H60 0.950 no
C61 H61 0.950 no
C63 H63 0.990 no
C63 H64 0.990 no
C65 H65 0.950 no
C66 H66 0.950 no
C67 H67 0.950 no
C68 H68 0.950 no
C70 H70 0.990 no
C70 H71 0.990 no
C72 H72 0.950 no
C73 H73 0.950 no
C74 H74 0.950 no
C75 H75 0.950 no
C77 H77 0.990 no
C77 H78 0.990 no
C79 H79 0.950 no
C80 H80 0.950 no
C81 H81 0.950 no
C82 H82 0.950 no
C84 H84 0.990 no
C84 H85 0.990 no
C86 H86 0.950 no
C87 H87 0.950 no
C88 H88 0.950 no
C89 H89 0.950 no
C91 H91 0.990 no
C91 H92 0.990 no
C93 H93 0.950 no
C94 H94 0.950 no
C95 H95 0.950 no
C96 H96 0.950 no
C98 H98 0.990 no
C98 H99 0.990 no
C100 H100 0.950 no
C101 H101 0.950 no
C102 H102 0.950 no
C103 H103 0.950 no
C105 H105 0.990 no
C105 H106 0.990 no
C107 H107 0.950 no
C108 H108 0.950 no
C109 H109 0.950 no
C110 H110 0.950 no
C112 H112 0.990 no
C112 H113 0.990 no
C114 H114 0.950 no
C115 H115 0.950 no
C116 H116 0.950 no
C117 H117 0.950 no
C119 H119 0.990 no
C119 H120 0.990 no
C121 H121 0.950 no
C122 H122 0.950 no
C123 H123 0.950 no
C124 H124 0.950 no
C126 H126 0.990 no
C126 H127 0.990 no
C128 H128 0.950 no
C129 H129 0.950 no
C130 H130 0.950 no
C131 H131 0.950 no
C133 H133 0.990 no
C133 H134 0.990 no
C135 H135 0.950 no
C136 H136 0.950 no
C137 H137 0.950 no
C138 H138 0.950 no
C140 H140 0.990 no
C140 H141 0.990 no
C142 H142 0.950 no
C143 H143 0.950 no
C144 H144 0.950 no
C145 H145 0.950 no
C147 H147 0.990 no
C147 H148 0.990 no
C149 H149 0.950 no
C150 H150 0.950 no
C151 H151 0.950 no
C152 H152 0.950 no
C154 H154 0.990 no
C154 H155 0.990 no
C156 H156 0.950 no
C157 H157 0.950 no
C158 H158 0.950 no
C159 H159 0.950 no
C161 H161 0.990 no
C161 H162 0.990 no
C163 H163 0.950 no
C164 H164 0.950 no
C165 H165 0.950 no
C166 H166 0.950 no
C168 H168 0.990 no
C168 H169 0.990 no

loop_
_geom_contact_atom_site_label_1
_geom_contact_atom_site_label_2
_geom_contact_distance
_geom_contact_publ_flag
_geom_contact_site_symmetry_2
Pd1 C8 3.316(11) no .
Pd1 C9 3.504(12) no .
Pd2 C22 3.283(11) no .
Pd2 C23 3.299(9) no .
Pd3 C36 3.343(12) no .
Pd4 C81 3.232(18) no .
Pd4 C83 3.242(17) no .
Pd5 C55 3.452(13) no .
Pd5 C64 3.532(17) no .
Pd6 C67 3.40(2) no .
Pd6 C69 3.31(2) no .
Pd7 C92 3.349(12) no .
Pd7 C93 3.557(12) no .
Pd8 C106 3.243(12) no .
Pd8 C107 3.318(12) no .
Pd9 C120 3.375(11) no .
Pd9 C121 3.538(11) no .
Pd10 C165 3.29(2) no .
Pd10 C167 3.270(15) no .
Pd11 C139 3.554(13) no .
Pd11 C148 3.433(15) no .
Pd12 C151 3.239(18) no .
Pd12 C153 3.19(2) no .
Cl1 C42 3.459(11) no .
Cl2 C7 3.573(13) no .
Cl3 C14 3.478(13) no .
Cl4 C21 3.513(13) no .
Cl5 C28 3.428(13) no .
Cl6 C35 3.420(15) no .
Cl7 C84 3.514(14) no .
Cl8 C49 3.398(14) no .
Cl9 C56 3.465(14) no .
Cl10 C64 3.384(18) no .
Cl10 C66 3.453(18) no .
Cl11 C70 3.53(3) no .
Cl12 C77 3.50(3) no .
Cl13 C126 3.460(12) no .
Cl14 C91 3.565(13) no .
Cl15 C98 3.398(12) no .
Cl16 C105 3.466(15) no .
Cl17 C112 3.544(15) no .
Cl18 C119 3.445(16) no .
Cl19 C168 3.578(15) no .
Cl20 C133 3.427(14) no .
Cl21 C140 3.483(15) no .
Cl22 C148 3.280(17) no .
Cl22 C150 3.407(18) no .
Cl23 C154 3.59(3) no .
Cl24 C161 3.48(3) no .
O1G C2G 3.30(3) no .
O1G C4G 3.24(3) no .
O2G C17G 2.83(5) no .
N1 C39 3.304(13) no .
N1 C40 3.358(13) no .
N2 C9 3.379(14) no .
N2 C10 3.335(14) no .
N3 C11 3.253(15) no .
N3 C12 3.480(15) no .
N4 C23 3.339(14) no .
N4 C24 3.303(16) no .
N5 C25 3.351(14) no .
N5 C26 3.449(17) no .
N6 C37 3.446(13) no .
N6 C38 3.168(13) no .
N7 C81 3.31(3) no .
N7 C82 3.42(2) no .
N8 C51 3.194(14) no .
N8 C52 3.432(15) no .
N9 C53 3.348(17) no .
N9 C54 3.308(17) no .
N10 C65 3.30(3) no .
N10 C66 3.59(3) no .
N11 C67 3.40(3) no .
N11 C68 3.48(3) no .
N11 C77 3.56(3) no .
N12 C72 3.49(4) no .
N12 C79 3.36(3) no .
N12 C80 3.52(3) no .
N13 C123 3.248(13) no .
N13 C124 3.384(13) no .
N14 C93 3.415(15) no .
N14 C94 3.230(14) no .
N15 C95 3.232(15) no .
N15 C96 3.451(14) no .
N16 C107 3.246(17) no .
N16 C108 3.333(17) no .
N17 C109 3.276(15) no .
N17 C110 3.450(16) no .
N18 C121 3.325(14) no .
N18 C122 3.249(14) no .
N19 C165 3.31(3) no .
N19 C166 3.371(19) no .
N20 C135 3.300(14) no .
N20 C136 3.515(16) no .
N21 C137 3.337(16) no .
N21 C138 3.386(16) no .
N21 C145 3.52(2) no .
N22 C149 3.249(19) no .
N22 C150 3.40(2) no .
N23 C151 3.30(3) no .
N23 C152 3.45(3) no .
N23 C161 3.60(3) no .
N24 C163 3.20(3) no .
N24 C164 3.30(3) no .
C1 C4 2.77(2) no .
C1 C7 3.513(15) no .
C1 C40 3.357(14) no .
C1 C41 3.138(16) no .
C1G C4G 2.787(17) no .
C2 C5 2.735(19) no .
C2 C40 3.075(16) no .
C2 C41 3.211(18) no .
C2 C42 3.257(18) no .
C2G C5G 2.82(3) no .
C3 C6 2.748(16) no .
C3G C6G 2.79(3) no .
C4G C8G 3.17(4) no .
C5 C7 3.009(18) no .
C6 C8 3.152(15) no .
C6 C10 3.393(16) no .
C6 C42 3.426(17) no .
C8 C13 2.806(16) no .
C9 C12 2.728(15) no .
C9G C12G 2.82(4) no .
C10 C11 2.713(17) no .
C10 C42 3.573(17) no .
C10G C13G 2.81(3) no .
C11G C14G 2.82(4) no .
C12 C15 3.473(18) no .
C12 C16 3.156(19) no .
C13 C15 3.104(18) no .
C13 C16 3.12(2) no .
C14 C16 3.22(3) no .
C14 C20 3.40(2) no .
C15 C18 2.757(19) no .
C15 C21 3.397(17) no .
C16 C19 2.683(19) no .
C16G C19G 2.76(3) no .
C17 C20 2.74(3) no .
C17G C20G 2.78(3) no .
C18G C21G 2.78(3) no .
C19 C21 3.02(2) no .
C19G C23G 2.80(6) no .
C20 C22 3.150(18) no .
C20 C24 3.367(18) no .
C22 C27 2.779(16) no .
C23 C26 2.742(18) no .
C24 C25 2.775(19) no .
C26 C30 3.216(15) no .
C27 C29 3.310(13) no .
C27 C30 3.269(15) no .
C28 C30 3.208(17) no .
C28 C34 3.432(15) no .
C28 C38 3.596(17) no .
C29 C32 2.604(19) no .
C29 C35 3.552(15) no .
C30 C33 2.801(18) no .
C31 C34 2.65(2) no .
C33 C35 3.058(18) no .
C34 C36 3.207(15) no .
C34 C38 3.223(14) no .
C36 C41 2.723(13) no .
C37 C40 2.797(17) no .
C38 C39 2.694(17) no .
C43 C46 2.850(18) no .
C43 C49 3.469(17) no .
C43 C82 3.52(3) no .
C43 C83 3.12(2) no .
C44 C47 2.776(15) no .
C44 C84 3.160(19) no .
C45 C48 2.814(19) no .
C47 C49 3.296(19) no .
C47 C50 3.174(19) no .
C47 C52 3.295(18) no .
C48 C50 3.017(18) no .
C48 C52 3.457(18) no .
C48 C84 3.524(16) no .
C49 C82 3.565(19) no .
C50 C55 2.877(16) no .
C51 C54 2.75(2) no .
C52 C53 2.745(18) no .
C53 C57 3.215(17) no .
C53 C58 3.578(16) no .
C54 C63 3.59(3) no .
C55 C57 2.958(17) no .
C55 C62 3.473(16) no .
C55 C63 3.58(3) no .
C56 C58 3.147(18) no .
C56 C62 3.383(17) no .
C57 C60 2.73(2) no .
C57 C63 3.40(3) no .
C58 C61 2.719(19) no .
C59 C62 2.829(17) no .
C61 C63 3.03(3) no .
C64 C69 2.81(3) no .
C65 C68 2.89(3) no .
C66 C67 2.67(3) no .
C69 C71 3.31(3) no .
C70 C72 3.01(3) no .
C70 C76 3.55(4) no .
C71 C74 2.80(4) no .
C71 C77 3.29(4) no .
C72 C75 2.81(4) no .
C73 C76 2.65(4) no .
C75 C77 3.19(3) no .
C75 C78 2.99(3) no .
C75 C79 3.59(3) no .
C75 C80 3.10(3) no .
C76 C78 2.96(3) no .
C76 C80 3.35(3) no .
C78 C83 2.90(3) no .
C79 C82 2.69(3) no .
C80 C81 2.80(3) no .
C85 C88 2.785(19) no .
C85 C91 3.589(15) no .
C85 C124 3.382(15) no .
C85 C125 3.092(16) no .
C86 C89 2.778(17) no .
C86 C124 3.065(17) no .
C86 C125 3.182(18) no .
C86 C126 3.261(18) no .
C87 C90 2.802(16) no .
C89 C91 3.132(16) no .
C90 C92 3.113(16) no .
C90 C94 3.225(17) no .
C90 C126 3.443(17) no .
C92 C97 2.859(16) no .
C93 C96 2.767(16) no .
C94 C95 2.757(18) no .
C94 C126 3.573(17) no .
C96 C99 3.568(16) no .
C96 C100 3.208(16) no .
C97 C99 3.120(17) no .
C97 C100 3.119(17) no .
C98 C100 3.225(17) no .
C98 C104 3.431(16) no .
C99 C102 2.81(3) no .
C99 C105 3.555(16) no .
C100 C103 2.761(19) no .
C101 C104 2.78(2) no .
C103 C105 3.14(2) no .
C104 C106 3.115(16) no .
C104 C108 3.376(17) no .
C106 C111 2.84(2) no .
C107 C110 2.73(2) no .
C108 C109 2.73(3) no .
C110 C114 3.340(16) no .
C111 C113 3.259(14) no .
C111 C114 3.373(18) no .
C112 C114 3.175(18) no .
C112 C118 3.380(16) no .
C112 C122 3.539(17) no .
C113 C116 2.739(16) no .
C113 C119 3.532(16) no .
C114 C117 2.723(19) no .
C115 C118 2.788(19) no .
C117 C119 3.035(19) no .
C118 C120 3.116(15) no .
C118 C122 3.253(15) no .
C120 C125 2.796(13) no .
C121 C124 2.725(19) no .
C122 C123 2.825(18) no .
C127 C130 2.686(18) no .
C127 C133 3.413(18) no .
C127 C166 3.48(3) no .
C127 C167 3.22(2) no .
C128 C131 2.821(19) no .
C128 C168 3.12(2) no .
C129 C132 2.847(19) no .
C131 C133 3.164(19) no .
C131 C134 3.138(18) no .
C131 C136 3.256(18) no .
C132 C134 3.097(15) no .
C132 C136 3.527(15) no .
C132 C168 3.534(16) no .
C134 C139 2.765(17) no .
C135 C138 2.84(2) no .
C136 C137 2.780(16) no .
C137 C141 3.172(16) no .
C137 C142 3.442(16) no .
C138 C147 3.57(2) no .
C139 C141 2.969(17) no .
C139 C146 3.526(17) no .
C140 C142 3.11(2) no .
C140 C146 3.388(18) no .
C141 C144 2.79(3) no .
C141 C147 3.441(18) no .
C142 C145 2.60(2) no .
C143 C146 2.916(19) no .
C145 C147 3.09(2) no .
C148 C153 2.92(3) no .
C149 C152 2.83(3) no .
C150 C151 2.78(3) no .
C152 C155 3.56(3) no .
C152 C161 3.45(3) no .
C153 C155 3.14(3) no .
C153 C161 3.45(3) no .
C154 C156 3.00(3) no .
C154 C160 3.37(3) no .
C155 C158 2.85(3) no .
C155 C161 3.48(3) no .
C156 C159 2.79(3) no .
C157 C160 2.71(3) no .
C159 C161 3.34(3) no .
C159 C162 3.10(3) no .
C159 C164 3.09(3) no .
C160 C162 3.09(3) no .
C160 C164 3.26(3) no .
C162 C167 2.82(3) no .
C163 C166 2.92(3) no .
C164 C165 2.70(3) no .
Pd1 Pd7 3.4096(12) no .
Pd1 Cl13 3.349(3) no .
Pd3 C1T 3.570(14) no 1_655
Pd7 Pd1 3.4096(12) no .
Pd7 Cl1 3.365(3) no .
Pd8 N1S 3.596(12) no 1_556
Pd10 C123 3.512(14) no .
Cl1 Pd7 3.365(3) no .
Cl1 N8 3.312(10) no .
Cl1 N14 3.393(10) no .
Cl1 C51 3.595(16) no .
Cl1 C85 3.470(11) no .
Cl1 C90 3.430(12) no .
Cl2 N6 3.144(8) no 1_455
Cl2 N13 3.272(9) no .
Cl2 C1T 3.467(14) no .
Cl2 C35 3.543(10) no 1_455
Cl3 N15 3.276(9) no 1_554
Cl3G C38 3.58(2) no .
Cl4 N17 3.282(9) no 1_654
Cl4 C2S 3.505(13) no 1_554
Cl4 C113 3.368(10) no 1_654
Cl4 C114 3.438(14) no 1_654
Cl5 O1G 2.922(19) no .
Cl6 C58 3.509(14) no 1_655
Cl8 N14 3.245(10) no .
Cl8 C91 3.373(12) no .
Cl10 N23 3.270(16) no 2_546
Cl11 O2W 3.60(3) no .
Cl11 N22 3.239(14) no 2_646
Cl11 C145 3.261(17) no 2_646
Cl11 C146 3.380(12) no 2_646
Cl13 Pd1 3.349(3) no .
Cl13 N2 3.372(9) no .
Cl13 N20 3.284(10) no .
Cl13 C1 3.493(11) no .
Cl13 C6 3.348(12) no .
Cl14 N1 3.303(9) no .
Cl14 N18 3.146(8) no 1_655
Cl14 C2T 3.512(13) no .
Cl14 C119 3.594(9) no 1_655
Cl15 N3 3.199(9) no 1_556
Cl16 N5 3.292(9) no 1_456
Cl16 C1S 3.532(16) no 1_556
Cl16 C29 3.441(10) no 1_456
Cl16 C30 3.555(13) no 1_456
Cl18 C2 3.586(12) no 1_455
Cl18 C3 3.581(13) no 1_455
Cl18 C142 3.572(16) no 1_455
Cl20 N2 3.252(9) no .
Cl20 C7 3.395(12) no .
Cl20 C33 3.597(13) no 1_455
Cl22 N11 3.28(2) no 2_656
Cl22 C70 3.58(3) no 2_656
Cl22 C72 3.56(2) no 2_656
Cl23 O1W 3.30(2) no 2_656
Cl23 N10 3.163(17) no 2_556
Cl23 C61 3.381(15) no 2_556
Cl23 C62 3.398(12) no 2_556
Cl24 C12G 3.55(3) no 2_556
Cl24 C13G 3.36(3) no 2_556
O1G Cl5 2.922(19) no .
O1G N9 2.79(3) no 1_655
O1G C56 3.10(3) no 1_655
O1G C57 3.43(3) no 1_655
O1G C58 3.39(3) no 1_655
O1W Cl23 3.30(2) no 2_646
O1W N12 2.76(3) no .
O1W C75 3.22(3) no .
O1W C76 3.23(4) no .
O1W C79 3.58(3) no .
O2W Cl11 3.60(3) no .
O2W N24 3.32(3) no 2_546
O2W C163 3.58(4) no 2_546
O3W N21 3.05(3) no .
O3W C158 3.55(3) no 1_655
O3W C166 3.56(3) no 1_655
N1 Cl14 3.303(9) no .
N1S Pd8 3.596(12) no 1_554
N1S N16 2.975(15) no 1_554
N1S C3T 3.45(3) no .
N1S C46 3.585(18) no .
N1S C54 3.462(19) no .
N1S C55 3.429(18) no .
N1S C56 3.589(18) no .
N1S C104 3.382(17) no 1_554
N2 Cl13 3.372(9) no .
N2 Cl20 3.252(9) no .
N2S N4 3.015(16) no 1_556
N2S C20 3.436(18) no 1_556
N2S C138 3.365(19) no .
N2S C139 3.288(19) no .
N2S C140 3.498(18) no .
N3 Cl15 3.199(9) no 1_554
N3S C80 3.40(3) no .
N3S C82 3.10(3) no .
N4 N2S 3.015(16) no 1_554
N4S C136 3.52(3) no .
N5 Cl16 3.292(9) no 1_654
N6 Cl2 3.144(8) no 1_655
N7 C39 3.460(17) no .
N8 Cl1 3.312(10) no .
N9 O1G 2.79(3) no 1_455
N10 Cl23 3.163(17) no 2_546
N11 Cl22 3.28(2) no 2_646
N12 O1W 2.76(3) no .
N13 Cl2 3.272(9) no .
N14 Cl1 3.393(10) no .
N14 Cl8 3.245(10) no .
N15 Cl3 3.276(9) no 1_556
N16 N1S 2.975(15) no 1_556
N16 C1S 3.521(19) no 1_556
N17 Cl4 3.282(9) no 1_456
N18 Cl14 3.146(8) no 1_455
N19 C123 3.358(17) no .
N20 Cl13 3.284(10) no .
N21 O3W 3.05(3) no .
N22 Cl11 3.239(14) no 2_656
N23 Cl10 3.270(16) no 2_556
N24 O2W 3.32(3) no 2_556
C1 Cl13 3.493(11) no .
C1S Cl16 3.532(16) no 1_554
C1S N16 3.521(19) no 1_554
C1S C55 3.45(2) no .
C1T Pd3 3.570(14) no 1_455
C1T Cl2 3.467(14) no .
C2 Cl18 3.586(12) no 1_655
C2S Cl4 3.505(13) no 1_556
C2S C137 3.597(19) no .
C2S C139 3.348(19) no .
C2T Cl14 3.512(13) no .
C2T C137 3.510(17) no .
C3 Cl18 3.581(13) no 1_655
C3S C46 3.57(3) no .
C3T N1S 3.45(3) no .
C3T C46 3.56(3) no .
C3T C100 3.57(3) no 1_554
C3T C101 3.44(3) no 1_554
C4 C135 3.49(2) no .
C4S C136 3.54(4) no .
C4S C138 3.58(4) no .
C4T C130 3.45(3) no .
C6 Cl13 3.348(12) no .
C6G C108 3.28(2) no 1_654
C7 Cl20 3.395(12) no .
C8G C74 3.07(4) no .
C8G C82 3.33(4) no .
C12 C20G 3.59(3) no .
C12G Cl24 3.55(3) no 2_546
C13G Cl24 3.36(3) no 2_546
C14G C65 3.58(4) no .
C20 N2S 3.436(18) no 1_554
C20G C12 3.59(3) no .
C29 Cl16 3.441(10) no 1_654
C30 Cl16 3.555(13) no 1_654
C33 Cl20 3.597(13) no 1_655
C35 Cl2 3.543(10) no 1_655
C35 C121 3.432(15) no 1_655
C37 C119 3.351(16) no 1_655
C38 Cl3G 3.58(2) no .
C39 N7 3.460(17) no .
C46 N1S 3.585(18) no .
C46 C3S 3.57(3) no .
C46 C3T 3.56(3) no .
C51 Cl1 3.595(16) no .
C51 C88 3.518(19) no .
C54 N1S 3.462(19) no .
C55 N1S 3.429(18) no .
C55 C1S 3.45(2) no .
C56 O1G 3.10(3) no 1_455
C56 N1S 3.589(18) no .
C57 O1G 3.43(3) no 1_455
C58 Cl6 3.509(14) no 1_455
C58 O1G 3.39(3) no 1_455
C58 C84 3.419(16) no 1_455
C59 C87 3.583(19) no .
C61 Cl23 3.381(15) no 2_546
C62 Cl23 3.398(12) no 2_546
C65 C14G 3.58(4) no .
C70 Cl22 3.58(3) no 2_646
C72 Cl22 3.56(2) no 2_646
C74 C8G 3.07(4) no .
C75 O1W 3.22(3) no .
C76 O1W 3.23(4) no .
C79 O1W 3.58(3) no .
C80 N3S 3.40(3) no .
C82 N3S 3.10(3) no .
C82 C8G 3.33(4) no .
C84 C58 3.419(16) no 1_655
C85 Cl1 3.470(11) no .
C87 C59 3.583(19) no .
C88 C51 3.518(19) no .
C90 Cl1 3.430(12) no .
C91 Cl8 3.373(12) no .
C100 C3T 3.57(3) no 1_556
C101 C3T 3.44(3) no 1_556
C104 N1S 3.382(17) no 1_556
C108 C6G 3.28(2) no 1_456
C113 Cl4 3.368(10) no 1_456
C114 Cl4 3.438(14) no 1_456
C119 Cl14 3.594(9) no 1_455
C119 C37 3.351(16) no 1_455
C121 C35 3.432(15) no 1_455
C123 Pd10 3.512(14) no .
C123 N19 3.358(17) no .
C123 C127 3.537(19) no .
C127 C123 3.537(19) no .
C130 C4T 3.45(3) no .
C135 C4 3.49(2) no .
C136 N4S 3.52(3) no .
C136 C4S 3.54(4) no .
C137 C2S 3.597(19) no .
C137 C2T 3.510(17) no .
C138 N2S 3.365(19) no .
C138 C4S 3.58(4) no .
C139 N2S 3.288(19) no .
C139 C2S 3.348(19) no .
C140 N2S 3.498(18) no .
C142 Cl18 3.572(16) no 1_655
C142 C168 3.552(17) no 1_655
C145 Cl11 3.261(17) no 2_656
C146 Cl11 3.380(12) no 2_656
C158 O3W 3.55(3) no 1_455
C163 O2W 3.58(4) no 2_556
C166 O3W 3.56(3) no 1_455
C168 C142 3.552(17) no 1_455
Pd1 H7 3.2287 no .
Pd1 H9 3.3582 no .
Pd1 H42 3.1424 no .
Pd1 H43 2.9549 no .
Pd2 H14 3.0362 no .
Pd2 H15 3.1217 no .
Pd2 H22 3.2606 no .
Pd2 H23 3.0498 no .
Pd3 H28 2.8138 no .
Pd3 H29 3.1624 no .
Pd3 H36 3.2178 no .
Pd4 H49 2.9762 no .
Pd4 H50 3.0256 no .
Pd4 H81 3.0063 no .
Pd4 H85 3.2530 no .
Pd5 H54 3.3967 no .
Pd5 H57 3.1075 no .
Pd5 H64 3.1091 no .
Pd5 H66 3.5265 no .
Pd6 H67 3.2800 no .
Pd6 H70 3.2822 no .
Pd6 H77 3.0635 no .
Pd6 H78 3.0591 no .
Pd7 H92 3.2319 no .
Pd7 H93 3.4520 no .
Pd7 H126 3.1676 no .
Pd7 H127 3.0189 no .
Pd8 H98 2.9661 no .
Pd8 H99 3.0880 no .
Pd8 H106 3.2204 no .
Pd8 H107 3.1556 no .
Pd9 H112 3.2152 no .
Pd9 H113 2.8048 no .
Pd9 H120 3.2521 no .
Pd9 H121 3.3861 no .
Pd10 H133 2.9574 no .
Pd10 H134 3.0527 no .
Pd10 H165 3.0085 no .
Pd10 H168 3.3209 no .
Pd11 H138 3.3586 no .
Pd11 H141 3.1281 no .
Pd11 H148 3.0619 no .
Pd11 H150 3.4756 no .
Pd12 H151 3.0475 no .
Pd12 H155 3.4071 no .
Pd12 H161 3.0206 no .
Pd12 H162 3.0309 no .
Cl1 H1N 3.0093 no .
Cl1 H43 2.8406 no .
Cl2 H2N 2.9478 no .
Cl2 H7 3.0967 no .
Cl2 H9 3.4609 no .
Cl3 H3N 3.0200 no .
Cl3 H14 2.8886 no .
Cl4 H4N 3.0741 no .
Cl4 H22 3.0411 no .
Cl4 H23 2.9812 no .
Cl5 H5N 2.9510 no .
Cl5 H28 2.7946 no .
Cl6 H6N 3.1152 no .
Cl6 H36 2.9077 no .
Cl6 H37 3.2469 no .
Cl7 H7N 3.0228 no .
Cl7 H81 2.8865 no .
Cl7 H85 3.0485 no .
Cl8 H8N 2.9189 no .
Cl8 H49 2.8037 no .
Cl9 H9N 2.8792 no .
Cl9 H57 2.9255 no .
Cl10 H10N 3.0109 no .
Cl11 H11N 2.9820 no .
Cl11 H67 2.9958 no .
Cl11 H70 3.1390 no .
Cl12 H12N 2.8147 no .
Cl12 H78 2.9607 no .
Cl13 H13N 2.9523 no .
Cl13 H127 2.8775 no .
Cl14 H14N 2.9838 no .
Cl14 H92 3.0708 no .
Cl14 H93 3.5038 no .
Cl15 H15N 2.9466 no .
Cl15 H98 2.7753 no .
Cl16 H16N 2.9990 no .
Cl16 H106 2.9802 no .
Cl16 H107 3.0134 no .
Cl17 H17N 2.9710 no .
Cl17 H113 2.9755 no .
Cl18 H18N 3.0454 no .
Cl18 H120 2.9554 no .
Cl18 H121 3.0094 no .
Cl19 H19N 2.9885 no .
Cl19 H165 2.9974 no .
Cl19 H168 3.1579 no .
Cl20 H20N 2.9911 no .
Cl20 H133 2.8005 no .
Cl21 H21N 2.8819 no .
Cl21 H141 2.9415 no .
Cl22 H22N 2.8847 no .
Cl23 H23N 2.8709 no .
Cl23 H151 2.8680 no .
Cl23 H155 3.3054 no .
Cl24 H24N 2.8919 no .
Cl24 H162 2.9753 no .
N1 H2 2.6694 no .
N1 H2N 3.4052 no .
N1 H39 3.2903 no .
N1 H40 3.4231 no .
N2 H1N 3.4400 no .
N2 H5 2.5378 no .
N2 H9 3.4367 no .
N2 H10 3.3413 no .
N2 H42 3.4991 no .
N3 H4N 3.3547 no .
N3 H11 3.1995 no .
N3 H12 3.5875 no .
N3 H16 2.7293 no .
N4 H3N 3.4148 no .
N4 H15 3.5121 no .
N4 H19 2.5934 no .
N4 H23 3.3713 no .
N4 H24 3.3366 no .
N5 H6N 3.3375 no .
N5 H25 3.3200 no .
N5 H26 3.4878 no .
N5 H30 2.6377 no .
N6 H5N 3.4128 no .
N6 H29 3.5442 no .
N6 H33 2.6475 no .
N6 H38 3.1320 no .
N7 H8N 3.4973 no .
N7 H44 2.6641 no .
N7 H50 3.4395 no .
N7 H81 3.3267 no .
N7 H82 3.4640 no .
N8 H7N 3.4777 no .
N8 H47 2.7645 no .
N8 H51 3.1473 no .
N8 H52 3.5596 no .
N9 H10N 3.3870 no .
N9 H53 3.4066 no .
N9 H54 3.3713 no .
N9 H58 2.7722 no .
N9 H64 3.3893 no .
N10 H9N 3.3557 no .
N10 H61 2.6387 no .
N10 H65 3.2810 no .
N11 H12N 3.2924 no .
N11 H67 3.4412 no .
N11 H72 2.5820 no .
N11 H77 3.3222 no .
N12 H11N 3.1747 no .
N12 H75 2.6505 no .
N12 H79 3.3546 no .
N13 H14N 3.4257 no .
N13 H86 2.7060 no .
N13 H123 3.2876 no .
N13 H124 3.4657 no .
N14 H13N 3.4942 no .
N14 H89 2.6745 no .
N14 H93 3.5172 no .
N14 H94 3.2083 no .
N14 H126 3.5079 no .
N15 H16N 3.3823 no .
N15 H95 3.1984 no .
N15 H96 3.5707 no .
N15 H100 2.7036 no .
N16 H15N 3.4051 no .
N16 H99 3.5207 no .
N16 H103 2.6691 no .
N16 H107 3.2718 no .
N16 H108 3.3836 no .
N17 H18N 3.3403 no .
N17 H109 3.2976 no .
N17 H110 3.5532 no .
N17 H114 2.6517 no .
N18 H17N 3.4055 no .
N18 H112 3.4574 no .
N18 H117 2.7126 no .
N18 H121 3.3407 no .
N18 H122 3.2177 no .
N19 H20N 3.4218 no .
N19 H128 2.6813 no .
N19 H134 3.4442 no .
N19 H165 3.2661 no .
N19 H166 3.4709 no .
N20 H19N 3.3794 no .
N20 H131 2.6473 no .
N20 H135 3.2515 no .
N20 H136 3.5894 no .
N21 H22N 3.4237 no .
N21 H137 3.3454 no .
N21 H138 3.4337 no .
N21 H142 2.6880 no .
N21 H148 3.4511 no .
N22 H21N 3.3980 no .
N22 H145 2.5412 no .
N22 H149 3.2584 no .
N22 H150 3.4766 no .
N23 H24N 3.5012 no .
N23 H151 3.2983 no .
N23 H152 3.5490 no .
N23 H156 2.7703 no .
N23 H161 3.3200 no .
N24 H23N 3.4355 no .
N24 H159 2.5646 no .
N24 H163 3.2114 no .
N24 H164 3.3238 no .
C1 H2N 2.9929 no .
C1 H3 3.2504 no .
C1 H5 3.1614 no .
C1 H10 3.4864 no .
C1 H40 3.1669 no .
C1 H42 2.6828 no .
C1 H43 3.3335 no .
C2 H1N 2.5947 no .
C2 H4 3.2741 no .
C2 H40 3.0032 no .
C2 H42 3.5249 no .
C3 H5 3.2856 no .
C3 H40 3.5647 no .
C4 H2 3.2691 no .
C5 H2N 2.5839 no .
C5 H3 3.2927 no .
C5 H8 2.6787 no .
C5 H10 3.1544 no .
C6 H1N 3.0283 no .
C6 H2 3.2049 no .
C6 H4 3.2555 no .
C6 H7 3.3316 no .
C6 H8 2.6539 no .
C6 H10 3.0659 no .
C6 H42 3.3014 no .
C7 H5 2.7838 no .
C7 H9 2.6014 no .
C7 H10 2.7176 no .
C8 H2N 3.2567 no .
C8 H11 3.2647 no .
C8 H12 3.2785 no .
C8 H42 2.9026 no .
C9 H7 2.5494 no .
C9 H8 3.1891 no .
C9 H10 3.1786 no .
C9 H16 3.5499 no .
C9 H42 3.2193 no .
C10 H7 3.3135 no .
C10 H8 2.7003 no .
C10 H9 3.1884 no .
C10 H16 3.3656 no .
C10 H40 3.5404 no .
C10 H42 2.6400 no .
C11 H3N 2.9917 no .
C11 H12 3.2451 no .
C11 H14 2.6410 no .
C11 H15 3.2732 no .
C11 H16 3.0873 no .
C11 H42 3.3572 no .
C12 H11 3.2435 no .
C12 H14 3.1891 no .
C12 H15 2.5484 no .
C12 H16 2.9035 no .
C12 H40 3.5020 no .
C12 H42 2.7824 no .
C13 H3N 2.7388 no .
C13 H9 3.2458 no .
C13 H10 3.1890 no .
C13 H16 2.7696 no .
C13 H42 3.1081 no .
C14 H11 2.6490 no .
C14 H12 2.6508 no .
C14 H16 3.2040 no .
C15 H4N 2.8880 no .
C15 H12 3.3558 no .
C15 H14 3.3188 no .
C15 H15 2.6458 no .
C15 H17 3.2744 no .
C15 H19 3.1279 no .
C15 H24 3.4953 no .
C16 H3N 2.6539 no .
C16 H12 3.1991 no .
C16 H15 3.4950 no .
C16 H18 3.1597 no .
C17 H19 3.1639 no .
C18 H16 3.1482 no .
C19 H4N 2.5799 no .
C19 H17 3.1772 no .
C19 H21 2.6522 no .
C19 H24 3.2386 no .
C20 H3N 2.9655 no .
C20 H15 3.2787 no .
C20 H16 3.2171 no .
C20 H18 3.3305 no .
C20 H21 2.5768 no .
C20 H22 3.2549 no .
C20 H24 3.0967 no .
C21 H19 2.8424 no .
C21 H23 2.7716 no .
C21 H24 2.7012 no .
C22 H4N 3.2812 no .
C22 H15 2.9560 no .
C22 H25 3.2077 no .
C22 H26 3.2099 no .
C23 H15 3.1638 no .
C23 H21 3.3693 no .
C23 H22 2.7411 no .
C23 H24 3.3135 no .
C24 H12 3.4892 no .
C24 H15 2.7699 no .
C24 H21 2.6503 no .
C24 H22 3.3218 no .
C24 H23 3.3059 no .
C24 H30 3.4457 no .
C25 H5N 3.0546 no .
C25 H15 3.2567 no .
C25 H26 3.2357 no .
C25 H28 2.5557 no .
C25 H29 3.2405 no .
C25 H30 3.5936 no .
C26 H12 3.3676 no .
C26 H15 2.8554 no .
C26 H25 3.2369 no .
C26 H28 3.2894 no .
C26 H29 2.6855 no .
C26 H30 2.6943 no .
C27 H5N 2.5925 no .
C27 H15 3.1098 no .
C27 H23 3.2572 no .
C27 H24 3.2906 no .
C27 H30 2.7993 no .
C28 H25 2.6113 no .
C28 H26 2.7399 no .
C28 H30 3.1343 no .
C29 H6N 2.9682 no .
C29 H26 3.3875 no .
C29 H28 3.4573 no .
C29 H29 2.7933 no .
C29 H31 3.1177 no .
C29 H32 3.5525 no .
C29 H33 3.1641 no .
C29 H38 3.2998 no .
C30 H5N 2.5983 no .
C30 H26 2.9413 no .
C30 H29 3.4003 no .
C30 H32 3.2705 no .
C31 H33 3.2068 no .
C32 H30 3.2950 no .
C33 H6N 2.6192 no .
C33 H31 3.1827 no .
C33 H35 2.6845 no .
C33 H38 3.0424 no .
C34 H5N 2.9896 no .
C34 H29 3.3071 no .
C34 H30 3.1855 no .
C34 H31 3.5953 no .
C34 H32 3.1781 no .
C34 H35 2.6337 no .
C34 H36 3.3392 no .
C34 H38 2.8083 no .
C35 H33 2.8834 no .
C35 H37 2.7285 no .
C35 H38 2.6871 no .
C36 H6N 3.2482 no .
C36 H29 3.1088 no .
C36 H39 3.1283 no .
C36 H40 3.3187 no .
C37 H29 3.5822 no .
C37 H35 3.2423 no .
C37 H36 2.6347 no .
C37 H38 3.2694 no .
C38 H2 3.3652 no .
C38 H29 2.6986 no .
C38 H35 2.7046 no .
C38 H36 3.3454 no .
C38 H37 3.2787 no .
C39 H1N 3.0260 no .
C39 H2 3.3401 no .
C39 H29 3.5774 no .
C39 H40 3.2193 no .
C39 H42 3.2640 no .
C39 H43 2.6735 no .
C40 H1N 3.5980 no .
C40 H2 2.8313 no .
C40 H29 2.7762 no .
C40 H39 3.2015 no .
C40 H42 2.6192 no .
C40 H43 3.2995 no .
C41 H1N 2.6324 no .
C41 H2 2.8559 no .
C41 H29 3.2534 no .
C41 H37 3.1711 no .
C41 H38 3.2814 no .
C42 H2 3.2621 no .
C42 H39 2.6165 no .
C42 H40 2.6991 no .
C43 H8N 3.1649 no .
C43 H45 3.2447 no .
C43 H47 3.3226 no .
C43 H50 3.3171 no .
C43 H82 3.2447 no .
C43 H84 2.5850 no .
C43 H85 3.2880 no .
C44 H7N 2.6282 no .
C44 H46 3.3186 no .
C44 H82 3.5871 no .
C44 H84 2.8198 no .
C45 H47 3.2508 no .
C46 H44 3.3132 no .
C47 H8N 2.7134 no .
C47 H45 3.2438 no .
C47 H52 3.3684 no .
C48 H7N 3.0543 no .
C48 H44 3.2904 no .
C48 H46 3.3335 no .
C48 H49 3.2989 no .
C48 H50 2.6612 no .
C48 H52 3.3846 no .
C49 H47 3.2761 no .
C49 H51 2.6519 no .
C49 H52 2.6934 no .
C50 H8N 2.6392 no .
C50 H47 2.8159 no .
C50 H53 3.2759 no .
C50 H54 3.2662 no .
C50 H64 3.0948 no .
C51 H8N 2.9113 no .
C51 H47 3.1319 no .
C51 H49 2.6478 no .
C51 H50 3.2996 no .
C51 H52 3.2428 no .
C51 H64 3.1408 no .
C52 H47 3.0215 no .
C52 H49 3.2095 no .
C52 H50 2.6041 no .
C52 H51 3.2346 no .
C52 H64 2.8784 no .
C52 H66 3.0118 no .
C53 H47 3.5947 no .
C53 H54 3.2159 no .
C53 H56 2.6320 no .
C53 H57 3.2970 no .
C53 H64 3.0006 no .
C54 H47 3.5498 no .
C54 H53 3.1998 no .
C54 H56 3.1725 no .
C54 H57 2.5530 no .
C54 H64 2.6963 no .
C54 H66 3.0300 no .
C55 H9N 3.1897 no .
C55 H51 3.3388 no .
C55 H52 3.2840 no .
C55 H64 2.7476 no .
C56 H53 2.7162 no .
C56 H54 2.6028 no .
C56 H58 3.0809 no .
C57 H10N 3.0097 no .
C57 H53 2.9979 no .
C57 H56 2.6209 no .
C57 H57 3.3088 no .
C57 H59 3.2230 no .
C57 H61 3.2022 no .
C57 H64 3.2932 no .
C58 H9N 2.7141 no .
C58 H53 2.9917 no .
C58 H56 2.8451 no .
C58 H60 3.1947 no .
C59 H53 3.5307 no .
C59 H61 3.2244 no .
C60 H58 3.1913 no .
C61 H10N 2.5980 no .
C61 H59 3.2394 no .
C61 H63 2.6874 no .
C61 H64 3.3413 no .
C62 H9N 2.9788 no .
C62 H58 3.2639 no .
C62 H60 3.3549 no .
C62 H63 2.5603 no .
C62 H64 2.6091 no .
C63 H61 2.9055 no .
C63 H65 2.6129 no .
C63 H66 2.7593 no .
C64 H10N 2.8286 no .
C64 H67 3.1919 no .
C64 H68 3.2255 no .
C64 H77 3.1240 no .
C65 H10N 3.0563 no .
C65 H63 2.5570 no .
C65 H64 3.2565 no .
C65 H66 3.2570 no .
C65 H77 3.3877 no .
C66 H63 3.3197 no .
C66 H64 2.7316 no .
C66 H65 3.2971 no .
C66 H77 2.7756 no .
C66 H80 3.5211 no .
C67 H68 3.2632 no .
C67 H70 2.8019 no .
C67 H71 3.4089 no .
C67 H77 3.2056 no .
C68 H67 3.2382 no .
C68 H70 3.3394 no .
C68 H71 2.7105 no .
C68 H77 2.6602 no .
C68 H80 3.3757 no .
C69 H11N 3.2988 no .
C69 H65 3.4463 no .
C69 H66 3.2257 no .
C69 H77 2.8492 no .
C70 H67 2.7813 no .
C70 H68 2.7871 no .
C70 H72 2.8313 no .
C71 H12N 2.9308 no .
C71 H68 3.5386 no .
C71 H70 3.2432 no .
C71 H71 2.4983 no .
C71 H73 3.1952 no .
C71 H75 3.2365 no .
C71 H77 3.1930 no .
C72 H11N 2.4909 no .
C72 H71 2.6104 no .
C72 H74 3.3753 no .
C73 H75 3.2834 no .
C74 H72 3.3780 no .
C75 H12N 2.5434 no .
C75 H73 3.2612 no .
C75 H80 3.2000 no .
C76 H11N 2.9334 no .
C76 H72 3.1795 no .
C76 H73 3.5974 no .
C76 H74 3.2147 no .
C76 H77 2.8097 no .
C76 H78 3.3433 no .
C76 H80 3.2745 no .
C77 H75 3.1101 no .
C77 H79 2.6280 no .
C77 H80 2.7331 no .
C78 H12N 2.7735 no .
C78 H50 3.0844 no .
C78 H75 2.5841 no .
C78 H81 3.2970 no .
C78 H82 3.2460 no .
C79 H12N 3.1723 no .
C79 H50 3.1478 no .
C79 H75 2.8645 no .
C79 H77 3.2223 no .
C79 H78 2.5967 no .
C79 H80 3.2809 no .
C80 H50 2.8135 no .
C80 H52 3.2892 no .
C80 H75 2.8240 no .
C80 H77 2.5755 no .
C80 H78 3.2663 no .
C80 H79 3.2794 no .
C81 H50 3.0217 no .
C81 H75 3.3786 no .
C81 H82 3.2169 no .
C81 H84 3.2322 no .
C81 H85 2.5252 no .
C82 H50 2.6098 no .
C82 H52 3.3902 no .
C82 H75 3.2888 no .
C82 H81 3.2350 no .
C82 H84 2.6638 no .
C82 H85 3.2477 no .
C83 H7N 3.2308 no .
C83 H50 2.7853 no .
C83 H79 3.3091 no .
C83 H80 3.2716 no .
C84 H44 3.0458 no .
C84 H81 2.6278 no .
C84 H82 2.6952 no .
C85 H14N 2.9898 no .
C85 H87 3.2696 no .
C85 H89 3.2682 no .
C85 H94 3.4410 no .
C85 H124 3.1900 no .
C85 H126 2.6880 no .
C85 H127 3.3515 no .
C86 H13N 2.6503 no .
C86 H88 3.2641 no .
C86 H124 2.9576 no .
C86 H126 3.5123 no .
C87 H89 3.2502 no .
C88 H86 3.2665 no .
C89 H14N 2.6339 no .
C89 H87 3.2501 no .
C89 H91 2.8008 no .
C89 H94 3.0908 no .
C90 H13N 3.1313 no .
C90 H86 3.2988 no .
C90 H88 3.2748 no .
C90 H91 2.6253 no .
C90 H92 3.2966 no .
C90 H94 2.8593 no .
C90 H126 3.2653 no .
C91 H89 2.9741 no .
C91 H93 2.6488 no .
C91 H94 2.6576 no .
C92 H14N 3.2590 no .
C92 H95 3.2758 no .
C92 H96 3.2874 no .
C92 H126 2.9943 no .
C93 H91 3.2022 no .
C93 H92 2.5572 no .
C93 H94 3.2330 no .
C93 H100 3.5111 no .
C93 H126 3.3459 no .
C94 H91 2.6523 no .
C94 H92 3.2820 no .
C94 H93 3.2366 no .
C94 H100 3.3024 no .
C94 H126 2.6428 no .
C95 H15N 2.9383 no .
C95 H96 3.2338 no .
C95 H98 2.6710 no .
C95 H99 3.2841 no .
C95 H100 3.0170 no .
C95 H126 3.4376 no .
C96 H95 3.2350 no .
C96 H98 3.2425 no .
C96 H99 2.5973 no .
C96 H100 2.8141 no .
C96 H124 3.5749 no .
C96 H126 2.7306 no .
C97 H15N 2.6275 no .
C97 H93 3.2965 no .
C97 H94 3.3026 no .
C97 H100 2.6624 no .
C97 H126 3.1790 no .
C98 H95 2.6588 no .
C98 H96 2.6971 no .
C98 H100 3.1450 no .
C99 H16N 2.9686 no .
C99 H96 3.5247 no .
C99 H98 3.3538 no .
C99 H99 2.7795 no .
C99 H101 3.3000 no .
C99 H103 3.2317 no .
C100 H15N 2.6764 no .
C100 H96 3.3041 no .
C100 H99 3.5323 no .
C100 H102 3.2798 no .
C101 H103 3.2796 no .
C102 H100 3.2816 no .
C103 H16N 2.6535 no .
C103 H101 3.2785 no .
C103 H105 2.7866 no .
C103 H108 3.3589 no .
C104 H15N 3.0401 no .
C104 H99 3.3326 no .
C104 H100 3.2275 no .
C104 H102 3.2635 no .
C104 H105 2.6388 no .
C104 H106 3.3469 no .
C104 H108 3.0867 no .
C105 H103 3.0188 no .
C105 H107 2.4722 no .
C105 H108 2.7206 no .
C106 H16N 3.2266 no .
C106 H99 2.9522 no .
C106 H109 3.2801 no .
C106 H110 3.2858 no .
C107 H99 3.1918 no .
C107 H105 3.1075 no .
C107 H106 2.4484 no .
C107 H108 3.1369 no .
C108 H96 3.4777 no .
C108 H99 2.6876 no .
C108 H105 2.6892 no .
C108 H106 3.2918 no .
C108 H107 3.1541 no .
C108 H114 3.5001 no .
C109 H17N 2.9734 no .
C109 H99 3.2900 no .
C109 H110 3.2522 no .
C109 H112 3.2428 no .
C109 H113 2.6696 no .
C110 H96 3.2642 no .
C110 H99 2.7577 no .
C110 H109 3.2681 no .
C110 H112 2.4765 no .
C110 H113 3.1912 no .
C110 H114 2.8748 no .
C111 H17N 2.5741 no .
C111 H99 3.1147 no .
C111 H107 3.2457 no .
C111 H108 3.2594 no .
C111 H114 2.9191 no .
C112 H109 2.6962 no .
C112 H110 2.6359 no .
C112 H114 3.1186 no .
C113 H18N 2.9549 no .
C113 H110 3.4628 no .
C113 H112 2.5386 no .
C113 H113 3.2856 no .
C113 H115 3.2522 no .
C113 H117 3.2294 no .
C113 H122 3.3008 no .
C114 H17N 2.6607 no .
C114 H110 3.1986 no .
C114 H112 3.2269 no .
C114 H116 3.2251 no .
C115 H117 3.2437 no .
C116 H114 3.2195 no .
C117 H18N 2.6741 no .
C117 H115 3.2528 no .
C117 H119 2.6349 no .
C117 H122 3.0504 no .
C118 H17N 3.0702 no .
C118 H112 3.1641 no .
C118 H114 3.2073 no .
C118 H116 3.2698 no .
C118 H119 2.5573 no .
C118 H120 3.2784 no .
C118 H122 2.8454 no .
C119 H117 2.8603 no .
C119 H121 2.4751 no .
C119 H122 2.6636 no .
C120 H18N 3.2746 no .
C120 H112 3.0911 no .
C120 H123 3.3623 no .
C120 H124 3.2114 no .
C121 H112 3.5556 no .
C121 H119 3.1201 no .
C121 H120 2.4485 no .
C121 H122 3.1414 no .
C122 H86 3.2390 no .
C122 H112 2.6274 no .
C122 H119 2.6961 no .
C122 H120 3.2717 no .
C122 H121 3.1420 no .
C123 H13N 2.9536 no .
C123 H86 3.3742 no .
C123 H124 3.3257 no .
C123 H126 3.2608 no .
C123 H127 2.5484 no .
C124 H86 2.7102 no .
C124 H112 2.7988 no .
C124 H123 3.3464 no .
C124 H126 2.6242 no .
C124 H127 3.2597 no .
C125 H13N 2.6269 no .
C125 H86 2.7891 no .
C125 H112 3.3657 no .
C125 H121 3.3062 no .
C125 H122 3.2284 no .
C126 H86 3.2295 no .
C126 H123 2.6715 no .
C126 H124 2.7006 no .
C127 H20N 3.0243 no .
C127 H129 3.2740 no .
C127 H131 3.2131 no .
C127 H134 3.2926 no .
C127 H166 3.2371 no .
C127 H168 3.3636 no .
C127 H169 2.6111 no .
C128 H19N 2.6701 no .
C128 H130 3.2575 no .
C128 H166 3.4740 no .
C128 H169 2.7137 no .
C129 H131 3.3680 no .
C130 H128 3.2828 no .
C131 H20N 2.5747 no .
C131 H129 3.3656 no .
C131 H134 3.4882 no .
C131 H136 3.2734 no .
C132 H19N 3.0217 no .
C132 H128 3.2756 no .
C132 H130 3.2265 no .
C132 H133 3.2874 no .
C132 H134 2.6759 no .
C132 H136 3.3978 no .
C133 H131 3.1288 no .
C133 H135 2.6437 no .
C133 H136 2.7014 no .
C134 H20N 2.7352 no .
C134 H131 2.7523 no .
C134 H137 3.2688 no .
C134 H138 3.2922 no .
C134 H148 3.0911 no .
C135 H20N 3.0466 no .
C135 H131 3.1359 no .
C135 H133 2.6127 no .
C135 H134 3.2744 no .
C135 H136 3.2868 no .
C135 H148 3.2730 no .
C136 H131 2.9633 no .
C136 H133 3.2495 no .
C136 H134 2.6086 no .
C136 H135 3.2955 no .
C136 H148 2.7976 no .
C136 H150 2.9946 no .
C137 H138 3.3364 no .
C137 H140 2.6793 no .
C137 H141 3.3054 no .
C137 H148 3.1373 no .
C138 H131 3.5320 no .
C138 H137 3.3339 no .
C138 H140 3.2981 no .
C138 H141 2.5904 no .
C138 H148 2.6596 no .
C138 H150 2.9325 no .
C139 H21N 3.3069 no .
C139 H135 3.2390 no .
C139 H136 3.2492 no .
C139 H148 2.8621 no .
C140 H137 2.7055 no .
C140 H138 2.6974 no .
C140 H142 2.9887 no .
C141 H22N 3.0837 no .
C141 H137 2.9183 no .
C141 H140 2.6803 no .
C141 H141 3.2771 no .
C141 H143 3.3024 no .
C141 H145 3.1151 no .
C141 H148 3.3663 no .
C142 H21N 2.6394 no .
C142 H137 2.8097 no .
C142 H140 2.8763 no .
C142 H144 3.2269 no .
C142 H145 3.5529 no .
C143 H137 3.4119 no .
C143 H145 3.1783 no .
C144 H142 3.1998 no .
C145 H22N 2.5986 no .
C145 H142 3.5535 no .
C145 H143 3.2214 no .
C145 H147 2.7863 no .
C145 H148 3.4647 no .
C146 H21N 2.8332 no .
C146 H142 3.2430 no .
C146 H144 3.4272 no .
C146 H147 2.6449 no .
C146 H148 2.7105 no .
C147 H145 2.9489 no .
C147 H149 2.6655 no .
C147 H150 2.6416 no .
C148 H22N 2.5386 no .
C148 H151 3.3057 no .
C148 H152 3.3722 no .
C148 H161 3.1384 no .
C149 H22N 2.9751 no .
C149 H147 2.6076 no .
C149 H148 3.2435 no .
C149 H150 3.2637 no .
C149 H161 3.1744 no .
C150 H136 3.5902 no .
C150 H138 3.5993 no .
C150 H147 3.1900 no .
C150 H148 2.5098 no .
C150 H149 3.2717 no .
C150 H161 2.7519 no .
C150 H164 3.3658 no .
C151 H152 3.3021 no .
C151 H154 3.3982 no .
C151 H155 2.8039 no .
C151 H161 2.9808 no .
C152 H151 3.2946 no .
C152 H154 2.5908 no .
C152 H155 3.2589 no .
C152 H161 2.4756 no .
C152 H164 3.0832 no .
C153 H23N 3.2311 no .
C153 H149 3.3205 no .
C153 H150 3.3114 no .
C153 H161 2.6196 no .
C154 H151 2.7988 no .
C154 H152 2.6886 no .
C154 H156 2.9188 no .
C154 H161 3.5065 no .
C155 H24N 3.2540 no .
C155 H152 3.3315 no .
C155 H154 2.2753 no .
C155 H155 3.0894 no .
C155 H157 3.2899 no .
C155 H159 3.3150 no .
C155 H161 3.2848 no .
C156 H23N 2.6674 no .
C156 H154 2.5197 no .
C156 H158 3.3142 no .
C157 H159 3.2703 no .
C158 H156 3.3060 no .
C159 H24N 2.5775 no .
C159 H157 3.2599 no .
C159 H164 3.1344 no .
C160 H23N 2.9206 no .
C160 H154 3.4779 no .
C160 H156 3.2037 no .
C160 H158 3.2272 no .
C160 H161 2.7732 no .
C160 H162 3.4673 no .
C160 H164 3.0595 no .
C161 H159 3.3325 no .
C161 H163 2.8384 no .
C161 H164 2.5790 no .
C162 H24N 2.6343 no .
C162 H134 3.1248 no .
C162 H159 2.7879 no .
C162 H165 3.1391 no .
C162 H166 3.4101 no .
C163 H24N 2.9381 no .
C163 H134 3.3452 no .
C163 H159 2.9949 no .
C163 H161 3.3995 no .
C163 H162 2.8676 no .
C163 H164 3.2577 no .
C164 H134 2.8701 no .
C164 H136 3.4145 no .
C164 H159 3.0097 no .
C164 H161 2.5578 no .
C164 H162 3.2883 no .
C164 H163 3.2866 no .
C165 H134 3.1085 no .
C165 H159 3.4923 no .
C165 H166 3.2933 no .
C165 H168 2.6460 no .
C165 H169 3.2844 no .
C166 H134 2.7303 no .
C166 H136 3.4476 no .
C166 H159 3.5936 no .
C166 H165 3.2567 no .
C166 H168 3.2601 no .
C166 H169 2.5874 no .
C167 H19N 3.2555 no .
C167 H134 2.8812 no .
C167 H163 3.3341 no .
C167 H164 3.3085 no .
C168 H128 2.9679 no .
C168 H165 2.6353 no .
C168 H166 2.7140 no .
H1N H2 2.4928 no .
H1N H39 2.8824 no .
H1N H42 2.7830 no .
H1N H43 2.3481 no .
H2 H3 2.3249 no .
H2 H40 3.0500 no .
H2N H5 2.5478 no .
H2N H7 2.2266 no .
H2N H8 2.3380 no .
H3 H4 2.3892 no .
H3N H11 2.7579 no .
H3N H14 2.4123 no .
H3N H15 2.8414 no .
H3N H16 2.5858 no .
H4 H5 2.4064 no .
H4N H19 2.5556 no .
H4N H21 2.3206 no .
H4N H22 2.1734 no .
H5 H7 3.5017 no .
H5 H8 2.2000 no .
H5 H10 3.2540 no .
H5N H25 2.9124 no .
H5N H28 2.3727 no .
H5N H29 2.7774 no .
H5N H30 2.5395 no .
H6N H33 2.5972 no .
H6N H35 2.2538 no .
H6N H36 2.1300 no .
H7 H9 2.3330 no .
H7N H44 2.6077 no .
H7N H84 2.3914 no .
H7N H85 2.2421 no .
H8 H9 3.4199 no .
H8 H10 2.5695 no .
H8N H47 2.6374 no .
H8N H49 2.2753 no .
H8N H50 2.7537 no .
H8N H51 2.6734 no .
H9 H11 2.3259 no .
H9N H56 2.1926 no .
H9N H57 2.2292 no .
H9N H58 2.6692 no .
H10 H12 2.2686 no .
H10 H40 3.3027 no .
H10 H42 3.0039 no .
H10N H61 2.6046 no .
H10N H63 2.3288 no .
H10N H64 2.7948 no .
H10N H65 2.8745 no .
H11 H14 2.5377 no .
H11 H15 3.5677 no .
H11 H16 3.4938 no .
H11N H70 2.1230 no .
H11N H71 2.3468 no .
H11N H72 2.4853 no .
H12 H14 3.4452 no .
H12 H15 2.3646 no .
H12 H16 3.2221 no .
H12 H24 3.3660 no .
H12 H26 3.1677 no .
H12 H40 3.2616 no .
H12 H42 3.2276 no .
H12N H75 2.5378 no .
H12N H77 2.9029 no .
H12N H78 2.4225 no .
H12N H79 2.9688 no .
H13N H86 2.5802 no .
H13N H123 2.8523 no .
H13N H126 2.8163 no .
H13N H127 2.3869 no .
H14N H89 2.6429 no .
H14N H91 2.3341 no .
H14N H92 2.2374 no .
H15 H24 3.1728 no .
H15 H26 3.3335 no .
H15N H95 2.7110 no .
H15N H98 2.2644 no .
H15N H99 2.7505 no .
H15N H100 2.6268 no .
H16 H17 2.2724 no .
H16N H103 2.5915 no .
H16N H105 2.3712 no .
H16N H106 2.2520 no .
H17 H18 2.2237 no .
H17N H109 2.8761 no .
H17N H112 2.7587 no .
H17N H113 2.4284 no .
H17N H114 2.5695 no .
H18 H19 2.3985 no .
H18N H117 2.7030 no .
H18N H119 2.3505 no .
H18N H120 2.2475 no .
H19 H21 2.2459 no .
H19 H22 3.5098 no .
H19 H24 3.3767 no .
H19N H128 2.6100 no .
H19N H168 2.2228 no .
H19N H169 2.3943 no .
H20N H131 2.5202 no .
H20N H133 2.3205 no .
H20N H134 2.7878 no .
H20N H135 2.8162 no .
H21 H24 2.4822 no .
H21N H140 2.2593 no .
H21N H141 2.3349 no .
H21N H142 2.6231 no .
H22 H23 2.6052 no .
H22 H24 3.5750 no .
H22N H145 2.4739 no .
H22N H147 2.3490 no .
H22N H148 2.7879 no .
H22N H149 2.8186 no .
H23 H25 2.2526 no .
H23N H154 2.4311 no .
H23N H155 2.1615 no .
H23N H156 2.7127 no .
H24 H26 2.2959 no .
H24N H159 2.3846 no .
H24N H161 2.8855 no .
H24N H162 2.4426 no .
H24N H163 2.7416 no .
H25 H28 2.3766 no .
H25 H29 3.4858 no .
H26 H28 3.5878 no .
H26 H29 2.5571 no .
H26 H30 2.6598 no .
H26 H40 3.5500 no .
H29 H30 3.5004 no .
H29 H38 2.9983 no .
H29 H40 3.0984 no .
H30 H31 2.4106 no .
H31 H32 2.2811 no .
H32 H33 2.2962 no .
H33 H35 2.2698 no .
H33 H36 3.5671 no .
H33 H38 3.2603 no .
H35 H37 3.4810 no .
H35 H38 2.5661 no .
H36 H37 2.4485 no .
H37 H39 2.2115 no .
H38 H40 2.4196 no .
H39 H42 3.4864 no .
H39 H43 2.4564 no .
H40 H42 2.4496 no .
H40 H43 3.5549 no .
H44 H45 2.3071 no .
H44 H84 2.4915 no .
H45 H46 2.4083 no .
H46 H47 2.2982 no .
H47 H51 3.5337 no .
H47 H52 3.3553 no .
H49 H51 2.5173 no .
H49 H52 3.4753 no .
H50 H51 3.5691 no .
H50 H52 2.4303 no .
H50 H80 3.3452 no .
H50 H82 3.0014 no .
H51 H53 2.3090 no .
H52 H54 2.3606 no .
H52 H64 3.4103 no .
H52 H66 2.8133 no .
H52 H80 3.1134 no .
H52 H82 3.2044 no .
H53 H56 2.4834 no .
H53 H57 3.5723 no .
H53 H58 3.1499 no .
H54 H56 3.4329 no .
H54 H57 2.3634 no .
H54 H64 3.1707 no .
H54 H66 2.8475 no .
H56 H58 2.5263 no .
H58 H59 2.2776 no .
H59 H60 2.3004 no .
H60 H61 2.3659 no .
H61 H63 2.3058 no .
H61 H64 3.3850 no .
H63 H65 2.3911 no .
H63 H66 3.5557 no .
H64 H65 3.5071 no .
H64 H66 2.5368 no .
H65 H67 2.4200 no .
H66 H68 2.2463 no .
H66 H77 3.2077 no .
H66 H80 3.3154 no .
H67 H70 2.6210 no .
H68 H70 3.5889 no .
H68 H71 2.5399 no .
H68 H77 3.0722 no .
H68 H80 3.0999 no .
H70 H72 3.3684 no .
H71 H72 2.2332 no .
H72 H73 2.3553 no .
H73 H74 2.4337 no .
H74 H75 2.3811 no .
H75 H79 3.2747 no .
H75 H80 3.2041 no .
H77 H79 3.5166 no .
H77 H80 2.4606 no .
H78 H79 2.4647 no .
H78 H80 3.5739 no .
H79 H81 2.3164 no .
H80 H82 2.2034 no .
H81 H84 3.5079 no .
H81 H85 2.3784 no .
H82 H84 2.5174 no .
H82 H85 3.5386 no .
H86 H87 2.3377 no .
H86 H124 2.8874 no .
H87 H88 2.3474 no .
H88 H89 2.3145 no .
H89 H91 2.3955 no .
H89 H94 3.2491 no .
H91 H93 3.4525 no .
H91 H94 2.5249 no .
H92 H93 2.3669 no .
H92 H94 3.5657 no .
H93 H95 2.3507 no .
H94 H96 2.3402 no .
H94 H124 3.4040 no .
H94 H126 2.9819 no .
H95 H98 2.5425 no .
H95 H99 3.5651 no .
H95 H100 3.4582 no .
H96 H98 3.4869 no .
H96 H99 2.4106 no .
H96 H100 3.1724 no .
H96 H108 3.3385 no .
H96 H110 2.9399 no .
H96 H124 3.2431 no .
H96 H126 3.0965 no .
H99 H108 3.0919 no .
H99 H110 3.1660 no .
H100 H101 2.3368 no .
H101 H102 2.4117 no .
H102 H103 2.3416 no .
H103 H105 2.4581 no .
H105 H107 3.3188 no .
H105 H108 2.5629 no .
H106 H107 2.1996 no .
H106 H108 3.5923 no .
H107 H109 2.3882 no .
H108 H110 2.2750 no .
H109 H112 3.5852 no .
H109 H113 2.5960 no .
H110 H112 2.2738 no .
H110 H113 3.4157 no .
H110 H114 2.9755 no .
H110 H124 3.3354 no .
H112 H114 3.3533 no .
H112 H122 2.7974 no .
H112 H124 3.1017 no .
H114 H115 2.3433 no .
H115 H116 2.3312 no .
H116 H117 2.3203 no .
H117 H119 2.2110 no .
H117 H120 3.5642 no .
H117 H122 3.2452 no .
H119 H121 3.3003 no .
H119 H122 2.5770 no .
H120 H121 2.1717 no .
H120 H122 3.5664 no .
H121 H123 2.4961 no .
H122 H124 2.2676 no .
H123 H126 3.5722 no .
H123 H127 2.4497 no .
H124 H126 2.4796 no .
H124 H127 3.5478 no .
H128 H129 2.3777 no .
H128 H168 3.5826 no .
H128 H169 2.3756 no .
H129 H130 2.4251 no .
H130 H131 2.3226 no .
H131 H135 3.5199 no .
H131 H136 3.2508 no .
H133 H135 2.4823 no .
H133 H136 3.5044 no .
H134 H135 3.5488 no .
H134 H136 2.4299 no .
H134 H164 3.3821 no .
H134 H166 3.1498 no .
H135 H137 2.3151 no .
H136 H138 2.3085 no .
H136 H148 3.2886 no .
H136 H150 2.8181 no .
H136 H164 3.2591 no .
H136 H166 3.2986 no .
H137 H140 2.5444 no .
H137 H141 3.5893 no .
H137 H142 2.8997 no .
H138 H140 3.5582 no .
H138 H141 2.4301 no .
H138 H148 3.0507 no .
H138 H150 2.6913 no .
H140 H142 2.4767 no .
H142 H143 2.3195 no .
H143 H144 2.3668 no .
H144 H145 2.3226 no .
H145 H147 2.4353 no .
H145 H148 3.5224 no .
H147 H149 2.5055 no .
H147 H150 3.4543 no .
H148 H149 3.5580 no .
H148 H150 2.3344 no .
H149 H151 2.3250 no .
H150 H152 2.3538 no .
H150 H161 3.2831 no .
H150 H164 3.3020 no .
H151 H155 2.7046 no .
H152 H154 2.3838 no .
H152 H155 3.4831 no .
H152 H161 2.8774 no .
H152 H164 2.7983 no .
H154 H156 2.2840 no .
H155 H156 3.4182 no .
H156 H157 2.3623 no .
H157 H158 2.3681 no .
H158 H159 2.3469 no .
H159 H163 3.3192 no .
H159 H164 3.3389 no .
H161 H164 2.2706 no .
H162 H163 2.8210 no .
H162 H164 3.4323 no .
H163 H165 2.3096 no .
H164 H166 2.4719 no .
H165 H168 2.4648 no .
H165 H169 3.5247 no .
H166 H168 3.5619 no .
H166 H169 2.4621 no .
Pd1 H13N 3.2239 no .
Pd2 H95 3.5788 no 1_554
Pd4 H37 3.5890 no .
Pd4 H39 2.7951 no .
Pd6 H149 3.3459 no 2_646
Pd7 H1N 3.2509 no .
Pd10 H123 2.6560 no .
Pd12 H65 3.4003 no 2_556
Cl1 H8N 2.4078 no .
Cl1 H13N 3.5774 no .
Cl1 H14N 2.9447 no .
Cl1 H47 3.2066 no .
Cl1 H51 3.1115 no .
Cl1G H23 3.1344 no .
Cl1G H25 3.3440 no .
Cl1G H45 3.5272 no .
Cl1G H114 2.9045 no 1_654
Cl2 H6N 2.2475 no 1_455
Cl2 H13N 2.3973 no .
Cl2 H33 3.2686 no 1_455
Cl2 H35 3.4506 no 1_455
Cl2 H36 3.3560 no 1_455
Cl2 H86 3.4683 no .
Cl2G H49 2.8904 no .
Cl2G H63 3.4314 no .
Cl2G H78 3.3204 no .
Cl2G H89 3.4990 no .
Cl3 H15N 2.4017 no 1_554
Cl3 H95 3.5307 no 1_554
Cl3 H100 3.5046 no 1_554
Cl3G H3 3.3319 no .
Cl3G H38 2.9050 no .
Cl3G H40 3.3239 no .
Cl4 H17N 2.5702 no 1_654
Cl4 H93 3.4557 no 1_554
Cl4 H95 3.4046 no 1_554
Cl4 H114 3.3114 no 1_654
Cl5 H44 2.7321 no .
Cl5 H56 3.3512 no 1_655
Cl5 H58 3.5951 no 1_655
Cl5 H84 3.1616 no .
Cl5 H105 3.5727 no 1_654
Cl5 H106 2.8281 no 1_654
Cl6 H7N 3.4026 no .
Cl6 H53 3.4147 no 1_655
Cl6 H58 2.9148 no 1_655
Cl6 H59 3.4081 no 1_655
Cl6 H85 3.2687 no .
Cl6 H86 3.1666 no 1_655
Cl6 H87 3.0542 no 1_655
Cl7 H37 2.9038 no .
Cl7 H59 3.1043 no 1_655
Cl7 H117 3.1355 no 1_655
Cl7 H119 2.8915 no 1_655
Cl7 H122 3.5078 no 1_655
Cl8 H14N 2.4396 no .
Cl8 H89 3.3857 no .
Cl8 H91 3.1777 no .
Cl8 H92 3.1180 no .
Cl8 H116 3.4641 no 1_655
Cl8 H117 2.8332 no 1_655
Cl9 H102 3.1166 no 1_554
Cl9 H103 3.0266 no 1_554
Cl10 H23N 2.4089 no 2_546
Cl10 H155 3.3185 no 2_546
Cl10 H156 3.1152 no 2_546
Cl11 H22N 2.4206 no 2_646
Cl11 H145 2.9054 no 2_646
Cl13 H1N 3.5607 no .
Cl13 H2N 2.9427 no .
Cl13 H20N 2.3706 no .
Cl13 H131 3.1759 no .
Cl13 H135 3.1284 no .
Cl14 H1N 2.4228 no .
Cl14 H2 3.3574 no .
Cl14 H18N 2.2592 no 1_655
Cl14 H117 3.2951 no 1_655
Cl14 H119 3.4667 no 1_655
Cl14 H120 3.4576 no 1_655
Cl15 H3N 2.3104 no 1_556
Cl15 H11 3.5737 no 1_556
Cl15 H16 3.4221 no 1_556
Cl16 H5N 2.5410 no 1_456
Cl16 H11 3.4858 no 1_556
Cl16 H30 3.4541 no 1_456
Cl17 H22 2.8365 no 1_456
Cl17 H128 2.7282 no .
Cl17 H140 3.0400 no 1_455
Cl17 H142 3.5329 no 1_455
Cl17 H169 3.0405 no .
Cl18 H2 3.0487 no 1_455
Cl18 H3 3.0727 no 1_455
Cl18 H19N 3.4506 no .
Cl18 H137 3.3566 no 1_455
Cl18 H142 2.8902 no 1_455
Cl18 H143 3.5801 no 1_455
Cl18 H168 3.2418 no .
Cl19 H33 3.1290 no 1_455
Cl19 H35 2.8857 no 1_455
Cl19 H38 3.3906 no 1_455
Cl19 H121 3.0813 no .
Cl19 H123 3.5157 no .
Cl19 H143 3.2542 no 1_455
Cl20 H2N 2.4453 no .
Cl20 H5 3.2923 no .
Cl20 H7 3.1521 no .
Cl20 H8 3.1967 no .
Cl20 H32 3.4321 no 1_455
Cl20 H33 2.8056 no 1_455
Cl21 H18 3.2520 no 1_556
Cl21 H19 2.9272 no 1_556
Cl22 H11N 2.4182 no 2_656
Cl22 H70 3.2660 no 2_656
Cl22 H71 3.5202 no 2_656
Cl22 H72 3.0095 no 2_656
Cl23 H10N 2.3077 no 2_556
Cl23 H61 3.1877 no 2_556
O1G H9N 1.9475 no 1_655
O1G H56 2.7726 no 1_655
O1G H57 3.1673 no 1_655
O1G H58 2.8064 no 1_655
O1G H84 2.7624 no .
O1W H12N 1.8470 no .
O1W H75 2.8849 no .
O1W H79 3.1387 no .
O1W H151 3.2437 no 2_646
O2G H31 3.2198 no .
O2W H24N 2.3895 no 2_546
O2W H159 3.2769 no 2_546
O2W H163 2.9559 no 2_546
O3W H21N 2.1250 no .
O3W H142 3.5580 no .
O3W H158 2.7716 no 1_655
O3W H166 3.2785 no 1_655
O3W H169 3.1139 no 1_655
N1S H11 3.4995 no .
N1S H16N 2.1943 no 1_554
N1S H46 2.9350 no .
N1S H47 3.0968 no .
N1S H54 3.5076 no .
N1S H56 3.4986 no .
N1S H57 3.2179 no .
N2S H4N 2.1853 no 1_556
N2S H95 3.4754 no .
N2S H130 3.0148 no .
N2S H131 3.0587 no .
N2S H138 3.4899 no .
N2S H140 3.4585 no .
N2S H141 3.1407 no .
N3S H52 2.7455 no .
N3S H80 2.9850 no .
N3S H82 2.2901 no .
N4S H136 2.7116 no .
N4S H138 3.3311 no .
N4S H150 3.3227 no .
N4S H152 3.4927 no .
N4S H164 3.2439 no .
N4S H166 3.1809 no .
N7 H37 3.3245 no .
N7 H39 2.9229 no .
N8 H39 3.4463 no .
N19 H121 3.4003 no .
N19 H123 2.8702 no .
N20 H123 3.2135 no .
N20 H127 3.5973 no .
C1G H105 3.4956 no 1_654
C1G H114 3.4368 no 1_654
C1S H11 3.2749 no .
C1S H16N 2.6735 no 1_554
C1S H46 3.2481 no .
C1S H47 2.9093 no .
C1S H56 3.3478 no .
C1S H57 3.5668 no .
C1T H6N 3.3626 no 1_455
C1T H9 3.0272 no .
C1T H47 3.3768 no .
C1T H53 3.4389 no .
C2G H105 3.3652 no 1_654
C2S H4N 2.7986 no 1_556
C2S H93 3.5698 no .
C2S H95 3.2989 no .
C2S H130 3.4136 no .
C2S H131 2.9280 no .
C2S H140 3.3302 no .
C2S H141 3.5606 no .
C2T H18N 3.3543 no 1_655
C2T H93 3.0682 no .
C2T H131 3.2481 no .
C2T H137 3.4972 no .
C2T H140 3.5855 no .
C3 H135 3.3166 no .
C3 H137 3.1404 no .
C3 H143 3.5230 no .
C3G H105 3.2391 no 1_654
C3S H52 2.9486 no .
C3S H54 3.5128 no .
C3S H82 3.4630 no .
C3T H46 3.2587 no .
C3T H54 3.3421 no .
C4 H135 2.7638 no .
C4 H137 3.3459 no .
C4G H105 3.2393 no 1_654
C4S H136 2.9079 no .
C4S H138 3.0365 no .
C4T H130 3.1884 no .
C4T H138 3.5222 no .
C5 H135 2.8327 no .
C5G H105 3.3863 no 1_654
C5G H108 3.0878 no 1_654
C6 H135 3.3543 no .
C6G H105 3.5031 no 1_654
C6G H108 2.9969 no 1_654
C6G H114 3.2230 no 1_654
C6G H115 3.2201 no 1_654
C7G H9N 2.8982 no 1_655
C7G H82 3.2776 no .
C7G H84 3.0874 no .
C8G H9N 3.0219 no 1_655
C8G H74 2.6428 no .
C8G H75 3.5604 no .
C8G H82 3.0237 no .
C8G H84 3.5988 no .
C9G H61 3.5835 no .
C9G H63 3.0047 no .
C10G H61 3.1238 no .
C10G H63 3.4542 no .
C10G H88 3.0688 no .
C11 H46 3.4378 no .
C11G H61 3.0445 no .
C12G H61 3.4972 no .
C13G H65 3.2605 no .
C14 H45 3.5818 no .
C14 H46 3.4993 no .
C14G H63 3.2819 no .
C14G H65 2.9393 no .
C15G H60 3.0885 no .
C15G H61 3.4863 no .
C16G H40 3.3434 no .
C17G H26 3.3802 no .
C18G H24 3.2489 no .
C18G H26 3.4503 no .
C19 H141 3.3638 no 1_554
C19G H12 3.5598 no .
C19G H24 3.2135 no .
C20G H10 2.9971 no .
C20G H12 2.9871 no .
C21G H10 2.8442 no .
C21G H12 3.2500 no .
C21G H40 3.3859 no .
C22G H24 3.3035 no .
C23 H107 3.3479 no 1_654
C23 H109 3.2920 no 1_654
C25 H45 3.4468 no .
C25 H107 3.0670 no 1_654
C28 H44 3.3842 no .
C32 H7 3.0994 no 1_655
C33 H7 2.9184 no 1_655
C35 H121 3.2680 no 1_655
C36 H120 3.2095 no 1_655
C36 H121 3.5060 no 1_655
C37 H7N 2.8332 no .
C37 H119 3.0842 no 1_655
C37 H120 2.8164 no 1_655
C39 H7N 2.8716 no .
C39 H119 3.4762 no 1_655
C39 H120 3.2343 no 1_655
C43 H39 3.1587 no .
C44 H28 2.9481 no .
C45 H14 3.1774 no .
C45 H28 3.3053 no .
C46 H14 3.0862 no .
C46 H43 3.5440 no .
C47 H43 3.1177 no .
C48 H39 3.3466 no .
C48 H43 3.2164 no .
C51 H88 3.5571 no .
C56 H103 3.5149 no 1_554
C58 H84 3.4211 no 1_455
C58 H85 2.6554 no 1_455
C58 H87 3.3211 no .
C59 H81 3.1418 no 1_455
C59 H85 2.7408 no 1_455
C59 H87 2.7077 no .
C60 H87 3.1326 no .
C60 H88 3.2108 no .
C61 H88 3.4394 no .
C65 H23N 3.4422 no 2_546
C73 H155 3.1630 no 2_646
C74 H151 3.5251 no 2_646
C74 H155 3.1291 no 2_646
C75 H151 3.3836 no 2_646
C76 H151 3.2827 no 2_646
C81 H59 3.3073 no 1_655
C83 H58 3.5562 no 1_655
C84 H58 2.8220 no 1_655
C84 H59 3.2649 no 1_655
C87 H51 3.3249 no .
C87 H53 3.1422 no .
C87 H59 3.4542 no .
C88 H51 2.7946 no .
C88 H53 3.3962 no .
C89 H51 2.8397 no .
C90 H51 3.4639 no .
C95 H130 3.4760 no .
C98 H130 3.5035 no .
C103 H57 3.3127 no 1_556
C107 H23 3.4323 no 1_456
C107 H25 3.2402 no 1_456
C109 H23 3.2021 no 1_456
C109 H129 3.4363 no .
C112 H128 3.3485 no .
C116 H92 3.0727 no 1_455
C117 H92 2.9137 no 1_455
C119 H37 3.0635 no 1_455
C120 H36 3.3101 no 1_455
C120 H37 3.4074 no 1_455
C121 H19N 2.8729 no .
C121 H35 3.1428 no 1_455
C121 H36 2.9558 no 1_455
C123 H19N 2.7854 no .
C123 H35 3.3953 no 1_455
C123 H36 3.2942 no 1_455
C127 H123 3.1101 no .
C127 H127 3.5717 no .
C128 H113 2.8780 no .
C129 H98 3.2539 no .
C129 H113 3.2973 no .
C130 H98 3.1631 no .
C130 H127 3.5150 no .
C131 H127 3.0810 no .
C132 H123 3.2241 no .
C132 H127 3.1421 no .
C135 H4 3.5123 no .
C142 H3 3.4420 no .
C142 H168 2.7529 no 1_655
C143 H3 2.8378 no .
C143 H165 3.2529 no 1_655
C143 H168 2.9270 no 1_655
C144 H3 3.3622 no .
C144 H4 3.3048 no .
C149 H11N 3.4048 no 2_656
C155 H67 3.5514 no 2_556
C157 H70 3.4060 no 2_556
C158 H70 3.3495 no 2_556
C159 H67 3.3065 no 2_556
C160 H67 3.2962 no 2_556
C165 H143 3.4024 no 1_455
C168 H142 2.9563 no 1_455
C168 H143 3.4605 no 1_455
H1N Pd7 3.2509 no .
H1N Cl13 3.5607 no .
H1N Cl14 2.4228 no .
H2 Cl14 3.3574 no .
H2 Cl18 3.0487 no 1_655
H2 H120 3.0646 no 1_655
H2N Cl13 2.9427 no .
H2N Cl20 2.4453 no .
H2N H20N 3.3218 no .
H3 Cl3G 3.3319 no .
H3 Cl18 3.0727 no 1_655
H3 C142 3.4420 no .
H3 C143 2.8378 no .
H3 C144 3.3622 no .
H3 H137 3.0019 no .
H3 H142 3.5718 no .
H3 H143 2.5997 no .
H3 H144 3.4854 no .
H3N Cl15 2.3104 no 1_554
H3N H15N 3.4724 no 1_554
H4 C135 3.5123 no .
H4 C144 3.3048 no .
H4 H135 2.9532 no .
H4 H137 3.3705 no .
H4 H144 3.2412 no .
H4N N2S 2.1853 no 1_554
H4N C2S 2.7986 no 1_554
H4N H141 3.1898 no 1_554
H5 Cl20 3.2923 no .
H5 H135 3.0794 no .
H5N Cl16 2.5410 no 1_654
H5N H106 3.1017 no 1_654
H5N H107 3.2540 no 1_654
H6N Cl2 2.2475 no 1_655
H6N C1T 3.3626 no 1_655
H7 Cl20 3.1521 no .
H7 C32 3.0994 no 1_455
H7 C33 2.9184 no 1_455
H7 H32 3.0167 no 1_455
H7 H33 2.7612 no 1_455
H7N Cl6 3.4026 no .
H7N C37 2.8332 no .
H7N C39 2.8716 no .
H7N H37 2.5381 no .
H7N H39 2.5465 no .
H8 Cl20 3.1967 no .
H8 H32 3.4970 no 1_455
H8N Cl1 2.4078 no .
H8N H14N 3.2835 no .
H8N H39 3.3932 no .
H8N H43 3.2952 no .
H9 C1T 3.0272 no .
H9N O1G 1.9475 no 1_455
H9N C7G 2.8982 no 1_455
H9N C8G 3.0219 no 1_455
H10 C20G 2.9971 no .
H10 C21G 2.8442 no .
H10N Cl23 2.3077 no 2_546
H10N H23N 2.9625 no 2_546
H11 Cl15 3.5737 no 1_554
H11 Cl16 3.4858 no 1_554
H11 N1S 3.4995 no .
H11 C1S 3.2749 no .
H11 H46 2.9471 no .
H11N Cl22 2.4182 no 2_646
H11N C149 3.4048 no 2_646
H11N H22N 2.9070 no 2_646
H11N H149 3.3407 no 2_646
H12 C19G 3.5598 no .
H12 C20G 2.9871 no .
H12 C21G 3.2500 no .
H12N O1W 1.8470 no .
H12N H151 3.4824 no 2_646
H13N Pd1 3.2239 no .
H13N Cl1 3.5774 no .
H13N Cl2 2.3973 no .
H14 C45 3.1774 no .
H14 C46 3.0862 no .
H14 H45 2.7508 no .
H14 H46 2.6015 no .
H14N Cl1 2.9447 no .
H14N Cl8 2.4396 no .
H14N H8N 3.2835 no .
H15 H45 3.5442 no .
H15N Cl3 2.4017 no 1_556
H15N H3N 3.4724 no 1_556
H16 Cl15 3.4221 no 1_554
H16N N1S 2.1943 no 1_556
H16N C1S 2.6735 no 1_556
H16N H57 3.3320 no 1_556
H17N Cl4 2.5702 no 1_456
H17N H22 3.0393 no 1_456
H17N H23 3.3006 no 1_456
H18 Cl21 3.2520 no 1_554
H18N Cl14 2.2592 no 1_455
H18N C2T 3.3543 no 1_455
H19 Cl21 2.9272 no 1_554
H19 H141 2.6342 no 1_554
H19N Cl18 3.4506 no .
H19N C121 2.8729 no .
H19N C123 2.7854 no .
H19N H121 2.5541 no .
H19N H123 2.5183 no .
H20N Cl13 2.3706 no .
H20N H2N 3.3218 no .
H20N H123 3.1206 no .
H20N H127 3.1635 no .
H21N O3W 2.1250 no .
H22 Cl17 2.8365 no 1_654
H22 H17N 3.0393 no 1_654
H22 H109 3.3131 no 1_654
H22N Cl11 2.4206 no 2_656
H22N H11N 2.9070 no 2_656
H23 Cl1G 3.1344 no .
H23 C107 3.4323 no 1_654
H23 C109 3.2021 no 1_654
H23 H17N 3.3006 no 1_654
H23 H107 3.3490 no 1_654
H23 H109 2.9927 no 1_654
H23N Cl10 2.4089 no 2_556
H23N C65 3.4422 no 2_556
H23N H10N 2.9625 no 2_556
H23N H65 3.4177 no 2_556
H24 C18G 3.2489 no .
H24 C19G 3.2135 no .
H24 C22G 3.3035 no .
H24N O2W 2.3895 no 2_556
H25 Cl1G 3.3440 no .
H25 C107 3.2402 no 1_654
H25 H45 3.1634 no .
H25 H106 3.1708 no 1_654
H25 H107 2.7597 no 1_654
H26 C17G 3.3802 no .
H26 C18G 3.4503 no .
H28 C44 2.9481 no .
H28 C45 3.3053 no .
H28 H44 2.4076 no .
H28 H45 3.0822 no .
H30 Cl16 3.4541 no 1_654
H31 O2G 3.2198 no .
H32 Cl20 3.4321 no 1_655
H32 H7 3.0167 no 1_655
H32 H8 3.4970 no 1_655
H33 Cl2 3.2686 no 1_655
H33 Cl19 3.1290 no 1_655
H33 Cl20 2.8056 no 1_655
H33 H7 2.7612 no 1_655
H35 Cl2 3.4506 no 1_655
H35 Cl19 2.8857 no 1_655
H35 C121 3.1428 no 1_655
H35 C123 3.3953 no 1_655
H35 H121 2.8371 no 1_655
H35 H123 3.2765 no 1_655
H36 Cl2 3.3560 no 1_655
H36 C120 3.3101 no 1_655
H36 C121 2.9558 no 1_655
H36 C123 3.2942 no 1_655
H36 H86 3.0152 no 1_655
H36 H121 3.0640 no 1_655
H36 H123 3.5509 no 1_655
H37 Pd4 3.5890 no .
H37 Cl7 2.9038 no .
H37 N7 3.3245 no .
H37 C119 3.0635 no 1_655
H37 C120 3.4074 no 1_655
H37 H7N 2.5381 no .
H37 H119 2.6320 no 1_655
H37 H120 2.8087 no 1_655
H38 Cl3G 2.9050 no .
H38 Cl19 3.3906 no 1_655
H39 Pd4 2.7951 no .
H39 N7 2.9229 no .
H39 N8 3.4463 no .
H39 C43 3.1587 no .
H39 C48 3.3466 no .
H39 H7N 2.5465 no .
H39 H8N 3.3932 no .
H39 H119 3.3505 no 1_655
H39 H120 3.4993 no 1_655
H40 Cl3G 3.3239 no .
H40 C16G 3.3434 no .
H40 C21G 3.3859 no .
H43 C46 3.5440 no .
H43 C47 3.1177 no .
H43 C48 3.2164 no .
H43 H8N 3.2952 no .
H43 H47 3.3013 no .
H44 Cl5 2.7321 no .
H44 C28 3.3842 no .
H44 H28 2.4076 no .
H45 Cl1G 3.5272 no .
H45 C14 3.5818 no .
H45 C25 3.4468 no .
H45 H14 2.7508 no .
H45 H15 3.5442 no .
H45 H25 3.1634 no .
H45 H28 3.0822 no .
H46 N1S 2.9350 no .
H46 C1S 3.2481 no .
H46 C3T 3.2587 no .
H46 C11 3.4378 no .
H46 C14 3.4993 no .
H46 H11 2.9471 no .
H46 H14 2.6015 no .
H47 Cl1 3.2066 no .
H47 N1S 3.0968 no .
H47 C1S 2.9093 no .
H47 C1T 3.3768 no .
H47 H43 3.3013 no .
H49 Cl2G 2.8904 no .
H49 H89 3.5805 no .
H51 Cl1 3.1115 no .
H51 C87 3.3249 no .
H51 C88 2.7946 no .
H51 C89 2.8397 no .
H51 C90 3.4639 no .
H51 H88 2.9927 no .
H51 H89 3.0178 no .
H52 N3S 2.7455 no .
H52 C3S 2.9486 no .
H53 Cl6 3.4147 no 1_455
H53 C1T 3.4389 no .
H53 C87 3.1422 no .
H53 C88 3.3962 no .
H53 H87 2.9252 no .
H53 H88 3.4532 no .
H54 N1S 3.5076 no .
H54 C3S 3.5128 no .
H54 C3T 3.3421 no .
H56 Cl5 3.3512 no 1_455
H56 O1G 2.7726 no 1_455
H56 N1S 3.4986 no .
H56 C1S 3.3478 no .
H57 O1G 3.1673 no 1_455
H57 N1S 3.2179 no .
H57 C1S 3.5668 no .
H57 C103 3.3127 no 1_554
H57 H16N 3.3320 no 1_554
H57 H103 2.5452 no 1_554
H58 Cl5 3.5951 no 1_455
H58 Cl6 2.9148 no 1_455
H58 O1G 2.8064 no 1_455
H58 C83 3.5562 no 1_455
H58 C84 2.8220 no 1_455
H58 H84 2.6814 no 1_455
H58 H85 2.1322 no 1_455
H58 H87 3.5742 no .
H59 Cl6 3.4081 no 1_455
H59 Cl7 3.1043 no 1_455
H59 C81 3.3073 no 1_455
H59 C84 3.2649 no 1_455
H59 C87 3.4542 no .
H59 H81 2.6574 no 1_455
H59 H85 2.3140 no 1_455
H59 H87 2.5262 no .
H60 C15G 3.0885 no .
H60 H87 3.3074 no .
H60 H88 3.2346 no .
H61 Cl23 3.1877 no 2_546
H61 C9G 3.5835 no .
H61 C10G 3.1238 no .
H61 C11G 3.0445 no .
H61 C12G 3.4972 no .
H61 C15G 3.4863 no .
H61 H88 3.4835 no .
H63 Cl2G 3.4314 no .
H63 C9G 3.0047 no .
H63 C10G 3.4542 no .
H63 C14G 3.2819 no .
H65 Pd12 3.4003 no 2_546
H65 C13G 3.2605 no .
H65 C14G 2.9393 no .
H65 H23N 3.4177 no 2_546
H67 C155 3.5514 no 2_546
H67 C159 3.3065 no 2_546
H67 C160 3.2962 no 2_546
H67 H159 3.5789 no 2_546
H70 Cl22 3.2660 no 2_646
H70 C157 3.4060 no 2_546
H70 C158 3.3495 no 2_546
H70 H157 3.4512 no 2_546
H70 H158 3.3921 no 2_546
H71 Cl22 3.5202 no 2_646
H72 Cl22 3.0095 no 2_646
H73 H155 3.0923 no 2_646
H74 C8G 2.6428 no .
H74 H155 3.0283 no 2_646
H75 O1W 2.8849 no .
H75 C8G 3.5604 no .
H78 Cl2G 3.3204 no .
H79 O1W 3.1387 no .
H80 N3S 2.9850 no .
H81 C59 3.1418 no 1_655
H81 H59 2.6574 no 1_655
H82 N3S 2.2901 no .
H82 C3S 3.4630 no .
H82 C7G 3.2776 no .
H82 C8G 3.0237 no .
H84 Cl5 3.1616 no .
H84 O1G 2.7624 no .
H84 C7G 3.0874 no .
H84 C8G 3.5988 no .
H84 C58 3.4211 no 1_655
H84 H58 2.6814 no 1_655
H85 Cl6 3.2687 no .
H85 C58 2.6554 no 1_655
H85 C59 2.7408 no 1_655
H85 H58 2.1322 no 1_655
H85 H59 2.3140 no 1_655
H86 Cl2 3.4683 no .
H86 Cl6 3.1666 no 1_455
H86 H36 3.0152 no 1_455
H87 Cl6 3.0542 no 1_455
H87 C58 3.3211 no .
H87 C59 2.7077 no .
H87 C60 3.1326 no .
H87 H53 2.9252 no .
H87 H58 3.5742 no .
H87 H59 2.5262 no .
H87 H60 3.3074 no .
H88 C10G 3.0688 no .
H88 C51 3.5571 no .
H88 C60 3.2108 no .
H88 C61 3.4394 no .
H88 H51 2.9927 no .
H88 H53 3.4532 no .
H88 H60 3.2346 no .
H88 H61 3.4835 no .
H89 Cl2G 3.4990 no .
H89 Cl8 3.3857 no .
H89 H49 3.5805 no .
H89 H51 3.0178 no .
H91 Cl8 3.1777 no .
H91 H116 3.4756 no 1_655
H92 Cl8 3.1180 no .
H92 C116 3.0727 no 1_655
H92 C117 2.9137 no 1_655
H92 H116 3.0221 no 1_655
H92 H117 2.7931 no 1_655
H93 Cl4 3.4557 no 1_556
H93 C2S 3.5698 no .
H93 C2T 3.0682 no .
H95 Pd2 3.5788 no 1_556
H95 Cl3 3.5307 no 1_556
H95 Cl4 3.4046 no 1_556
H95 N2S 3.4754 no .
H95 C2S 3.2989 no .
H95 H130 3.0185 no .
H98 C129 3.2539 no .
H98 C130 3.1631 no .
H98 H129 2.8944 no .
H98 H130 2.6231 no .
H100 Cl3 3.5046 no 1_556
H102 Cl9 3.1166 no 1_556
H103 Cl9 3.0266 no 1_556
H103 C56 3.5149 no 1_556
H103 H57 2.5452 no 1_556
H105 Cl5 3.5727 no 1_456
H105 C1G 3.4956 no 1_456
H105 C2G 3.3652 no 1_456
H105 C3G 3.2391 no 1_456
H105 C4G 3.2393 no 1_456
H105 C5G 3.3863 no 1_456
H105 C6G 3.5031 no 1_456
H106 Cl5 2.8281 no 1_456
H106 H5N 3.1017 no 1_456
H106 H25 3.1708 no 1_456
H107 C23 3.3479 no 1_456
H107 C25 3.0670 no 1_456
H107 H5N 3.2540 no 1_456
H107 H23 3.3490 no 1_456
H107 H25 2.7597 no 1_456
H108 C5G 3.0878 no 1_456
H108 C6G 2.9969 no 1_456
H109 C23 3.2920 no 1_456
H109 H22 3.3131 no 1_456
H109 H23 2.9927 no 1_456
H109 H128 3.5830 no .
H109 H129 3.1188 no .
H113 C128 2.8780 no .
H113 C129 3.2973 no .
H113 H128 2.3594 no .
H113 H129 3.2270 no .
H114 Cl1G 2.9045 no 1_456
H114 Cl4 3.3114 no 1_456
H114 C1G 3.4368 no 1_456
H114 C6G 3.2230 no 1_456
H115 C6G 3.2201 no 1_456
H116 Cl8 3.4641 no 1_455
H116 H91 3.4756 no 1_455
H116 H92 3.0221 no 1_455
H117 Cl7 3.1355 no 1_455
H117 Cl8 2.8332 no 1_455
H117 Cl14 3.2951 no 1_455
H117 H92 2.7931 no 1_455
H119 Cl7 2.8915 no 1_455
H119 Cl14 3.4667 no 1_455
H119 C37 3.0842 no 1_455
H119 C39 3.4762 no 1_455
H119 H37 2.6320 no 1_455
H119 H39 3.3505 no 1_455
H120 Cl14 3.4576 no 1_455
H120 C36 3.2095 no 1_455
H120 C37 2.8164 no 1_455
H120 C39 3.2343 no 1_455
H120 H2 3.0646 no 1_455
H120 H37 2.8087 no 1_455
H120 H39 3.4993 no 1_455
H121 Cl19 3.0813 no .
H121 N19 3.4003 no .
H121 C35 3.2680 no 1_455
H121 C36 3.5060 no 1_455
H121 H19N 2.5541 no .
H121 H35 2.8371 no 1_455
H121 H36 3.0640 no 1_455
H122 Cl7 3.5078 no 1_455
H123 Pd10 2.6560 no .
H123 Cl19 3.5157 no .
H123 N19 2.8702 no .
H123 N20 3.2135 no .
H123 C127 3.1101 no .
H123 C132 3.2241 no .
H123 H19N 2.5183 no .
H123 H20N 3.1206 no .
H123 H35 3.2765 no 1_455
H123 H36 3.5509 no 1_455
H127 N20 3.5973 no .
H127 C127 3.5717 no .
H127 C130 3.5150 no .
H127 C131 3.0810 no .
H127 C132 3.1421 no .
H127 H20N 3.1635 no .
H127 H131 3.2849 no .
H128 Cl17 2.7282 no .
H128 C112 3.3485 no .
H128 H109 3.5830 no .
H128 H113 2.3594 no .
H129 C109 3.4363 no .
H129 H98 2.8944 no .
H129 H109 3.1188 no .
H129 H113 3.2270 no .
H130 N2S 3.0148 no .
H130 C2S 3.4136 no .
H130 C4T 3.1884 no .
H130 C95 3.4760 no .
H130 C98 3.5035 no .
H130 H95 3.0185 no .
H130 H98 2.6231 no .
H131 Cl13 3.1759 no .
H131 N2S 3.0587 no .
H131 C2S 2.9280 no .
H131 C2T 3.2481 no .
H131 H127 3.2849 no .
H135 Cl13 3.1284 no .
H135 C3 3.3166 no .
H135 C4 2.7638 no .
H135 C5 2.8327 no .
H135 C6 3.3543 no .
H135 H4 2.9532 no .
H135 H5 3.0794 no .
H136 N4S 2.7116 no .
H136 C4S 2.9079 no .
H137 Cl18 3.3566 no 1_655
H137 C2T 3.4972 no .
H137 C3 3.1404 no .
H137 C4 3.3459 no .
H137 H3 3.0019 no .
H137 H4 3.3705 no .
H138 N2S 3.4899 no .
H138 N4S 3.3311 no .
H138 C4S 3.0365 no .
H138 C4T 3.5222 no .
H140 Cl17 3.0400 no 1_655
H140 N2S 3.4585 no .
H140 C2S 3.3302 no .
H140 C2T 3.5855 no .
H141 N2S 3.1407 no .
H141 C2S 3.5606 no .
H141 C19 3.3638 no 1_556
H141 H4N 3.1898 no 1_556
H141 H19 2.6342 no 1_556
H142 Cl17 3.5329 no 1_655
H142 Cl18 2.8902 no 1_655
H142 O3W 3.5580 no .
H142 C168 2.9563 no 1_655
H142 H3 3.5718 no .
H142 H168 2.1817 no 1_655
H142 H169 2.9265 no 1_655
H143 Cl18 3.5801 no 1_655
H143 Cl19 3.2542 no 1_655
H143 C3 3.5230 no .
H143 C165 3.4024 no 1_655
H143 C168 3.4605 no 1_655
H143 H3 2.5997 no .
H143 H165 2.7341 no 1_655
H143 H168 2.5441 no 1_655
H144 H3 3.4854 no .
H144 H4 3.2412 no .
H145 Cl11 2.9054 no 2_656
H149 Pd6 3.3459 no 2_656
H149 H11N 3.3407 no 2_656
H150 N4S 3.3227 no .
H151 O1W 3.2437 no 2_656
H151 C74 3.5251 no 2_656
H151 C75 3.3836 no 2_656
H151 C76 3.2827 no 2_656
H151 H12N 3.4824 no 2_656
H152 N4S 3.4927 no .
H155 Cl10 3.3185 no 2_556
H155 C73 3.1630 no 2_656
H155 C74 3.1291 no 2_656
H155 H73 3.0923 no 2_656
H155 H74 3.0283 no 2_656
H156 Cl10 3.1152 no 2_556
H157 H70 3.4512 no 2_556
H158 O3W 2.7716 no 1_455
H158 H70 3.3921 no 2_556
H159 O2W 3.2769 no 2_556
H159 H67 3.5789 no 2_556
H163 O2W 2.9559 no 2_556
H164 N4S 3.2439 no .
H165 C143 3.2529 no 1_455
H165 H143 2.7341 no 1_455
H166 O3W 3.2785 no 1_455
H166 N4S 3.1809 no .
H168 Cl18 3.2418 no .
H168 C142 2.7529 no 1_455
H168 C143 2.9270 no 1_455
H168 H142 2.1817 no 1_455
H168 H143 2.5441 no 1_455
H169 Cl17 3.0405 no .
H169 O3W 3.1139 no 1_455
H169 H142 2.9265 no 1_455

loop_
_geom_hbond_atom_site_label_D
_geom_hbond_atom_site_label_H
_geom_hbond_atom_site_label_A
_geom_hbond_site_symmetry_A
_geom_hbond_distance_DA
_geom_hbond_distance_DH
_geom_hbond_distance_HA
_geom_hbond_angle_DHA
_geom_hbond_publ_flag
N2 H2N Cl20 . 3.252(9) 0.930 2.445 145.1 no
N3 H3N Cl15 1_554 3.199(9) 0.930 2.310 159.8 no
N4 H4N N2S 1_554 3.015(16) 0.930 2.185 148.1 no
N5 H5N Cl16 1_654 3.292(9) 0.930 2.541 138.1 no
N6 H6N Cl2 1_655 3.144(8) 0.930 2.248 161.8 no
N9 H9N O1G 1_455 2.79(3) 0.930 1.947 149.3 no
N10 H10N Cl23 2_546 3.163(17) 0.930 2.308 152.7 no
N11 H11N Cl22 2_646 3.28(2) 0.930 2.418 154.0 no
N12 H12N O1W . 2.76(3) 0.930 1.847 164.8 no
N13 H13N Cl2 . 3.272(9) 0.930 2.397 156.7 no
N14 H14N Cl8 . 3.245(10) 0.930 2.440 144.9 no
N15 H15N Cl3 1_556 3.276(9) 0.930 2.402 156.6 no
N16 H16N N1S 1_556 2.975(15) 0.930 2.194 141.0 no
N17 H17N Cl4 1_456 3.282(9) 0.930 2.570 133.7 no
N18 H18N Cl14 1_455 3.146(8) 0.930 2.259 159.3 no
N20 H20N Cl13 . 3.284(10) 0.930 2.371 167.4 no
N21 H21N O3W . 3.05(3) 0.930 2.125 170.7 no
N22 H22N Cl11 2_656 3.239(14) 0.930 2.421 146.7 no
N23 H23N Cl10 2_556 3.270(16) 0.930 2.409 153.9 no

loop_
_geom_torsion_atom_site_label_1
_geom_torsion_atom_site_label_2
_geom_torsion_atom_site_label_3
_geom_torsion_atom_site_label_4
_geom_torsion
_geom_torsion_publ_flag
Cl1 Pd1 N1 C1 -163.9(4) no
Cl1 Pd1 N1 C42 68.4(5) no
Cl2 Pd1 N2 C6 158.0(5) no
Cl2 Pd1 N2 C7 -72.5(5) no
N1 Pd1 N2 C6 -16.1(5) no
N1 Pd1 N2 C7 113.4(5) no
N2 Pd1 N1 C1 17.9(5) no
N2 Pd1 N1 C42 -109.7(6) no
Cl3 Pd2 N3 C14 70.0(5) no
Cl3 Pd2 N3 C15 -169.2(4) no
Cl4 Pd2 N4 C20 165.0(5) no
Cl4 Pd2 N4 C21 -64.0(6) no
N3 Pd2 N4 C20 -12.7(5) no
N3 Pd2 N4 C21 118.3(6) no
N4 Pd2 N3 C14 -109.6(6) no
N4 Pd2 N3 C15 11.2(5) no
Cl5 Pd3 N5 C28 69.7(5) no
Cl5 Pd3 N5 C29 -158.2(5) no
Cl6 Pd3 N6 C34 169.5(4) no
Cl6 Pd3 N6 C35 -56.8(6) no
N5 Pd3 N6 C34 -13.6(4) no
N5 Pd3 N6 C35 120.1(6) no
N6 Pd3 N5 C28 -113.8(6) no
N6 Pd3 N5 C29 18.2(5) no
Cl7 Pd4 N7 C43 -165.0(6) no
Cl7 Pd4 N7 C84 69.2(5) no
Cl8 Pd4 N8 C48 163.5(6) no
Cl8 Pd4 N8 C49 -71.3(5) no
N7 Pd4 N8 C48 -17.3(6) no
N7 Pd4 N8 C49 108.0(6) no
N8 Pd4 N7 C43 15.3(7) no
N8 Pd4 N7 C84 -110.5(6) no
Cl9 Pd5 N9 C56 -68.9(7) no
Cl9 Pd5 N9 C57 161.8(6) no
Cl10 Pd5 N10 C62 -152.8(9) no
Cl10 Pd5 N10 C63 81.9(9) no
N9 Pd5 N10 C62 18.4(9) no
N9 Pd5 N10 C63 -106.8(9) no
N10 Pd5 N9 C56 110.9(8) no
N10 Pd5 N9 C57 -18.4(7) no
Cl11 Pd6 N11 C70 65.0(14) no
Cl11 Pd6 N11 C71 -163.1(10) no
Cl12 Pd6 N12 C76 159.2(12) no
Cl12 Pd6 N12 C77 -74.7(11) no
N11 Pd6 N12 C76 -21.7(13) no
N11 Pd6 N12 C77 104.4(13) no
N12 Pd6 N11 C70 -118.1(15) no
N12 Pd6 N11 C71 13.8(12) no
Cl13 Pd7 N13 C85 164.3(5) no
Cl13 Pd7 N13 C126 -70.6(5) no
Cl14 Pd7 N14 C90 -160.2(5) no
Cl14 Pd7 N14 C91 70.7(5) no
N13 Pd7 N14 C90 12.8(5) no
N13 Pd7 N14 C91 -116.3(5) no
N14 Pd7 N13 C85 -18.2(5) no
N14 Pd7 N13 C126 106.8(6) no
Cl15 Pd8 N15 C98 -66.5(6) no
Cl15 Pd8 N15 C99 160.2(5) no
Cl16 Pd8 N16 C104 -166.2(5) no
Cl16 Pd8 N16 C105 66.6(5) no
N15 Pd8 N16 C104 13.2(5) no
N15 Pd8 N16 C105 -114.0(6) no
N16 Pd8 N15 C98 113.1(6) no
N16 Pd8 N15 C99 -20.2(5) no
Cl17 Pd9 N17 C112 -76.4(5) no
Cl17 Pd9 N17 C113 160.0(4) no
Cl18 Pd9 N18 C118 -171.1(4) no
Cl18 Pd9 N18 C119 59.8(5) no
N17 Pd9 N18 C118 11.9(5) no
N17 Pd9 N18 C119 -117.2(6) no
N18 Pd9 N17 C112 108.9(6) no
N18 Pd9 N17 C113 -14.8(5) no
Cl19 Pd10 N19 C127 162.4(6) no
Cl19 Pd10 N19 C168 -70.2(6) no
Cl20 Pd10 N20 C132 -165.0(6) no
Cl20 Pd10 N20 C133 68.7(5) no
N19 Pd10 N20 C132 16.0(6) no
N19 Pd10 N20 C133 -110.3(6) no
N20 Pd10 N19 C127 -13.8(6) no
N20 Pd10 N19 C168 113.7(7) no
Cl21 Pd11 N21 C140 68.1(7) no
Cl21 Pd11 N21 C141 -162.2(6) no
Cl22 Pd11 N22 C146 150.9(6) no
Cl22 Pd11 N22 C147 -83.5(7) no
N21 Pd11 N22 C146 -21.2(6) no
N21 Pd11 N22 C147 104.4(8) no
N22 Pd11 N21 C140 -110.2(8) no
N22 Pd11 N21 C141 19.5(7) no
Cl23 Pd12 N23 C154 -73.0(11) no
Cl23 Pd12 N23 C155 162.5(9) no
Cl24 Pd12 N24 C160 -161.1(8) no
Cl24 Pd12 N24 C161 80.0(10) no
N23 Pd12 N24 C160 18.0(9) no
N23 Pd12 N24 C161 -100.9(11) no
N24 Pd12 N23 C154 108.4(12) no
N24 Pd12 N23 C155 -16.1(10) no
Pd1 N1 C1 C2 157.3(7) no
Pd1 N1 C1 C6 -17.0(11) no
Pd1 N1 C42 C41 -169.1(6) no
C1 N1 C42 C41 67.8(11) no
C42 N1 C1 C2 -77.2(11) no
C42 N1 C1 C6 108.4(9) no
Pd1 N2 C6 C1 11.6(11) no
Pd1 N2 C6 C5 -172.9(7) no
Pd1 N2 C7 C8 -52.3(10) no
C6 N2 C7 C8 73.0(11) no
C7 N2 C6 C1 -118.2(10) no
C7 N2 C6 C5 57.4(12) no
Pd2 N3 C14 C13 -174.9(7) no
Pd2 N3 C15 C16 162.8(7) no
Pd2 N3 C15 C20 -8.3(12) no
C14 N3 C15 C16 -75.4(11) no
C14 N3 C15 C20 113.5(11) no
C15 N3 C14 C13 66.8(11) no
Pd2 N4 C20 C15 12.5(13) no
Pd2 N4 C20 C19 -169.7(8) no
Pd2 N4 C21 C22 -49.5(10) no
C20 N4 C21 C22 76.6(13) no
C21 N4 C20 C15 -118.9(12) no
C21 N4 C20 C19 58.9(14) no
Pd3 N5 C28 C27 -160.3(7) no
Pd3 N5 C29 C30 167.5(6) no
Pd3 N5 C29 C34 -19.9(9) no
C28 N5 C29 C30 -66.2(11) no
C28 N5 C29 C34 106.3(10) no
C29 N5 C28 C27 72.3(12) no
Pd3 N6 C34 C29 6.3(10) no
Pd3 N6 C34 C33 -167.9(6) no
Pd3 N6 C35 C36 -53.5(12) no
C34 N6 C35 C36 75.6(12) no
C35 N6 C34 C29 -127.7(10) no
C35 N6 C34 C33 58.0(10) no
Pd4 N7 C43 C44 164.5(8) no
Pd4 N7 C43 C48 -9.4(12) no
Pd4 N7 C84 C83 47.8(11) no
C43 N7 C84 C83 -76.2(12) no
C84 N7 C43 C44 -69.5(14) no
C84 N7 C43 C48 116.5(10) no
Pd4 N8 C48 C43 17.5(13) no
Pd4 N8 C48 C47 -159.0(10) no
Pd4 N8 C49 C50 177.2(6) no
C48 N8 C49 C50 -61.8(11) no
C49 N8 C48 C43 -106.5(11) no
C49 N8 C48 C47 77.0(14) no
Pd5 N9 C56 C55 -65.2(12) no
Pd5 N9 C57 C58 -161.6(8) no
Pd5 N9 C57 C62 15.5(10) no
C56 N9 C57 C58 64.6(13) no
C56 N9 C57 C62 -118.4(10) no
C57 N9 C56 C55 63.4(12) no
Pd5 N10 C62 C57 -15.5(15) no
Pd5 N10 C62 C61 171.1(6) no
Pd5 N10 C63 C64 -61.2(17) no
C62 N10 C63 C64 176.3(12) no
C63 N10 C62 C57 110.0(13) no
C63 N10 C62 C61 -63.4(16) no
Pd6 N11 C70 C69 43(3) no
Pd6 N11 C71 C72 159.1(14) no
Pd6 N11 C71 C76 -5(3) no
C70 N11 C71 C72 -65(3) no
C70 N11 C71 C76 130.7(19) no
C71 N11 C70 C69 -87(2) no
Pd6 N12 C76 C71 24(3) no
Pd6 N12 C76 C75 -162.3(16) no
Pd6 N12 C77 C78 179.7(13) no
C76 N12 C77 C78 -52(3) no
C77 N12 C76 C71 -102(2) no
C77 N12 C76 C75 72(3) no
Pd7 N13 C85 C86 -160.4(7) no
Pd7 N13 C85 C90 21.6(10) no
Pd7 N13 C126 C125 171.2(7) no
C85 N13 C126 C125 -67.6(11) no
C126 N13 C85 C86 75.2(11) no
C126 N13 C85 C90 -102.8(9) no
Pd7 N14 C90 C85 -4.1(11) no
Pd7 N14 C90 C89 166.6(8) no
Pd7 N14 C91 C92 53.8(10) no
C90 N14 C91 C92 -72.1(13) no
C91 N14 C90 C85 125.5(11) no
C91 N14 C90 C89 -63.7(13) no
Pd8 N15 C98 C97 172.9(6) no
Pd8 N15 C99 C100 -168.6(7) no
Pd8 N15 C99 C104 25.3(10) no
C98 N15 C99 C100 62.2(12) no
C98 N15 C99 C104 -103.9(11) no
C99 N15 C98 C97 -60.3(11) no
Pd8 N16 C104 C99 -2.8(10) no
Pd8 N16 C104 C103 166.7(7) no
Pd8 N16 C105 C106 50.8(12) no
C104 N16 C105 C106 -74.1(13) no
C105 N16 C104 C99 125.4(10) no
C105 N16 C104 C103 -65.1(12) no
Pd9 N17 C112 C111 156.3(8) no
Pd9 N17 C113 C114 -166.0(6) no
Pd9 N17 C113 C118 15.9(8) no
C112 N17 C113 C114 72.1(11) no
C112 N17 C113 C118 -105.9(9) no
C113 N17 C112 C111 -83.1(12) no
Pd9 N18 C118 C113 -6.1(10) no
Pd9 N18 C118 C117 171.0(7) no
Pd9 N18 C119 C120 53.2(12) no
C118 N18 C119 C120 -76.2(12) no
C119 N18 C118 C113 126.9(9) no
C119 N18 C118 C117 -56.0(11) no
Pd10 N19 C127 C128 -167.0(8) no
Pd10 N19 C127 C132 9.7(13) no
Pd10 N19 C168 C167 -45.3(12) no
C127 N19 C168 C167 80.2(12) no
C168 N19 C127 C128 62.8(14) no
C168 N19 C127 C132 -120.5(11) no
Pd10 N20 C132 C127 -15.5(11) no
Pd10 N20 C132 C131 163.0(7) no
Pd10 N20 C133 C134 -174.6(7) no
C132 N20 C133 C134 61.6(12) no
C133 N20 C132 C127 108.6(10) no
C133 N20 C132 C131 -72.9(12) no
Pd11 N21 C140 C139 68.9(12) no
Pd11 N21 C141 C142 164.9(8) no
Pd11 N21 C141 C146 -10.8(10) no
C140 N21 C141 C142 -61.6(14) no
C140 N21 C141 C146 122.6(10) no
C141 N21 C140 C139 -58.8(13) no
Pd11 N22 C146 C141 25.1(13) no
Pd11 N22 C146 C145 -169.0(7) no
Pd11 N22 C147 C148 69.7(13) no
C146 N22 C147 C148 -174.8(11) no
C147 N22 C146 C141 -101.0(15) no
C147 N22 C146 C145 65.0(15) no
Pd12 N23 C154 C153 -34(2) no
Pd12 N23 C155 C156 -161.4(14) no
Pd12 N23 C155 C160 7.5(18) no
C154 N23 C155 C156 64(3) no
C154 N23 C155 C160 -126.6(15) no
C155 N23 C154 C153 94.6(16) no
Pd12 N24 C160 C155 -20.3(18) no
Pd12 N24 C160 C159 157.0(11) no
Pd12 N24 C161 C162 179.4(10) no
C160 N24 C161 C162 70.1(17) no
C161 N24 C160 C155 93.3(18) no
C161 N24 C160 C159 -89.5(18) no
N1 C1 C2 C3 174.8(9) no
N1 C1 C6 N2 3.7(15) no
N1 C1 C6 C5 -171.7(9) no
C2 C1 C6 N2 -170.8(10) no
C2 C1 C6 C5 13.8(17) no
C6 C1 C2 C3 -11.0(17) no
Cl1G C1G C2G C3G 179.6(8) no
Cl1G C1G C6G C5G 179.8(9) no
C2G C1G C6G C5G 0.7(19) no
C6G C1G C2G C3G -1.2(17) no
C1 C2 C3 C4 4.0(17) no
C1G C2G C3G C4G 1.4(19) no
C1G C2G C3G C7G -177.5(10) no
C2 C3 C4 C5 0.3(18) no
C2G C3G C4G C5G -1(2) no
C2G C3G C7G O1G -92(3) no
C2G C3G C7G C8G 123.3(19) no
C4G C3G C7G O1G 89(3) no
C4G C3G C7G C8G -56(3) no
C7G C3G C4G C5G 177.8(15) no
C3 C4 C5 C6 2.2(18) no
C3G C4G C5G C6G 1(3) no
C4 C5 C6 N2 175.2(10) no
C4 C5 C6 C1 -9.4(18) no
C4G C5G C6G C1G -0(3) no
N2 C7 C8 C9 98.5(11) no
N2 C7 C8 C10 -83.4(12) no
C7 C8 C9 C11 179.2(9) no
C7 C8 C10 C12 -179.8(10) no
C9 C8 C10 C12 -1.6(16) no
C10 C8 C9 C11 1.0(16) no
C8 C9 C11 C13 1.9(17) no
Cl2G C9G C10G C11G 179.5(13) no
Cl2G C9G C14G C13G -177.4(17) no
C10G C9G C14G C13G 2(4) no
C14G C9G C10G C11G 0(3) no
C8 C10 C12 C13 -0.8(18) no
C9G C10G C11G C12G 3(4) no
C9G C10G C11G C15G -177.8(16) no
C9 C11 C13 C12 -4.3(16) no
C9 C11 C13 C14 -177.1(10) no
C10G C11G C12G C13G -8(4) no
C15G C11G C12G C13G 173(3) no
C10 C12 C13 C11 3.8(17) no
C10 C12 C13 C14 176.4(10) no
C11G C12G C13G C14G 10(5) no
C11 C13 C14 N3 73.5(14) no
C12 C13 C14 N3 -99.1(12) no
C12G C13G C14G C9G -7(5) no
N3 C15 C16 C17 178.3(10) no
N3 C15 C20 N4 -3.2(18) no
N3 C15 C20 C19 179.0(9) no
C16 C15 C20 N4 -174.2(10) no
C16 C15 C20 C19 8.0(18) no
C20 C15 C16 C17 -10.5(18) no
C15 C16 C17 C18 11(2) no
Cl3G C16G C17G C18G -176.8(11) no
Cl3G C16G C21G C20G 174.2(13) no
C17G C16G C21G C20G 4(3) no
C21G C16G C17G C18G -6(3) no
C16 C17 C18 C19 -8(3) no
C16G C17G C18G C19G 3(3) no
C16G C17G C18G C22G -177.1(14) no
C17 C18 C19 C20 5(2) no
C17G C18G C19G C20G 0(3) no
C17G C18G C22G O2G -25(3) no
C17G C18G C22G C23G -142.5(17) no
C19G C18G C22G O2G 154.6(18) no
C19G C18G C22G C23G 37(3) no
C22G C18G C19G C20G -179.5(17) no
C18 C19 C20 N4 176.7(11) no
C18 C19 C20 C15 -5.4(18) no
C18G C19G C20G C21G -1(4) no
C19G C20G C21G C16G -0(4) no
N4 C21 C22 C23 86.0(12) no
N4 C21 C22 C24 -88.6(12) no
C21 C22 C23 C25 179.7(8) no
C21 C22 C24 C26 179.4(9) no
C23 C22 C24 C26 4.8(16) no
C24 C22 C23 C25 -5.9(14) no
C22 C23 C25 C27 5.6(14) no
C22 C24 C26 C27 -3.4(17) no
C23 C25 C27 C26 -4.0(14) no
C23 C25 C27 C28 175.3(9) no
C24 C26 C27 C25 2.9(15) no
C24 C26 C27 C28 -176.4(10) no
C25 C27 C28 N5 89.9(12) no
C26 C27 C28 N5 -90.8(12) no
N5 C29 C30 C31 175.0(7) no
N5 C29 C34 N6 8.7(12) no
N5 C29 C34 C33 -177.2(7) no
C30 C29 C34 N6 -179.9(9) no
C30 C29 C34 C33 -5.8(16) no
C34 C29 C30 C31 3.8(15) no
C29 C30 C31 C32 2.1(16) no
C30 C31 C32 C33 -5.9(19) no
C31 C32 C33 C34 4.0(17) no
C32 C33 C34 N6 175.9(9) no
C32 C33 C34 C29 1.4(15) no
N6 C35 C36 C37 105.7(12) no
N6 C35 C36 C38 -74.7(14) no
C35 C36 C37 C39 -175.8(9) no
C35 C36 C38 C40 175.8(9) no
C37 C36 C38 C40 -4.6(16) no
C38 C36 C37 C39 4.6(16) no
C36 C37 C39 C41 -1.9(18) no
C36 C38 C40 C41 1.8(15) no
C37 C39 C41 C40 -0.8(18) no
C37 C39 C41 C42 -175.6(10) no
C38 C40 C41 C39 0.8(15) no
C38 C40 C41 C42 175.8(9) no
C39 C41 C42 N1 84.6(14) no
C40 C41 C42 N1 -90.3(11) no
N7 C43 C44 C45 -171.4(11) no
N7 C43 C48 N8 -5.6(17) no
N7 C43 C48 C47 171.2(10) no
C44 C43 C48 N8 -179.8(11) no
C44 C43 C48 C47 -3.0(18) no
C48 C43 C44 C45 2.3(19) no
C43 C44 C45 C46 -1(2) no
C44 C45 C46 C47 0(2) no
C45 C46 C47 C48 -1(2) no
C46 C47 C48 N8 179.2(12) no
C46 C47 C48 C43 3(2) no
N8 C49 C50 C51 -75.9(14) no
N8 C49 C50 C52 101.7(14) no
C49 C50 C51 C53 177.8(11) no
C49 C50 C52 C54 -179.1(11) no
C51 C50 C52 C54 -1.5(19) no
C52 C50 C51 C53 0(2) no
C50 C51 C53 C55 4(2) no
C50 C52 C54 C55 -1(2) no
C51 C53 C55 C54 -6.4(19) no
C51 C53 C55 C56 179.1(12) no
C52 C54 C55 C53 5.0(19) no
C52 C54 C55 C56 179.4(11) no
C53 C55 C56 N9 -90.4(15) no
C54 C55 C56 N9 95.6(15) no
N9 C57 C58 C59 -179.3(9) no
N9 C57 C62 N10 0.5(14) no
N9 C57 C62 C61 174.3(8) no
C58 C57 C62 N10 177.6(10) no
C58 C57 C62 C61 -8.6(15) no
C62 C57 C58 C59 4.0(18) no
C57 C58 C59 C60 -1.2(18) no
C58 C59 C60 C61 3.9(19) no
C59 C60 C61 C62 -9.2(19) no
C60 C61 C62 N10 -174.8(10) no
C60 C61 C62 C57 11.1(16) no
N10 C63 C64 C65 -81.3(18) no
N10 C63 C64 C66 94.7(19) no
C63 C64 C65 C67 174.4(13) no
C63 C64 C66 C68 -175.1(15) no
C65 C64 C66 C68 0(3) no
C66 C64 C65 C67 -2(3) no
C64 C65 C67 C69 6(3) no
C64 C66 C68 C69 -3(3) no
C65 C67 C69 C68 -8(3) no
C65 C67 C69 C70 167.2(16) no
C66 C68 C69 C67 6(3) no
C66 C68 C69 C70 -169.3(16) no
C67 C69 C70 N11 -80(3) no
C68 C69 C70 N11 94(3) no
N11 C71 C72 C73 -166.0(17) no
N11 C71 C76 N12 -12(3) no
N11 C71 C76 C75 174.5(19) no
C72 C71 C76 N12 -175.4(19) no
C72 C71 C76 C75 11(4) no
C76 C71 C72 C73 -2(3) no
C71 C72 C73 C74 -2(3) no
C72 C73 C74 C75 -2(4) no
C73 C74 C75 C76 10(3) no
C74 C75 C76 N12 172(2) no
C74 C75 C76 C71 -15(4) no
N12 C77 C78 C79 -84(3) no
N12 C77 C78 C80 95(2) no
C77 C78 C79 C81 -179.3(15) no
C77 C78 C80 C82 178.2(15) no
C79 C78 C80 C82 -3(3) no
C80 C78 C79 C81 2(3) no
C78 C79 C81 C83 -1(3) no
C78 C80 C82 C83 4(3) no
C79 C81 C83 C82 1.2(19) no
C79 C81 C83 C84 -179.1(12) no
C80 C82 C83 C81 -3(3) no
C80 C82 C83 C84 177.5(15) no
C81 C83 C84 N7 -88.3(14) no
C82 C83 C84 N7 91.4(18) no
N13 C85 C86 C87 179.9(9) no
N13 C85 C90 N14 -12.1(15) no
N13 C85 C90 C89 176.7(8) no
C86 C85 C90 N14 169.8(10) no
C86 C85 C90 C89 -1.4(16) no
C90 C85 C86 C87 -2.2(16) no
C85 C86 C87 C88 6.3(17) no
C86 C87 C88 C89 -6.9(17) no
C87 C88 C89 C90 3.3(17) no
C88 C89 C90 N14 -169.9(10) no
C88 C89 C90 C85 0.8(17) no
N14 C91 C92 C93 -99.8(11) no
N14 C91 C92 C94 77.5(14) no
C91 C92 C93 C95 178.9(10) no
C91 C92 C94 C96 -177.3(10) no
C93 C92 C94 C96 0.1(17) no
C94 C92 C93 C95 1.5(17) no
C92 C93 C95 C97 -2.1(19) no
C92 C94 C96 C97 -1.2(17) no
C93 C95 C97 C96 1.0(18) no
C93 C95 C97 C98 176.9(10) no
C94 C96 C97 C95 0.6(16) no
C94 C96 C97 C98 -175.2(10) no
C95 C97 C98 N15 -76.1(14) no
C96 C97 C98 N15 99.6(12) no
N15 C99 C100 C101 -173.3(9) no
N15 C99 C104 N16 -15.5(14) no
N15 C99 C104 C103 175.1(9) no
C100 C99 C104 N16 177.9(9) no
C100 C99 C104 C103 8.5(16) no
C104 C99 C100 C101 -7.3(16) no
C99 C100 C101 C102 7.7(18) no
C100 C101 C102 C103 -9(2) no
C101 C102 C103 C104 11(2) no
C102 C103 C104 N16 -179.4(12) no
C102 C103 C104 C99 -10(2) no
N16 C105 C106 C107 -94.7(12) no
N16 C105 C106 C108 85.0(15) no
C105 C106 C107 C109 178.7(10) no
C105 C106 C108 C110 -177.9(10) no
C107 C106 C108 C110 1.8(17) no
C108 C106 C107 C109 -1.0(17) no
C106 C107 C109 C111 1.4(18) no
C106 C108 C110 C111 -2.9(17) no
C107 C109 C111 C110 -2.3(16) no
C107 C109 C111 C112 176.6(10) no
C108 C110 C111 C109 3.0(16) no
C108 C110 C111 C112 -175.9(10) no
C109 C111 C112 N17 -76.7(17) no
C110 C111 C112 N17 102.2(13) no
N17 C113 C114 C115 -178.1(8) no
N17 C113 C118 N18 -7.0(12) no
N17 C113 C118 C117 175.7(7) no
C114 C113 C118 N18 174.9(8) no
C114 C113 C118 C117 -2.3(14) no
C118 C113 C114 C115 -0.2(15) no
C113 C114 C115 C116 1.0(16) no
C114 C115 C116 C117 0.9(16) no
C115 C116 C117 C118 -3.4(16) no
C116 C117 C118 N18 -173.0(9) no
C116 C117 C118 C113 4.1(15) no
N18 C119 C120 C121 -98.6(12) no
N18 C119 C120 C122 75.7(15) no
C119 C120 C121 C123 179.6(9) no
C119 C120 C122 C124 -177.6(10) no
C121 C120 C122 C124 -3.4(17) no
C122 C120 C121 C123 4.9(17) no
C120 C121 C123 C125 -5.3(15) no
C120 C122 C124 C125 2.6(18) no
C121 C123 C125 C124 4.3(14) no
C121 C123 C125 C126 179.1(8) no
C122 C124 C125 C123 -3.3(16) no
C122 C124 C125 C126 -177.7(10) no
C123 C125 C126 N13 -83.6(13) no
C124 C125 C126 N13 91.1(12) no
N19 C127 C128 C129 178.2(11) no
N19 C127 C132 N20 3.9(16) no
N19 C127 C132 C131 -174.6(9) no
C128 C127 C132 N20 -179.6(12) no
C128 C127 C132 C131 2(2) no
C132 C127 C128 C129 2(3) no
C127 C128 C129 C130 -5.0(19) no
C128 C129 C130 C131 5(2) no
C129 C130 C131 C132 -2(3) no
C130 C131 C132 N20 179.8(11) no
C130 C131 C132 C127 -1.7(18) no
N20 C133 C134 C135 78.1(13) no
N20 C133 C134 C136 -97.0(13) no
C133 C134 C135 C137 -178.2(11) no
C133 C134 C136 C138 178.0(10) no
C135 C134 C136 C138 2.9(18) no
C136 C134 C135 C137 -2.8(18) no
C134 C135 C137 C139 3.7(19) no
C134 C136 C138 C139 -3.5(18) no
C135 C137 C139 C138 -4.4(18) no
C135 C137 C139 C140 179.7(11) no
C136 C138 C139 C137 4.3(18) no
C136 C138 C139 C140 -179.7(10) no
C137 C139 C140 N21 84.1(14) no
C138 C139 C140 N21 -91.9(13) no
N21 C141 C142 C143 -177.4(10) no
N21 C141 C146 N22 -11.2(16) no
N21 C141 C146 C145 -178.2(8) no
C142 C141 C146 N22 173.0(11) no
C142 C141 C146 C145 5.9(15) no
C146 C141 C142 C143 -2.2(19) no
C141 C142 C143 C144 -3.7(19) no
C142 C143 C144 C145 4.2(18) no
C143 C144 C145 C146 0(2) no
C144 C145 C146 N22 -174.0(13) no
C144 C145 C146 C141 -5.3(19) no
N22 C147 C148 C149 84.9(17) no
N22 C147 C148 C150 -103.3(15) no
C147 C148 C149 C151 175.1(13) no
C147 C148 C150 C152 -172.1(13) no
C149 C148 C150 C152 0(3) no
C150 C148 C149 C151 3(2) no
C148 C149 C151 C153 -5(3) no
C148 C150 C152 C153 -2(3) no
C149 C151 C153 C152 3(3) no
C149 C151 C153 C154 -179.5(15) no
C150 C152 C153 C151 0(3) no
C150 C152 C153 C154 -177.4(14) no
C151 C153 C154 N23 78(3) no
C152 C153 C154 N23 -104.5(19) no
N23 C155 C156 C157 169.3(16) no
N23 C155 C160 N24 10(3) no
N23 C155 C160 C159 -167.0(16) no
C156 C155 C160 N24 -179.3(15) no
C156 C155 C160 C159 4(3) no
C160 C155 C156 C157 0(3) no
C155 C156 C157 C158 -1(3) no
C156 C157 C158 C159 -2(3) no
C157 C158 C159 C160 6(3) no
C158 C159 C160 N24 175.7(16) no
C158 C159 C160 C155 -7(3) no
N24 C161 C162 C163 75(3) no
N24 C161 C162 C164 -98.6(16) no
C161 C162 C163 C165 177.8(15) no
C161 C162 C164 C166 -178.4(12) no
C163 C162 C164 C166 8(3) no
C164 C162 C163 C165 -9(3) no
C162 C163 C165 C167 8(3) no
C162 C164 C166 C167 -3(2) no
C163 C165 C167 C166 -4(3) no
C163 C165 C167 C168 177.7(15) no
C164 C166 C167 C165 1.6(19) no
C164 C166 C167 C168 179.9(11) no
C165 C167 C168 N19 85.0(16) no
C166 C167 C168 N19 -93.2(15) no

loop_
_platon_squeeze_void_nr
_platon_squeeze_void_average_x
_platon_squeeze_void_average_y
_platon_squeeze_void_average_z
_platon_squeeze_void_volume
_platon_squeeze_void_count_electrons
_platon_squeeze_void_content
1 -0.026 0.047 -0.187 2561 443 ' '
2 0.012 0.547 0.187 2561 442 ' '
